data_2103879
loop_
_publ_author_name
'Bowes, Katharine F.'
'Ferguson, George'
'Lough, Alan J.'
'Glidewell, Christopher'

_publ_section_title
;
 The 1:1 adduct of triphenylsilanol and 4,4'-bipyridyl, and three
 pairwise-concomitant triclinic polymorphs of the 4:1 adduct having
 <i>Z</i>' = 0.5, 1 and 4
;
_journal_issue 2
_journal_name_full 'Acta Crystallographica Section B'
_journal_page_first 277
_journal_page_last 286
_journal_paper_doi 10.1107/S0108768103005196
_journal_volume 59
_journal_year 2003
_chemical_formula_moiety '4(C18 H16 O Si), C10 H8 N2'
_chemical_formula_sum 'C82 H72 N2 O4 Si4'
_chemical_formula_weight 1261.78
_chemical_name_systematic
;
Triphenylsilanol--4,4'-bipyridyl (4/1), polymorph with Z' = 4
;
_space_group_IT_number 2
_symmetry_cell_setting triclinic
_symmetry_space_group_name_Hall '-P 1'
_symmetry_space_group_name_H-M 'P -1'
_atom_sites_solution_hydrogens geom
_atom_sites_solution_primary direct
_atom_sites_solution_secondary difmap
_cell_angle_alpha 83.68(3)
_cell_angle_beta 89.65(3)
_cell_angle_gamma 67.11(3)
_cell_formula_units_Z 8
_cell_length_a 20.787(4)
_cell_length_b 24.404(5)
_cell_length_c 29.456(6)
_cell_measurement_reflns_used 96921
_cell_measurement_temperature 150.0(10)
_cell_measurement_theta_max 27.48
_cell_measurement_theta_min 2.55
_cell_volume 13671(6)
_computing_cell_refinement 'DENZO-SMN (Otwinowski & Minor, 1997)'
_computing_data_collection 'Kappa-CCD server software (Nonius, 1997)'
_computing_data_reduction 'DENZO-SMN (Otwinowski & Minor, 1997)'
_computing_molecular_graphics 'PLATON (Spek, 2002)'
_computing_publication_material 'SHELXL-97 (Sheldrick, 1997a) and PRPKAPPA (Ferguson, 1999)'
_computing_structure_refinement 'SHELXL-97 (Sheldrick, 1997a)'
_computing_structure_solution 'SHELXS-97 (Sheldrick, 1997b)'
_diffrn_ambient_temperature 150.0(10)
_diffrn_measured_fraction_theta_full 0.989
_diffrn_measured_fraction_theta_max 0.989
_diffrn_measurement_device_type Kappa-CCD
_diffrn_measurement_method '\f scans, and \w scans with \k offsets'
_diffrn_radiation_monochromator graphite
_diffrn_radiation_source 'fine-focus sealed X-ray tube'
_diffrn_radiation_type 'Mo K\a'
_diffrn_radiation_wavelength 0.71073
_diffrn_reflns_av_R_equivalents 0.099
_diffrn_reflns_av_sigmaI/netI 0.1898
_diffrn_reflns_limit_h_max 26
_diffrn_reflns_limit_h_min -26
_diffrn_reflns_limit_k_max 31
_diffrn_reflns_limit_k_min -31
_diffrn_reflns_limit_l_max 38
_diffrn_reflns_limit_l_min -34
_diffrn_reflns_number 142148
_diffrn_reflns_theta_full 27.49
_diffrn_reflns_theta_max 27.49
_diffrn_reflns_theta_min 2.57
_diffrn_standards_decay_% 0
_exptl_absorpt_coefficient_mu 0.140
_exptl_absorpt_correction_type none
_exptl_crystal_colour colourless
_exptl_crystal_density_diffrn 1.226
_exptl_crystal_density_method 'not measured'
_exptl_crystal_description block
_exptl_crystal_F_000 5328
_exptl_crystal_size_max 0.32
_exptl_crystal_size_mid 0.28
_exptl_crystal_size_min 0.20
_refine_diff_density_max 0.941
_refine_diff_density_min -1.189
_refine_ls_extinction_method none
_refine_ls_goodness_of_fit_ref 1.062
_refine_ls_hydrogen_treatment constr
_refine_ls_matrix_type full
_refine_ls_number_parameters 1205
_refine_ls_number_reflns 62054
_refine_ls_number_restraints 237
_refine_ls_restrained_S_all 1.062
_refine_ls_R_factor_all 0.3289
_refine_ls_R_factor_gt 0.1423
_refine_ls_shift/su_max 0.005
_refine_ls_shift/su_mean 0.000
_refine_ls_structure_factor_coef Fsqd
_refine_ls_weighting_details 'w=1/[\s^2^(Fo^2^)+(0.1823P)^2^+47.0084P] where P=(Fo^2^+2Fc^2^)/3'
_refine_ls_weighting_scheme calc
_refine_ls_wR_factor_gt 0.4210
_refine_ls_wR_factor_ref 0.5107
_reflns_number_gt 18805
_reflns_number_total 62054
_reflns_threshold_expression >2\s(I)
_cod_data_source_file na0147.cif
_cod_data_source_block IV
_cod_database_code 2103879
_cod_database_fobs_code 2103879

loop_
_symmetry_equiv_pos_as_xyz
'x, y, z'
'-x, -y, -z'

loop_
_atom_site_label
_atom_site_fract_x
_atom_site_fract_y
_atom_site_fract_z
_atom_site_U_iso_or_equiv
_atom_site_adp_type
_atom_site_calc_flag
_atom_site_refinement_flags
_atom_site_occupancy
_atom_site_disorder_assembly
_atom_site_disorder_group
_atom_site_type_symbol
Si11 0.31563(9) 0.02824(9) -0.09257(7) 0.0356(5) Uani d D 1 . . Si
O11 0.2903(3) -0.0256(2) -0.0730(2) 0.0443(14) Uani d D 1 A . O
C121 0.41464(10) -0.0041(2) -0.09051(16) 0.0309(17) Uiso d GD 1 A . C
C122 0.45094(18) -0.0520(2) -0.11462(16) 0.0391(19) Uiso d G 1 . . C
C123 0.52358(18) -0.07676(18) -0.11231(16) 0.044(2) Uiso d G 1 A . C
C124 0.55992(10) -0.0536(2) -0.08589(17) 0.0377(18) Uiso d G 1 . . C
C125 0.52362(17) -0.0057(2) -0.06178(15) 0.0355(18) Uiso d G 1 A . C
C126 0.45098(17) 0.01911(17) -0.06409(15) 0.0359(18) Uiso d G 1 . . C
C111 0.2811(3) 0.09003(17) -0.05419(14) 0.0388(19) Uiso d GD 1 A . C
C112 0.2789(3) 0.07411(14) -0.00760(16) 0.044(2) Uiso d G 1 . . C
C113 0.2540(3) 0.1182(2) 0.02160(11) 0.050(2) Uiso d G 1 A . C
C114 0.2314(3) 0.17828(18) 0.00421(15) 0.053(2) Uiso d G 1 . . C
C115 0.2336(3) 0.19420(13) -0.04238(16) 0.050(2) Uiso d G 1 A . C
C116 0.2584(3) 0.1501(2) -0.07158(11) 0.043(2) Uiso d G 1 . . C
C131 0.2784(7) 0.0576(7) -0.1530(2) 0.039(2) Uiso d PGD 0.50 A -1 C
C132 0.2096(6) 0.0669(7) -0.1638(2) 0.052(3) Uiso d PG 0.50 A -1 C
C133 0.1798(5) 0.0948(6) -0.2067(3) 0.055(3) Uiso d PG 0.50 A -1 C
C134 0.2187(5) 0.1133(5) -0.2387(2) 0.037(3) Uiso d PG 0.50 A -1 C
C135 0.2875(5) 0.1040(6) -0.2279(3) 0.045(3) Uiso d PG 0.50 A -1 C
C136 0.3173(5) 0.0761(7) -0.1851(3) 0.042(2) Uiso d PG 0.50 A -1 C
C171 0.2883(7) 0.0592(7) -0.15446(18) 0.039(2) Uiso d PGD 0.50 A -2 C
C172 0.2184(6) 0.0783(7) -0.1684(3) 0.052(3) Uiso d PG 0.50 A -2 C
C173 0.1965(4) 0.1057(6) -0.2127(3) 0.055(3) Uiso d PG 0.50 A -2 C
C174 0.2444(5) 0.1139(5) -0.24297(19) 0.037(3) Uiso d PG 0.50 A -2 C
C175 0.3142(5) 0.0948(6) -0.2290(3) 0.045(3) Uiso d PG 0.50 A -2 C
C176 0.3362(5) 0.0674(7) -0.1847(3) 0.042(2) Uiso d PG 0.50 A -2 C
Si12 0.33222(9) -0.17820(8) -0.11076(6) 0.0266(5) Uani d D 1 B -2 Si
O12 0.3271(3) -0.1452(2) -0.06435(16) 0.0479(15) Uani d . 1 B -2 O
C141 0.2798(2) -0.12207(18) -0.16003(12) 0.0309(16) Uiso d GD 1 B -2 C
C142 0.2077(2) -0.0945(2) -0.15718(14) 0.053(2) Uiso d G 1 B -2 C
C143 0.16802(18) -0.0528(2) -0.19268(19) 0.078(3) Uiso d G 1 B -2 C
C144 0.2004(3) -0.0387(2) -0.23102(16) 0.076(3) Uiso d G 1 B -2 C
C145 0.2725(3) -0.0663(2) -0.23387(13) 0.064(3) Uiso d G 1 B -2 C
C146 0.31220(18) -0.1080(2) -0.19837(16) 0.045(2) Uiso d G 1 B -2 C
C151 0.2996(5) -0.2408(3) -0.1009(3) 0.0241(18) Uiso d PGD 0.50 C -1 C
C152 0.3359(4) -0.2922(4) -0.0713(3) 0.048(3) Uiso d PG 0.50 C -1 C
C153 0.3111(5) -0.3377(3) -0.0645(3) 0.047(3) Uiso d PG 0.50 C -1 C
C154 0.2500(5) -0.3318(3) -0.0873(4) 0.041(3) Uiso d PG 0.50 C -1 C
C155 0.2137(4) -0.2805(4) -0.1169(3) 0.049(3) Uiso d PG 0.50 C -1 C
C156 0.2384(5) -0.2350(3) -0.1237(3) 0.042(3) Uiso d PG 0.50 C -1 C
C161 0.42684(13) -0.2158(2) -0.12602(17) 0.0359(18) Uiso d GD 1 . . C
C162 0.4798(2) -0.2142(2) -0.09823(16) 0.059(2) Uiso d G 1 B . C
C163 0.54930(18) -0.2442(3) -0.1083(2) 0.084(3) Uiso d G 1 B . C
C164 0.56588(14) -0.2756(3) -0.1462(2) 0.084(3) Uiso d G 1 B . C
C165 0.5129(3) -0.2771(2) -0.17404(18) 0.074(3) Uiso d G 1 B . C
C166 0.4434(2) -0.2472(2) -0.16393(16) 0.046(2) Uiso d G 1 B . C
C181 0.2931(5) -0.2352(3) -0.0929(3) 0.0241(18) Uiso d PGD 0.50 B -2 C
C182 0.2799(5) -0.2452(4) -0.0471(3) 0.048(3) Uiso d PG 0.50 B -2 C
C183 0.2504(5) -0.2863(4) -0.0331(2) 0.047(3) Uiso d PG 0.50 B -2 C
C184 0.2342(5) -0.3174(4) -0.0650(3) 0.041(3) Uiso d PG 0.50 B -2 C
C185 0.2474(5) -0.3074(4) -0.1108(3) 0.049(3) Uiso d PG 0.50 B -2 C
C186 0.2768(5) -0.2663(4) -0.1248(2) 0.042(3) Uiso d PG 0.50 B -2 C
N11 0.1702(6) -0.0108(5) -0.0283(3) 0.066(3) Uiso d PD 0.50 D -1 N
C12 0.1534(9) -0.0586(8) -0.0228(5) 0.046(3) Uiso d PD 0.50 D -1 C
C13 0.0908(7) -0.0610(7) -0.0074(5) 0.049(3) Uiso d PD 0.50 D -1 C
C14 0.0389(7) -0.0084(5) 0.0039(3) 0.054(3) Uiso d PD 0.50 D -1 C
C15 0.0536(7) 0.0427(6) -0.0011(4) 0.056(3) Uiso d PD 0.50 D -1 C
C16 0.1183(7) 0.0391(7) -0.0170(4) 0.059(3) Uiso d PD 0.50 D -1 C
N11A -0.1566(8) -0.0028(5) 0.0511(4) 0.066(3) Uiso d PD 0.50 D -1 N
C12A -0.1522(10) 0.0458(7) 0.0281(5) 0.046(3) Uiso d PD 0.50 D -1 C
C13A -0.0891(7) 0.0459(7) 0.0119(5) 0.049(3) Uiso d PD 0.50 D -1 C
C14A -0.0297(7) -0.0070(5) 0.0207(3) 0.054(3) Uiso d PD 0.50 D -1 C
C15A -0.0364(8) -0.0561(7) 0.0447(4) 0.056(3) Uiso d PD 0.50 D -1 C
C16A -0.1009(7) -0.0534(7) 0.0597(5) 0.059(3) Uiso d PD 0.50 D -1 C
Si21 0.31573(9) 0.02326(8) 0.40683(6) 0.0304(5) Uani d D 1 . . Si
O21 0.2914(2) -0.0314(2) 0.42548(18) 0.0383(13) Uani d D 1 E . O
C211 0.2813(2) 0.08371(16) 0.44635(13) 0.0321(17) Uiso d GD 1 E . C
C212 0.2817(2) 0.06664(13) 0.49298(14) 0.0375(18) Uiso d G 1 . . C
C213 0.2580(3) 0.1099(2) 0.52294(10) 0.045(2) Uiso d G 1 E . C
C214 0.2341(3) 0.17028(17) 0.50626(14) 0.046(2) Uiso d G 1 . . C
C215 0.2337(3) 0.18736(12) 0.45963(15) 0.048(2) Uiso d G 1 E . C
C216 0.2573(2) 0.14407(18) 0.42967(10) 0.0380(18) Uiso d G 1 . . C
C221 0.41474(9) -0.00880(19) 0.40966(15) 0.0277(16) Uiso d GD 1 E . C
C222 0.45212(17) -0.05602(19) 0.38517(15) 0.0338(17) Uiso d G 1 . . C
C223 0.52475(17) -0.07901(18) 0.38699(16) 0.0379(18) Uiso d G 1 E . C
C224 0.55999(9) -0.0548(2) 0.41331(17) 0.0404(19) Uiso d G 1 . . C
C225 0.52261(17) -0.0076(2) 0.43780(15) 0.0365(18) Uiso d G 1 E . C
C226 0.44999(16) 0.01543(17) 0.43598(15) 0.0294(16) Uiso d G 1 . . C
C231 0.2868(6) 0.0581(6) 0.34581(16) 0.034(2) Uiso d PGD 0.64(3) E -1 C
C232 0.2163(5) 0.0807(6) 0.3327(3) 0.043(3) Uiso d PG 0.64(3) E -1 C
C233 0.1943(6) 0.1084(5) 0.2886(3) 0.041(3) Uiso d PG 0.64(3) E -1 C
C234 0.2428(9) 0.1136(4) 0.25750(18) 0.031(2) Uiso d PG 0.64(3) E -1 C
C235 0.3133(8) 0.0910(5) 0.2706(2) 0.043(3) Uiso d PG 0.64(3) E -1 C
C236 0.3353(6) 0.0632(6) 0.3147(3) 0.036(2) Uiso d PG 0.64(3) E -1 C
C271 0.2786(10) 0.0554(10) 0.3467(3) 0.034(2) Uiso d PGD 0.36(3) E -2 C
C272 0.2077(9) 0.0713(11) 0.3376(4) 0.043(3) Uiso d PG 0.36(3) E -2 C
C273 0.1775(10) 0.1013(9) 0.2953(6) 0.041(3) Uiso d PG 0.36(3) E -2 C
C274 0.2182(15) 0.1153(7) 0.2621(4) 0.031(2) Uiso d PG 0.36(3) E -2 C
C275 0.2892(15) 0.0994(9) 0.2712(4) 0.043(3) Uiso d PG 0.36(3) E -2 C
C276 0.3193(11) 0.0694(10) 0.3135(5) 0.036(2) Uiso d PG 0.36(3) E -2 C
Si22 0.33635(9) -0.18500(7) 0.38658(6) 0.0242(4) Uani d D 1 . . Si
O22 0.3220(3) -0.1528(2) 0.43474(14) 0.0310(12) Uani d . 1 F . O
C241 0.2898(2) -0.12619(16) 0.33721(11) 0.0262(15) Uiso d GD 1 F . C
C242 0.2199(2) -0.08940(19) 0.34099(12) 0.0358(17) Uiso d G 1 . . C
C243 0.18472(18) -0.04545(18) 0.30546(16) 0.048(2) Uiso d G 1 F . C
C244 0.2194(3) -0.03830(19) 0.26617(14) 0.061(2) Uiso d G 1 . . C
C245 0.2892(3) -0.0751(2) 0.26239(12) 0.068(3) Uiso d G 1 F . C
C246 0.32440(18) -0.11904(19) 0.29791(15) 0.047(2) Uiso d G 1 . . C
C251 0.3016(6) -0.2464(4) 0.3957(4) 0.0269(17) Uiso d PGD 0.50 F -1 C
C252 0.3446(4) -0.3037(5) 0.4147(4) 0.050(3) Uiso d PG 0.50 F -1 C
C253 0.3191(5) -0.3488(3) 0.4201(4) 0.060(4) Uiso d PG 0.50 F -1 C
C254 0.2505(5) -0.3365(3) 0.4065(4) 0.048(3) Uiso d PG 0.50 F -1 C
C255 0.2074(4) -0.2792(4) 0.3874(4) 0.039(2) Uiso d PG 0.50 F -1 C
C256 0.2330(5) -0.2341(3) 0.3820(4) 0.035(2) Uiso d PG 0.50 F -1 C
C281 0.2986(6) -0.2445(4) 0.3912(4) 0.0269(17) Uiso d PGD 0.50 F -2 C
C282 0.3405(4) -0.3043(5) 0.3881(4) 0.050(3) Uiso d PG 0.50 F -2 C
C283 0.3104(5) -0.3460(3) 0.3869(4) 0.060(4) Uiso d PG 0.50 F -2 C
C284 0.2384(5) -0.3280(4) 0.3888(4) 0.048(3) Uiso d PG 0.50 F -2 C
C285 0.1964(4) -0.2682(4) 0.3918(4) 0.039(2) Uiso d PG 0.50 F -2 C
C286 0.2265(5) -0.2265(3) 0.3931(4) 0.035(2) Uiso d PG 0.50 F -2 C
C261 0.43357(10) -0.2221(2) 0.37803(14) 0.0310(17) Uiso d GD 1 F -2 C
C262 0.47990(17) -0.2174(2) 0.40970(15) 0.053(2) Uiso d GD 1 F -2 C
C263 0.55150(15) -0.2470(3) 0.40563(18) 0.068(3) Uiso d G 1 F -2 C
C264 0.57678(11) -0.2814(2) 0.3699(2) 0.068(3) Uiso d G 1 F -2 C
C265 0.53045(18) -0.2861(2) 0.33821(17) 0.060(2) Uiso d G 1 F -2 C
C266 0.45885(16) -0.2565(2) 0.34228(14) 0.045(2) Uiso d GD 1 F -2 C
N21 0.1682(6) -0.0149(5) 0.4642(3) 0.057(4) Uiso d PD 0.50 G -1 N
C22 0.1552(10) -0.0645(7) 0.4704(5) 0.059(3) Uiso d PD 0.50 G -1 C
C23 0.0921(8) -0.0640(8) 0.4874(5) 0.063(3) Uiso d PD 0.50 G -1 C
C24 0.0414(8) -0.0101(5) 0.4983(3) 0.062(4) Uiso d PD 0.50 G -1 C
C25 0.0560(8) 0.0411(7) 0.4916(4) 0.062(4) Uiso d PD 0.50 G -1 C
C26 0.1201(7) 0.0373(7) 0.4744(4) 0.060(4) Uiso d PD 0.50 G -1 C
N21A -0.1558(8) -0.0014(6) 0.5512(4) 0.066(3) Uiso d PD 0.50 G -1 N
C22A -0.1479(10) 0.0447(8) 0.5261(5) 0.059(3) Uiso d PD 0.50 G -1 C
C23A -0.0865(8) 0.0462(7) 0.5076(6) 0.063(3) Uiso d PD 0.50 G -1 C
C24A -0.0272(8) -0.0071(5) 0.5167(3) 0.062(4) Uiso d PD 0.50 G -1 C
C25A -0.0339(8) -0.0556(7) 0.5426(4) 0.062(4) Uiso d PD 0.50 G -1 C
C26A -0.0986(7) -0.0511(7) 0.5591(5) 0.060(4) Uiso d PD 0.50 G -1 C
Si31 0.81438(9) 0.52839(8) -0.09437(6) 0.0311(5) Uani d D 1 . . Si
O31 0.7892(3) 0.4746(2) -0.07523(18) 0.0397(13) Uani d D 1 . . O
C311 0.7779(2) 0.59103(13) -0.05691(11) 0.0316(17) Uiso d GD 1 . . C
C312 0.7752(3) 0.57671(14) -0.01014(11) 0.043(2) Uiso d GD 1 . . C
C313 0.7498(3) 0.62199(19) 0.01805(10) 0.054(2) Uiso d G 1 . . C
C314 0.7272(3) 0.68159(17) -0.00054(14) 0.046(2) Uiso d G 1 . . C
C315 0.7299(3) 0.69591(12) -0.04731(15) 0.050(2) Uiso d G 1 . . C
C316 0.7553(2) 0.65063(14) -0.07550(11) 0.0388(19) Uiso d GD 1 . . C
C321 0.91333(10) 0.49591(19) -0.08958(16) 0.0279(16) Uiso d GD 1 . . C
C322 0.95168(18) 0.4467(2) -0.11188(16) 0.0405(19) Uiso d G 1 . . C
C323 1.02428(17) 0.42329(18) -0.10859(17) 0.042(2) Uiso d G 1 . . C
C324 1.05853(10) 0.4491(2) -0.08300(17) 0.0414(19) Uiso d G 1 . . C
C325 1.02019(17) 0.4983(2) -0.06070(16) 0.0385(19) Uiso d G 1 . . C
C326 0.94759(17) 0.52172(17) -0.06399(15) 0.0336(17) Uiso d G 1 . . C
C331 0.7835(2) 0.5584(2) -0.15590(8) 0.0367(18) Uiso d GD 1 . . C
C332 0.7141(2) 0.5722(2) -0.16831(12) 0.051(2) Uiso d G 1 . . C
C333 0.68892(19) 0.5974(2) -0.21257(15) 0.056(2) Uiso d G 1 . . C
C334 0.7332(3) 0.6086(2) -0.24442(10) 0.054(2) Uiso d G 1 . . C
C335 0.8027(2) 0.5948(2) -0.23200(12) 0.054(2) Uiso d G 1 . . C
C336 0.82783(19) 0.5696(2) -0.18774(14) 0.042(2) Uiso d G 1 . . C
Si32 0.83738(10) 0.31576(8) -0.11003(6) 0.0322(5) Uani d D 1 . . Si
O32 0.8309(4) 0.3544(2) -0.06664(17) 0.068(2) Uani d . 1 H . O
C341 0.78847(19) 0.36646(16) -0.16274(10) 0.0242(15) Uiso d GD 1 H . C
C342 0.71943(19) 0.37609(18) -0.17292(12) 0.0338(17) Uiso d G 1 . . C
C343 0.68371(15) 0.41589(19) -0.21050(14) 0.0382(18) Uiso d G 1 H . C
C344 0.7170(2) 0.44606(17) -0.23789(12) 0.043(2) Uiso d G 1 . . C
C345 0.7861(2) 0.43644(18) -0.22771(12) 0.0308(16) Uiso d G 1 H . C
C346 0.82178(15) 0.39664(18) -0.19014(13) 0.0248(15) Uiso d G 1 . . C
C351 0.8045(4) 0.2562(3) -0.0870(3) 0.030(2) Uiso d PGD 0.598(5) H -1 C
C352 0.7817(4) 0.2566(3) -0.0425(2) 0.040(3) Uiso d PG 0.598(5) H -1 C
C353 0.7571(4) 0.2137(4) -0.0245(2) 0.045(3) Uiso d PG 0.598(5) H -1 C
C354 0.7553(5) 0.1704(3) -0.0509(3) 0.051(3) Uiso d PG 0.598(5) H -1 C
C355 0.7781(5) 0.1701(3) -0.0953(3) 0.062(4) Uiso d PG 0.598(5) H -1 C
C356 0.8027(5) 0.2130(3) -0.1134(2) 0.046(3) Uiso d PG 0.598(5) H -1 C
C371 0.7980(6) 0.2574(4) -0.0999(4) 0.030(2) Uiso d PGD 0.402(5) H -2 C
C372 0.7290(5) 0.2724(3) -0.0878(4) 0.040(3) Uiso d PG 0.402(5) H -2 C
C373 0.7034(5) 0.2278(5) -0.0779(4) 0.045(3) Uiso d PG 0.402(5) H -2 C
C374 0.7468(6) 0.1682(4) -0.0802(5) 0.051(3) Uiso d PG 0.402(5) H -2 C
C375 0.8158(6) 0.1532(3) -0.0923(5) 0.062(4) Uiso d PG 0.402(5) H -2 C
C376 0.8414(5) 0.1979(5) -0.1022(5) 0.046(3) Uiso d PG 0.402(5) H -2 C
C361 0.93206(15) 0.2773(5) -0.1250(3) 0.0313(18) Uiso d PGD 0.67(2) H -1 C
C362 0.9850(2) 0.2787(5) -0.0972(4) 0.059(3) Uiso d PGD 0.67(2) H -1 C
C363 1.05454(16) 0.2483(4) -0.1071(5) 0.065(3) Uiso d PG 0.67(2) H -1 C
C364 1.0711(3) 0.2165(4) -0.1448(5) 0.045(3) Uiso d PG 0.67(2) H -1 C
C365 1.0182(4) 0.2151(4) -0.1726(4) 0.053(3) Uiso d PG 0.67(2) H -1 C
C366 0.9486(3) 0.2454(4) -0.1627(3) 0.040(2) Uiso d PGD 0.67(2) H -1 C
C381 0.93493(16) 0.2792(10) -0.1176(6) 0.0313(18) Uiso d PGD 0.33(2) H -2 C
C382 0.9811(3) 0.2775(10) -0.0830(8) 0.059(3) Uiso d PGD 0.33(2) H -2 C
C383 1.0527(3) 0.2489(9) -0.0876(10) 0.065(3) Uiso d PG 0.33(2) H -2 C
C384 1.0782(3) 0.2220(9) -0.1268(10) 0.045(3) Uiso d PG 0.33(2) H -2 C
C385 1.0320(7) 0.2238(9) -0.1614(7) 0.053(3) Uiso d PG 0.33(2) H -2 C
C386 0.9604(6) 0.2524(10) -0.1568(5) 0.040(2) Uiso d PGD 0.33(2) H -2 C
N31 0.6578(7) 0.4912(6) -0.0552(4) 0.064(3) Uiso d PD 0.50 I -1 N
C32 0.6435(8) 0.4426(7) -0.0515(4) 0.062(4) Uiso d PD 0.50 I -1 C
C33 0.5815(7) 0.4443(7) -0.0323(4) 0.061(4) Uiso d PD 0.50 I -1 C
C34 0.5339(9) 0.4963(6) -0.0169(4) 0.073(4) Uiso d PD 0.50 I -1 C
C35 0.5508(10) 0.5462(8) -0.0213(5) 0.056(3) Uiso d PD 0.50 I -1 C
C36 0.6137(8) 0.5419(8) -0.0406(5) 0.060(3) Uiso d PD 0.50 I -1 C
N31A 0.3407(9) 0.5050(6) 0.0431(4) 0.064(3) Uiso d PD 0.50 I -1 N
C32A 0.3461(9) 0.5502(7) 0.0156(4) 0.062(4) Uiso d PD 0.50 I -1 C
C33A 0.4064(7) 0.5511(7) -0.0051(5) 0.061(4) Uiso d PD 0.50 I -1 C
C34A 0.4669(9) 0.4993(6) 0.0040(4) 0.073(4) Uiso d PD 0.50 I -1 C
C35A 0.4622(11) 0.4518(9) 0.0328(5) 0.056(3) Uiso d PD 0.50 I -1 C
C36A 0.3991(8) 0.4558(8) 0.0514(6) 0.060(3) Uiso d PD 0.50 I -1 C
Si41 0.81647(9) 0.53354(8) 0.40635(6) 0.0331(5) Uani d D 1 . . Si
O41 0.7888(3) 0.4806(2) 0.42510(19) 0.0392(13) Uani d D 1 . . O
C411 0.7799(2) 0.59646(16) 0.44357(14) 0.0367(18) Uiso d GD 1 . . C
C412 0.7746(3) 0.58084(14) 0.48985(15) 0.046(2) Uiso d G 1 . . C
C413 0.7477(3) 0.6252(2) 0.51872(11) 0.052(2) Uiso d G 1 . . C
C414 0.7262(3) 0.68512(18) 0.50132(15) 0.049(2) Uiso d G 1 . . C
C415 0.7316(3) 0.70074(13) 0.45504(16) 0.048(2) Uiso d G 1 . . C
C416 0.7584(3) 0.65641(19) 0.42617(11) 0.0381(18) Uiso d G 1 . . C
C421 0.91539(10) 0.49957(19) 0.41172(16) 0.0313(17) Uiso d GD 1 . . C
C422 0.95236(18) 0.4493(2) 0.39010(16) 0.0392(19) Uiso d G 1 . . C
C423 1.02497(18) 0.42431(18) 0.39352(17) 0.044(2) Uiso d G 1 . . C
C424 1.06060(10) 0.4495(2) 0.41856(17) 0.0392(19) Uiso d G 1 . . C
C425 1.02363(17) 0.4998(2) 0.44018(16) 0.0377(18) Uiso d G 1 . . C
C426 0.95103(17) 0.52478(17) 0.43676(15) 0.0341(17) Uiso d G 1 . . C
C431 0.7885(2) 0.5624(2) 0.34426(8) 0.0361(18) Uiso d GD 1 . . C
C432 0.7188(2) 0.5805(2) 0.33025(12) 0.045(2) Uiso d G 1 . . C
C433 0.69724(18) 0.6051(2) 0.28536(14) 0.055(2) Uiso d G 1 . . C
C434 0.7454(3) 0.6115(2) 0.25447(9) 0.043(2) Uiso d G 1 . . C
C435 0.8150(2) 0.5934(2) 0.26848(11) 0.045(2) Uiso d G 1 . . C
C436 0.83658(18) 0.5688(2) 0.31337(13) 0.0349(18) Uiso d G 1 . . C
Si42 0.83882(9) 0.32105(8) 0.39751(6) 0.0280(5) Uani d D 1 . . Si
O42 0.8405(3) 0.3599(2) 0.43980(17) 0.0423(14) Uani d . 1 . . O
C441 0.78332(18) 0.37228(17) 0.34710(11) 0.0253(15) Uiso d GD 1 . . C
C442 0.81223(15) 0.40138(18) 0.31509(13) 0.0293(16) Uiso d G 1 . . C
C443 0.7702(2) 0.44236(18) 0.28008(12) 0.0339(17) Uiso d G 1 . . C
C444 0.6992(2) 0.45425(17) 0.27708(13) 0.045(2) Uiso d G 1 . . C
C445 0.67027(14) 0.42515(19) 0.30909(15) 0.0406(19) Uiso d G 1 . . C
C446 0.71233(19) 0.38417(18) 0.34410(12) 0.0349(17) Uiso d G 1 . . C
C451 0.8013(2) 0.26438(17) 0.41983(15) 0.0254(15) Uiso d GD 1 . . C
C452 0.7861(2) 0.26000(18) 0.46577(14) 0.0361(18) Uiso d G 1 . . C
C453 0.7596(3) 0.2182(2) 0.48326(12) 0.044(2) Uiso d G 1 . . C
C454 0.7482(3) 0.18068(19) 0.45482(17) 0.049(2) Uiso d G 1 . . C
C455 0.7634(3) 0.1851(2) 0.40888(16) 0.066(3) Uiso d G 1 . . C
C456 0.7900(3) 0.2269(2) 0.39138(12) 0.057(2) Uiso d G 1 . . C
C461 0.93195(13) 0.2816(2) 0.37990(17) 0.0314(17) Uiso d GD 1 . . C
C462 0.9871(2) 0.2824(2) 0.40588(16) 0.059(2) Uiso d G 1 . . C
C463 1.05559(17) 0.2516(3) 0.3940(2) 0.083(3) Uiso d G 1 . . C
C464 1.06890(14) 0.2199(3) 0.3562(2) 0.068(3) Uiso d G 1 . . C
C465 1.0137(2) 0.2191(2) 0.33026(17) 0.065(3) Uiso d G 1 . . C
C466 0.94526(19) 0.2500(2) 0.34209(16) 0.044(2) Uiso d G 1 . . C
N41 0.6611(8) 0.4977(6) 0.4568(3) 0.069(2) Uiso d PD 0.50 J -1 N
C42 0.6551(8) 0.4476(7) 0.4757(4) 0.048(3) Uiso d PD 0.50 J -1 C
C43 0.5956(6) 0.4428(7) 0.4945(4) 0.044(3) Uiso d PD 0.50 J -1 C
C44 0.5366(9) 0.4960(6) 0.4932(4) 0.053(3) Uiso d PD 0.50 J -1 C
C45 0.5447(9) 0.5472(8) 0.4735(5) 0.048(3) Uiso d PD 0.50 J -1 C
C46 0.6056(8) 0.5499(8) 0.4550(5) 0.051(3) Uiso d PD 0.50 J -1 C
N41A 0.3452(9) 0.4942(6) 0.5491(4) 0.069(2) Uiso d PD 0.50 J -1 N
C42A 0.3606(7) 0.5426(7) 0.5471(4) 0.048(3) Uiso d PD 0.50 J -1 C
C43A 0.4217(6) 0.5451(6) 0.5294(4) 0.044(3) Uiso d PD 0.50 J -1 C
C44A 0.4703(9) 0.4948(6) 0.5127(4) 0.053(3) Uiso d PD 0.50 J -1 C
C45A 0.4570(9) 0.4434(8) 0.5137(5) 0.048(3) Uiso d PD 0.50 J -1 C
C46A 0.3937(8) 0.4474(9) 0.5322(5) 0.051(3) Uiso d PD 0.50 J -1 C
Si51 1.06451(9) 0.28054(8) 0.15841(6) 0.0291(5) Uani d D 1 . . Si
O51 1.0403(3) 0.2261(2) 0.17841(18) 0.0408(13) Uiso d D 1 . . O
C511 1.0283(2) 0.34248(12) 0.19654(10) 0.0280(16) Uiso d GD 1 . . C
C512 1.0265(2) 0.32722(12) 0.24327(11) 0.0348(18) Uiso d GD 1 . . C
C513 0.9993(2) 0.37185(18) 0.27185(9) 0.0406(19) Uiso d G 1 . . C
C514 0.9739(2) 0.43175(15) 0.25371(13) 0.043(2) Uiso d G 1 . . C
C515 0.9757(2) 0.44701(11) 0.20698(14) 0.0383(18) Uiso d G 1 . . C
C516 1.0029(2) 0.40238(14) 0.17840(10) 0.0322(17) Uiso d GD 1 . . C
C521 1.16353(10) 0.2477(2) 0.16175(16) 0.0324(17) Uiso d GD 1 . . C
C522 1.20066(18) 0.1995(2) 0.13816(16) 0.0414(19) Uiso d G 1 . . C
C523 1.27328(18) 0.17498(19) 0.14113(17) 0.050(2) Uiso d G 1 . . C
C524 1.30878(10) 0.1987(2) 0.16769(18) 0.048(2) Uiso d G 1 . . C
C525 1.27165(18) 0.2470(2) 0.19129(16) 0.044(2) Uiso d G 1 . . C
C526 1.19903(18) 0.27149(18) 0.18831(16) 0.0343(17) Uiso d G 1 . . C
C531 1.0322(2) 0.3108(2) 0.09716(8) 0.0294(16) Uiso d GD 1 . . C
C532 0.9626(2) 0.3258(2) 0.08435(12) 0.0410(19) Uiso d G 1 . . C
C533 0.93851(19) 0.3501(2) 0.03978(14) 0.045(2) Uiso d G 1 . . C
C534 0.9840(3) 0.3595(2) 0.00802(9) 0.058(2) Uiso d G 1 . . C
C535 1.0535(2) 0.3446(2) 0.02083(11) 0.052(2) Uiso d G 1 . . C
C536 1.07762(18) 0.3202(2) 0.06540(13) 0.0406(19) Uiso d G 1 . . C
Si52 1.08812(11) 0.07075(10) 0.14308(11) 0.0664(9) Uani d D 1 . . Si
O52 1.0810(4) 0.1046(3) 0.1870(2) 0.086(3) Uani d . 1 K . O
C541 1.0288(3) 0.1230(5) 0.0946(3) 0.057(3) Uiso d PGD 0.50 K -1 C
C542 0.9583(3) 0.1328(5) 0.0930(3) 0.072(4) Uiso d PGD 0.50 K -1 C
C543 0.9131(4) 0.1757(5) 0.0604(4) 0.069(4) Uiso d PG 0.50 K -1 C
C544 0.9383(5) 0.2089(4) 0.0292(4) 0.065(4) Uiso d PG 0.50 K -1 C
C545 1.0087(6) 0.1991(4) 0.0308(3) 0.073(4) Uiso d PG 0.50 K -1 C
C546 1.0540(4) 0.1562(5) 0.0634(3) 0.058(3) Uiso d PGD 0.50 K -1 C
C571 1.0407(6) 0.1258(5) 0.0918(3) 0.057(3) Uiso d PGD 0.50 K -2 C
C572 0.9684(6) 0.1552(6) 0.0913(3) 0.072(4) Uiso d PG 0.50 K -2 C
C573 0.9330(4) 0.1944(5) 0.0534(4) 0.069(4) Uiso d PG 0.50 K -2 C
C574 0.9698(6) 0.2042(5) 0.0160(3) 0.065(4) Uiso d PG 0.50 K -2 C
C575 1.0421(6) 0.1748(5) 0.0165(3) 0.073(4) Uiso d PG 0.50 K -2 C
C576 1.0775(4) 0.1356(5) 0.0544(4) 0.058(3) Uiso d PG 0.50 K -2 C
C551 1.0579(5) 0.0127(3) 0.17299(19) 0.042(3) Uiso d PGD 0.50 K -1 C
C552 1.0375(5) 0.0149(3) 0.21801(19) 0.037(4) Uiso d PGD 0.50 K -1 C
C553 1.0117(5) -0.0263(4) 0.2382(2) 0.052(4) Uiso d PG 0.50 K -1 C
C554 1.0063(6) -0.0696(4) 0.2133(3) 0.059(5) Uiso d PG 0.50 K -1 C
C555 1.0267(6) -0.0718(3) 0.1683(3) 0.044(4) Uiso d PG 0.50 K -1 C
C556 1.0525(5) -0.0307(3) 0.1481(2) 0.042(4) Uiso d PGD 0.50 K -1 C
C581 1.0505(5) 0.0116(3) 0.1412(4) 0.042(3) Uiso d PGD 0.50 K -2 C
C582 1.0868(4) -0.0397(4) 0.1709(3) 0.042(4) Uiso d PG 0.50 K -2 C
C583 1.0627(5) -0.0857(3) 0.1770(3) 0.054(5) Uiso d PG 0.50 K -2 C
C584 1.0024(5) -0.0804(3) 0.1535(4) 0.042(4) Uiso d PG 0.50 K -2 C
C585 0.9662(4) -0.0291(4) 0.1239(4) 0.056(5) Uiso d PG 0.50 K -2 C
C586 0.9902(5) 0.0169(3) 0.1177(3) 0.053(4) Uiso d PG 0.50 K -2 C
C561 1.18292(13) 0.0334(2) 0.12811(17) 0.0407(19) Uiso d GD 1 K . C
C562 1.2339(2) 0.0383(2) 0.15583(14) 0.0394(19) Uiso d G 1 . . C
C563 1.30417(17) 0.0081(2) 0.14772(16) 0.044(2) Uiso d G 1 K . C
C564 1.32351(13) -0.0269(2) 0.11189(18) 0.047(2) Uiso d G 1 . . C
C565 1.2726(2) -0.0318(2) 0.08418(16) 0.057(2) Uiso d G 1 K . C
C566 1.20225(18) -0.0016(2) 0.09229(16) 0.058(2) Uiso d G 1 . . C
Si61 0.43278(8) 0.21927(8) 0.34410(5) 0.0254(5) Uani d D 1 . . Si
O61 0.4583(2) 0.2731(2) 0.32502(17) 0.0343(12) Uani d D 1 . . O
C611 0.4685(2) 0.15689(14) 0.30635(12) 0.0253(15) Uiso d GD 1 . . C
C612 0.4729(2) 0.17278(12) 0.26001(13) 0.0341(17) Uiso d G 1 . . C
C613 0.5008(2) 0.12860(18) 0.23112(10) 0.0409(19) Uiso d G 1 . . C
C614 0.5242(2) 0.06854(15) 0.24857(13) 0.0347(17) Uiso d G 1 . . C
C615 0.5198(2) 0.05264(11) 0.29491(14) 0.0331(17) Uiso d G 1 . . C
C616 0.4919(2) 0.09682(17) 0.32380(10) 0.0308(16) Uiso d G 1 . . C
C621 0.33380(10) 0.2539(2) 0.34047(17) 0.0305(17) Uiso d GD 1 . . C
C622 0.29801(18) 0.3039(2) 0.36270(16) 0.0411(19) Uiso d G 1 . . C
C623 0.22539(18) 0.32936(19) 0.36017(18) 0.052(2) Uiso d G 1 . . C
C624 0.18855(10) 0.3049(2) 0.33541(19) 0.048(2) Uiso d G 1 . . C
C625 0.22434(18) 0.2550(2) 0.31318(17) 0.047(2) Uiso d G 1 . . C
C626 0.29696(18) 0.22946(18) 0.31571(16) 0.0398(19) Uiso d G 1 . . C
C631 0.4634(2) 0.1883(2) 0.40550(8) 0.0285(16) Uiso d GD 1 . . C
C632 0.5319(2) 0.1749(2) 0.42018(11) 0.0390(19) Uiso d G 1 . . C
C633 0.55423(18) 0.1495(2) 0.46482(13) 0.0414(19) Uiso d G 1 . . C
C634 0.5081(2) 0.1376(2) 0.49477(9) 0.046(2) Uiso d G 1 . . C
C635 0.4397(2) 0.1510(2) 0.48009(11) 0.044(2) Uiso d G 1 . . C
C636 0.41733(17) 0.1764(2) 0.43546(13) 0.0405(19) Uiso d G 1 . . C
Si62 0.41816(9) 0.42700(8) 0.35367(7) 0.0401(6) Uani d D 1 . . Si
O62 0.4151(3) 0.3937(2) 0.31012(17) 0.0427(14) Uani d . 1 . . O
C641 0.4764(2) 0.3735(2) 0.40215(14) 0.044(2) Uiso d GD 1 . . C
C642 0.5483(3) 0.3563(2) 0.40017(14) 0.058(2) Uiso d G 1 . . C
C643 0.59236(17) 0.3146(2) 0.43405(18) 0.059(2) Uiso d G 1 . . C
C644 0.5644(2) 0.2901(2) 0.46991(15) 0.054(2) Uiso d G 1 . . C
C645 0.4925(3) 0.3074(2) 0.47190(14) 0.068(3) Uiso d G 1 . . C
C646 0.44846(18) 0.3491(2) 0.43801(17) 0.055(2) Uiso d G 1 . . C
C651 0.4568(3) 0.48358(18) 0.33316(12) 0.047(2) Uiso d GD 1 . . C
C652 0.4717(2) 0.49210(18) 0.28750(11) 0.0321(17) Uiso d GD 1 . . C
C653 0.5006(3) 0.5335(2) 0.27324(12) 0.043(2) Uiso d G 1 . . C
C654 0.5145(3) 0.56642(19) 0.30465(16) 0.051(2) Uiso d G 1 . . C
C655 0.4996(3) 0.55790(19) 0.35031(14) 0.049(2) Uiso d G 1 . . C
C656 0.4708(3) 0.5165(2) 0.36457(11) 0.045(2) Uiso d GD 1 . . C
C661 0.32661(13) 0.4658(2) 0.37418(15) 0.0338(17) Uiso d GD 1 . . C
C662 0.2707(2) 0.4690(2) 0.34682(13) 0.0386(18) Uiso d G 1 . . C
C663 0.20262(16) 0.4990(2) 0.35962(15) 0.0416(19) Uiso d G 1 . . C
C664 0.19036(13) 0.5259(2) 0.39979(16) 0.044(2) Uiso d G 1 . . C
C665 0.2462(2) 0.5227(2) 0.42714(13) 0.0408(19) Uiso d G 1 . . C
C666 0.31436(16) 0.4927(2) 0.41434(14) 0.0378(18) Uiso d G 1 . . C
N51 0.9120(3) 0.2450(2) 0.21171(14) 0.0318(10) Uiso d D 1 . . N
C52 0.8975(4) 0.1956(3) 0.21493(19) 0.0490(16) Uiso d D 1 . . C
C53 0.8353(3) 0.1952(3) 0.23130(17) 0.0415(14) Uiso d D 1 . . C
C54 0.7855(3) 0.2471(2) 0.24532(15) 0.0263(11) Uiso d D 1 . . C
C55 0.8010(3) 0.2982(3) 0.2416(2) 0.0388(13) Uiso d D 1 . . C
C56 0.8650(3) 0.2944(3) 0.2246(2) 0.0455(15) Uiso d D 1 . . C
N61 0.5891(3) 0.2524(2) 0.29660(14) 0.0318(10) Uiso d D 1 . . N
C62 0.5964(4) 0.3010(3) 0.27710(18) 0.0490(16) Uiso d D 1 . . C
C63 0.6585(3) 0.3010(3) 0.26024(19) 0.0415(14) Uiso d D 1 . . C
C64 0.7174(3) 0.2492(2) 0.26302(15) 0.0263(11) Uiso d D 1 . . C
C65 0.7100(4) 0.1981(3) 0.2836(2) 0.0388(13) Uiso d D 1 . . C
C66 0.6456(3) 0.2022(3) 0.2994(2) 0.0455(15) Uiso d D 1 . . C
Si71 1.06759(9) 0.27533(8) 0.65760(6) 0.0300(5) Uani d D 1 . . Si
O71 1.0461(2) 0.2194(2) 0.67693(17) 0.0365(12) Uani d D 1 . . O
C711 1.0298(2) 0.33771(16) 0.69519(14) 0.0334(17) Uiso d GD 1 . . C
C712 1.0321(2) 0.32183(13) 0.74212(15) 0.043(2) Uiso d G 1 . . C
C713 1.0056(3) 0.3659(2) 0.77119(10) 0.042(2) Uiso d G 1 . . C
C714 0.9767(2) 0.42595(17) 0.75332(14) 0.046(2) Uiso d G 1 . . C
C715 0.9743(2) 0.44184(12) 0.70639(15) 0.0382(18) Uiso d G 1 . . C
C716 1.0009(2) 0.39772(18) 0.67732(10) 0.0364(18) Uiso d G 1 . . C
C721 1.16653(10) 0.2449(2) 0.66094(17) 0.0355(18) Uiso d GD 1 . . C
C722 1.20463(19) 0.1959(2) 0.63833(17) 0.046(2) Uiso d G 1 . . C
C723 1.27724(19) 0.1723(2) 0.64150(18) 0.059(2) Uiso d G 1 . . C
C724 1.31174(10) 0.1977(2) 0.66728(19) 0.047(2) Uiso d G 1 . . C
C725 1.27364(18) 0.2467(2) 0.68989(17) 0.0414(19) Uiso d G 1 . . C
C726 1.20103(18) 0.27030(18) 0.68672(16) 0.0377(18) Uiso d G 1 . . C
C731 1.0334(2) 0.3055(2) 0.59665(8) 0.0312(17) Uiso d GD 1 . . C
C732 0.9627(2) 0.3229(2) 0.58600(12) 0.0387(19) Uiso d G 1 . . C
C733 0.93581(18) 0.3496(2) 0.54233(15) 0.051(2) Uiso d G 1 . . C
C734 0.9797(3) 0.3589(2) 0.50931(10) 0.057(2) Uiso d G 1 . . C
C735 1.0504(2) 0.3416(2) 0.51996(11) 0.051(2) Uiso d G 1 . . C
C736 1.07730(18) 0.3149(2) 0.56363(13) 0.0386(19) Uiso d G 1 . . C
Si72 1.09181(10) 0.06379(10) 0.64050(10) 0.0578(8) Uani d D 1 . . Si
O72 1.0846(4) 0.0982(2) 0.6839(2) 0.078(2) Uani d . 1 L . O
C741 1.0390(3) 0.1151(5) 0.5893(3) 0.063(3) Uiso d PGD 0.50 L -1 C
C742 0.9685(3) 0.1260(5) 0.5841(3) 0.071(4) Uiso d PGD 0.50 L -1 C
C743 0.9275(4) 0.1684(5) 0.5494(3) 0.063(4) Uiso d PG 0.50 L -1 C
C744 0.9570(6) 0.1999(5) 0.5199(4) 0.072(4) Uiso d PG 0.50 L -1 C
C745 1.0274(6) 0.1890(5) 0.5251(3) 0.075(4) Uiso d PG 0.50 L -1 C
C746 1.0685(4) 0.1466(5) 0.5598(3) 0.069(4) Uiso d PGD 0.50 L -1 C
C771 1.0508(6) 0.1187(5) 0.5879(3) 0.063(3) Uiso d PGD 0.50 L -2 C
C772 0.9794(6) 0.1531(6) 0.5862(3) 0.071(4) Uiso d PG 0.50 L -2 C
C773 0.9481(5) 0.1928(5) 0.5476(4) 0.063(4) Uiso d PG 0.50 L -2 C
C774 0.9881(7) 0.1982(5) 0.5107(3) 0.072(4) Uiso d PG 0.50 L -2 C
C775 1.0595(6) 0.1638(6) 0.5124(3) 0.075(4) Uiso d PG 0.50 L -2 C
C776 1.0908(5) 0.1240(5) 0.5510(4) 0.069(4) Uiso d PG 0.50 L -2 C
C751 1.0575(5) 0.0070(3) 0.6679(2) 0.044(3) Uiso d PGD 0.50 L -1 C
C752 1.0347(5) 0.0094(3) 0.7124(2) 0.033(3) Uiso d PGD 0.50 L -1 C
C753 1.0075(5) -0.0315(4) 0.7313(2) 0.042(4) Uiso d PG 0.50 L -1 C
C754 1.0032(6) -0.0746(4) 0.7057(3) 0.052(3) Uiso d PG 0.50 L -1 C
C755 1.0261(6) -0.0769(4) 0.6612(3) 0.077(4) Uiso d PG 0.50 L -1 C
C756 1.0532(6) -0.0361(4) 0.6423(3) 0.075(5) Uiso d PGD 0.50 L -1 C
C781 1.0545(3) 0.0046(2) 0.6377(4) 0.044(3) Uiso d PGD 0.50 L -2 C
C782 0.9843(3) 0.0211(3) 0.6260(4) 0.053(4) Uiso d PGD 0.50 L -2 C
C783 0.9553(4) -0.0217(4) 0.6296(4) 0.072(6) Uiso d PG 0.50 L -2 C
C784 0.9965(5) -0.0811(4) 0.6450(4) 0.052(3) Uiso d PG 0.50 L -2 C
C785 1.0668(5) -0.0976(3) 0.6567(4) 0.077(4) Uiso d PG 0.50 L -2 C
C786 1.0958(4) -0.0548(2) 0.6530(4) 0.075(5) Uiso d PGD 0.50 L -2 C
C761 1.18736(12) 0.0243(2) 0.62804(17) 0.0388(19) Uiso d GD 1 L . C
C762 1.2371(2) 0.0318(2) 0.65518(14) 0.0345(17) Uiso d G 1 . . C
C763 1.30779(17) 0.0015(2) 0.64829(16) 0.050(2) Uiso d G 1 L . C
C764 1.32879(12) -0.0363(2) 0.61427(18) 0.051(2) Uiso d G 1 . . C
C765 1.2791(2) -0.0439(2) 0.58713(16) 0.051(2) Uiso d G 1 L . C
C766 1.20836(18) -0.0136(2) 0.59401(16) 0.049(2) Uiso d G 1 . . C
Si81 0.43651(9) 0.22422(8) 0.84491(6) 0.0280(5) Uani d D 1 . . Si
O81 0.4638(2) 0.2775(2) 0.82704(17) 0.0346(12) Uani d D 1 . . O
C811 0.4714(2) 0.16239(15) 0.80662(13) 0.0306(16) Uiso d GD 1 . . C
C812 0.4740(2) 0.17892(13) 0.76017(14) 0.042(2) Uiso d G 1 . . C
C813 0.4993(3) 0.1352(2) 0.73064(10) 0.042(2) Uiso d G 1 . . C
C814 0.5220(2) 0.07504(17) 0.74755(14) 0.046(2) Uiso d G 1 . . C
C815 0.5194(2) 0.05851(12) 0.79399(15) 0.0377(18) Uiso d G 1 . . C
C816 0.4940(2) 0.10218(18) 0.82352(10) 0.0330(17) Uiso d G 1 . . C
C821 0.33752(10) 0.2579(2) 0.84153(17) 0.0359(18) Uiso d GD 1 . . C
C822 0.30059(19) 0.3073(2) 0.86409(17) 0.044(2) Uiso d G 1 . . C
C823 0.22795(19) 0.3312(2) 0.86185(18) 0.060(2) Uiso d G 1 . . C
C824 0.19224(10) 0.3059(2) 0.83705(19) 0.050(2) Uiso d G 1 . . C
C825 0.22916(19) 0.2565(2) 0.81449(18) 0.050(2) Uiso d G 1 . . C
C826 0.30180(19) 0.23253(19) 0.81673(17) 0.044(2) Uiso d G 1 . . C
C831 0.4671(2) 0.1920(2) 0.90615(8) 0.0283(16) Uiso d GD 1 . . C
C832 0.5369(2) 0.1740(2) 0.91993(12) 0.0413(19) Uiso d G 1 . . C
C833 0.55952(18) 0.1463(2) 0.96405(14) 0.055(2) Uiso d G 1 . . C
C834 0.5124(3) 0.1368(2) 0.99438(9) 0.050(2) Uiso d G 1 . . C
C835 0.4427(2) 0.1548(2) 0.98059(12) 0.045(2) Uiso d G 1 . . C
C836 0.42002(18) 0.1824(2) 0.93648(13) 0.0363(18) Uiso d G 1 . . C
Si82 0.41953(10) 0.43211(9) 0.86498(9) 0.0457(6) Uani d D 1 . . Si
O82 0.4315(3) 0.4001(2) 0.8193(2) 0.0520(16) Uani d . 1 M . O
C841 0.4626(6) 0.3819(5) 0.9193(3) 0.053(3) Uiso d PGD 0.50 M -1 C
C842 0.5319(6) 0.3692(5) 0.9314(3) 0.069(4) Uiso d PG 0.50 M -1 C
C843 0.5638(5) 0.3291(5) 0.9697(4) 0.074(4) Uiso d PG 0.50 M -1 C
C844 0.5264(6) 0.3017(5) 0.9959(3) 0.065(4) Uiso d PG 0.50 M -1 C
C845 0.4571(6) 0.3144(5) 0.9839(3) 0.076(4) Uiso d PG 0.50 M -1 C
C846 0.4252(4) 0.3545(6) 0.9456(4) 0.060(3) Uiso d PG 0.50 M -1 C
C871 0.4740(3) 0.3677(4) 0.9086(2) 0.053(3) Uiso d PGD 0.50 M -2 C
C872 0.5433(3) 0.3340(4) 0.9003(3) 0.069(4) Uiso d PGD 0.50 M -2 C
C873 0.5851(4) 0.2898(4) 0.9336(4) 0.074(4) Uiso d PG 0.50 M -2 C
C874 0.5576(5) 0.2794(4) 0.9753(3) 0.065(4) Uiso d PG 0.50 M -2 C
C875 0.4883(6) 0.3132(5) 0.9836(2) 0.076(4) Uiso d PG 0.50 M -2 C
C876 0.4465(4) 0.3574(4) 0.9502(2) 0.060(3) Uiso d PGD 0.50 M -2 C
C851 0.4542(2) 0.49353(17) 0.85576(18) 0.0421(19) Uiso d GD 1 M . C
C852 0.5247(2) 0.47779(15) 0.84754(18) 0.0414(19) Uiso d G 1 . . C
C853 0.5520(2) 0.5217(2) 0.84159(19) 0.054(2) Uiso d G 1 M . C
C854 0.5089(3) 0.58131(19) 0.8439(2) 0.060(2) Uiso d G 1 . . C
C855 0.4384(3) 0.59705(14) 0.8521(2) 0.064(3) Uiso d G 1 M . C
C856 0.41104(19) 0.5532(2) 0.85803(18) 0.045(2) Uiso d G 1 . . C
C861 0.32236(11) 0.4679(2) 0.87421(16) 0.0354(18) Uiso d GD 1 M . C
C862 0.2747(2) 0.4690(2) 0.84084(14) 0.0397(19) Uiso d G 1 . . C
C863 0.20350(17) 0.4992(2) 0.84602(15) 0.051(2) Uiso d G 1 M . C
C864 0.17986(12) 0.5282(2) 0.88457(18) 0.048(2) Uiso d G 1 . . C
C865 0.2275(2) 0.5271(2) 0.91794(15) 0.052(2) Uiso d G 1 M . C
C866 0.29872(18) 0.4970(2) 0.91276(15) 0.050(2) Uiso d G 1 . . C
N71 0.9166(3) 0.2344(2) 0.70353(14) 0.0291(10) Uiso d D 1 . . N
C72 0.8993(3) 0.1872(3) 0.70794(16) 0.0336(12) Uiso d D 1 . . C
C73 0.8373(3) 0.1879(3) 0.72561(16) 0.0301(11) Uiso d D 1 . . C
C74 0.7890(3) 0.2408(2) 0.73922(15) 0.0198(10) Uiso d D 1 . . C
C75 0.8070(3) 0.2900(3) 0.73486(19) 0.0337(12) Uiso d D 1 . . C
C76 0.8710(3) 0.2844(3) 0.7173(2) 0.0384(13) Uiso d D 1 . . C
N81 0.5952(3) 0.2509(2) 0.79624(14) 0.0291(10) Uiso d D 1 . . N
C82 0.5997(3) 0.2965(3) 0.76983(17) 0.0336(12) Uiso d D 1 . . C
C83 0.6608(3) 0.2950(3) 0.75110(18) 0.0301(11) Uiso d D 1 . . C
C84 0.7210(3) 0.2443(2) 0.75892(15) 0.0198(10) Uiso d D 1 . . C
C85 0.7178(3) 0.1959(3) 0.78664(19) 0.0337(12) Uiso d D 1 . . C
C86 0.6541(3) 0.2016(3) 0.8046(2) 0.0384(13) Uiso d D 1 . . C
H11 0.2523 -0.0110 -0.0599 0.066 Uiso calc RD 1 . . H
H122 0.4261 -0.0678 -0.1327 0.047 Uiso calc R 1 A . H
H123 0.5484 -0.1095 -0.1288 0.053 Uiso calc R 1 . . H
H124 0.6096 -0.0705 -0.0843 0.045 Uiso calc R 1 A . H
H125 0.5484 0.0102 -0.0437 0.043 Uiso calc R 1 . . H
H126 0.4262 0.0519 -0.0476 0.043 Uiso calc R 1 A . H
H112 0.2944 0.0331 0.0043 0.053 Uiso calc R 1 A . H
H113 0.2525 0.1073 0.0534 0.060 Uiso calc R 1 . . H
H114 0.2143 0.2084 0.0242 0.063 Uiso calc R 1 A . H
H115 0.2180 0.2352 -0.0543 0.060 Uiso calc R 1 . . H
H116 0.2600 0.1610 -0.1034 0.051 Uiso calc R 1 A . H
H132 0.1830 0.0543 -0.1419 0.062 Uiso calc PR 0.50 A -1 H
H133 0.1328 0.1012 -0.2140 0.066 Uiso calc PR 0.50 A -1 H
H134 0.1983 0.1323 -0.2680 0.045 Uiso calc PR 0.50 A -1 H
H135 0.3141 0.1166 -0.2499 0.054 Uiso calc PR 0.50 A -1 H
H136 0.3643 0.0697 -0.1777 0.050 Uiso calc PR 0.50 A -1 H
H172 0.1857 0.0727 -0.1477 0.062 Uiso calc PR 0.50 A -2 H
H173 0.1488 0.1188 -0.2222 0.066 Uiso calc PR 0.50 A -2 H
H174 0.2294 0.1326 -0.2732 0.045 Uiso calc PR 0.50 A -2 H
H175 0.3469 0.1004 -0.2497 0.054 Uiso calc PR 0.50 A -2 H
H176 0.3839 0.0543 -0.1752 0.050 Uiso calc PR 0.50 A -2 H
H12 0.3266 -0.1108 -0.0715 0.072 Uiso calc RD 1 B -2 H
H142 0.1856 -0.1041 -0.1310 0.064 Uiso calc R 1 B -2 H
H143 0.1187 -0.0339 -0.1907 0.093 Uiso calc R 1 B -2 H
H144 0.1733 -0.0103 -0.2553 0.091 Uiso calc R 1 B -2 H
H145 0.2946 -0.0567 -0.2601 0.076 Uiso calc R 1 B -2 H
H146 0.3615 -0.1269 -0.2003 0.054 Uiso calc R 1 B -2 H
H152 0.3777 -0.2962 -0.0557 0.058 Uiso calc PR 0.50 C -1 H
H153 0.3360 -0.3728 -0.0443 0.057 Uiso calc PR 0.50 C -1 H
H154 0.2331 -0.3629 -0.0827 0.050 Uiso calc PR 0.50 C -1 H
H155 0.1719 -0.2765 -0.1325 0.059 Uiso calc PR 0.50 C -1 H
H156 0.2136 -0.1999 -0.1439 0.050 Uiso calc PR 0.50 C -1 H
H162 0.4685 -0.1928 -0.0723 0.070 Uiso calc R 1 . . H
H163 0.5855 -0.2431 -0.0894 0.101 Uiso calc R 1 . . H
H164 0.6134 -0.2960 -0.1532 0.100 Uiso calc R 1 . . H
H165 0.5243 -0.2986 -0.1999 0.089 Uiso calc R 1 . . H
H166 0.4072 -0.2482 -0.1829 0.056 Uiso calc R 1 . . H
H182 0.2910 -0.2239 -0.0253 0.058 Uiso calc PR 0.50 B -2 H
H183 0.2414 -0.2931 -0.0018 0.057 Uiso calc PR 0.50 B -2 H
H184 0.2141 -0.3454 -0.0555 0.050 Uiso calc PR 0.50 B -2 H
H185 0.2363 -0.3286 -0.1326 0.059 Uiso calc PR 0.50 B -2 H
H186 0.2859 -0.2595 -0.1561 0.050 Uiso calc PR 0.50 B -2 H
H12A 0.1880 -0.0951 -0.0302 0.055 Uiso calc PR 0.50 D -1 H
H13 0.0839 -0.0975 -0.0048 0.059 Uiso calc PR 0.50 D -1 H
H15 0.0199 0.0797 0.0062 0.067 Uiso calc PR 0.50 D -1 H
H16 0.1266 0.0749 -0.0202 0.070 Uiso calc PR 0.50 D -1 H
H12B -0.1933 0.0813 0.0225 0.055 Uiso calc PR 0.50 D -1 H
H13A -0.0865 0.0808 -0.0044 0.059 Uiso calc PR 0.50 D -1 H
H15A 0.0036 -0.0923 0.0510 0.067 Uiso calc PR 0.50 D -1 H
H16A -0.1050 -0.0876 0.0761 0.070 Uiso calc PR 0.50 D -1 H
H21 0.2495 -0.0171 0.4328 0.058 Uiso calc RD 1 . . H
H212 0.2981 0.0254 0.5044 0.045 Uiso calc R 1 E . H
H213 0.2583 0.0983 0.5548 0.053 Uiso calc R 1 . . H
H214 0.2179 0.1999 0.5267 0.055 Uiso calc R 1 E . H
H215 0.2173 0.2286 0.4482 0.058 Uiso calc R 1 . . H
H216 0.2570 0.1557 0.3978 0.046 Uiso calc R 1 E . H
H222 0.4280 -0.0726 0.3672 0.041 Uiso calc R 1 E . H
H223 0.5503 -0.1113 0.3702 0.045 Uiso calc R 1 . . H
H224 0.6096 -0.0705 0.4145 0.048 Uiso calc R 1 E . H
H225 0.5467 0.0090 0.4558 0.044 Uiso calc R 1 . . H
H226 0.4244 0.0477 0.4527 0.035 Uiso calc R 1 E . H
H232 0.1832 0.0772 0.3540 0.052 Uiso calc PR 0.64(3) E -1 H
H233 0.1461 0.1239 0.2796 0.049 Uiso calc PR 0.64(3) E -1 H
H234 0.2277 0.1325 0.2273 0.037 Uiso calc PR 0.64(3) E -1 H
H235 0.3464 0.0945 0.2493 0.051 Uiso calc PR 0.64(3) E -1 H
H236 0.3835 0.0478 0.3237 0.044 Uiso calc PR 0.64(3) E -1 H
H272 0.1798 0.0618 0.3603 0.052 Uiso calc PR 0.36(3) E -2 H
H273 0.1290 0.1122 0.2891 0.049 Uiso calc PR 0.36(3) E -2 H
H274 0.1976 0.1357 0.2332 0.037 Uiso calc PR 0.36(3) E -2 H
H275 0.3170 0.1089 0.2485 0.051 Uiso calc PR 0.36(3) E -2 H
H276 0.3678 0.0585 0.3197 0.044 Uiso calc PR 0.36(3) E -2 H
H22 0.3172 -0.1170 0.4290 0.047 Uiso calc RD 1 . . H
H242 0.1962 -0.0943 0.3678 0.043 Uiso calc R 1 F . H
H243 0.1370 -0.0203 0.3080 0.057 Uiso calc R 1 . . H
H244 0.1953 -0.0083 0.2419 0.073 Uiso calc R 1 F . H
H245 0.3129 -0.0702 0.2355 0.082 Uiso calc R 1 . . H
H246 0.3721 -0.1442 0.2953 0.057 Uiso calc R 1 F . H
H252 0.3915 -0.3121 0.4240 0.060 Uiso calc PR 0.50 F -1 H
H253 0.3485 -0.3880 0.4331 0.072 Uiso calc PR 0.50 F -1 H
H254 0.2330 -0.3673 0.4102 0.057 Uiso calc PR 0.50 F -1 H
H255 0.1606 -0.2708 0.3781 0.046 Uiso calc PR 0.50 F -1 H
H256 0.2036 -0.1949 0.3690 0.042 Uiso calc PR 0.50 F -1 H
H282 0.3898 -0.3166 0.3868 0.060 Uiso calc PR 0.50 F -2 H
H283 0.3391 -0.3868 0.3848 0.072 Uiso calc PR 0.50 F -2 H
H284 0.2178 -0.3565 0.3879 0.057 Uiso calc PR 0.50 F -2 H
H285 0.1471 -0.2559 0.3931 0.046 Uiso calc PR 0.50 F -2 H
H286 0.1978 -0.1857 0.3952 0.042 Uiso calc PR 0.50 F -2 H
H262 0.4626 -0.1939 0.4341 0.064 Uiso calc R 1 F -2 H
H263 0.5832 -0.2438 0.4273 0.081 Uiso calc R 1 F -2 H
H264 0.6257 -0.3016 0.3671 0.082 Uiso calc R 1 F -2 H
H265 0.5477 -0.3095 0.3138 0.072 Uiso calc R 1 F -2 H
H266 0.4272 -0.2597 0.3206 0.054 Uiso calc R 1 F -2 H
H22A 0.1896 -0.1012 0.4630 0.070 Uiso calc PR 0.50 G -1 H
H23 0.0838 -0.0998 0.4915 0.075 Uiso calc PR 0.50 G -1 H
H25 0.0225 0.0784 0.4987 0.074 Uiso calc PR 0.50 G -1 H
H26 0.1299 0.0724 0.4699 0.072 Uiso calc PR 0.50 G -1 H
H22B -0.1887 0.0804 0.5202 0.070 Uiso calc PR 0.50 G -1 H
H23A -0.0851 0.0807 0.4900 0.075 Uiso calc PR 0.50 G -1 H
H25A 0.0057 -0.0920 0.5490 0.074 Uiso calc PR 0.50 G -1 H
H26A -0.1018 -0.0849 0.5768 0.072 Uiso calc PR 0.50 G -1 H
H31 0.7454 0.4882 -0.0749 0.060 Uiso calc RD 1 . . H
H322 0.9283 0.4290 -0.1294 0.049 Uiso calc R 1 . . H
H323 1.0505 0.3896 -0.1238 0.051 Uiso calc R 1 . . H
H324 1.1081 0.4331 -0.0807 0.050 Uiso calc R 1 . . H
H325 1.0436 0.5160 -0.0432 0.046 Uiso calc R 1 . . H
H326 0.9214 0.5554 -0.0487 0.040 Uiso calc R 1 . . H
H332 0.6838 0.5646 -0.1465 0.061 Uiso calc R 1 . . H
H333 0.6414 0.6068 -0.2211 0.067 Uiso calc R 1 . . H
H334 0.7160 0.6258 -0.2747 0.065 Uiso calc R 1 . . H
H335 0.8329 0.6024 -0.2538 0.065 Uiso calc R 1 . . H
H336 0.8753 0.5602 -0.1793 0.050 Uiso calc R 1 . . H
H312 0.7907 0.5360 0.0026 0.052 Uiso calc R 1 . . H
H313 0.7480 0.6122 0.0500 0.065 Uiso calc R 1 . . H
H314 0.7098 0.7125 0.0187 0.055 Uiso calc R 1 . . H
H315 0.7144 0.7366 -0.0600 0.059 Uiso calc R 1 . . H
H316 0.7571 0.6604 -0.1075 0.047 Uiso calc R 1 . . H
H32 0.8149 0.3912 -0.0761 0.102 Uiso calc RD 1 . . H
H342 0.6967 0.3555 -0.1542 0.041 Uiso calc R 1 H . H
H343 0.6365 0.4225 -0.2175 0.046 Uiso calc R 1 . . H
H344 0.6926 0.4733 -0.2636 0.052 Uiso calc R 1 H . H
H345 0.8088 0.4571 -0.2464 0.037 Uiso calc R 1 . . H
H346 0.8690 0.3901 -0.1832 0.030 Uiso calc R 1 H . H
H352 0.7830 0.2861 -0.0245 0.048 Uiso calc PR 0.598(5) H -1 H
H353 0.7415 0.2139 0.0059 0.053 Uiso calc PR 0.598(5) H -1 H
H354 0.7385 0.1411 -0.0385 0.061 Uiso calc PR 0.598(5) H -1 H
H355 0.7769 0.1406 -0.1134 0.074 Uiso calc PR 0.598(5) H -1 H
H356 0.8183 0.2128 -0.1438 0.055 Uiso calc PR 0.598(5) H -1 H
H372 0.6994 0.3131 -0.0863 0.048 Uiso calc PR 0.402(5) H -2 H
H373 0.6563 0.2380 -0.0697 0.053 Uiso calc PR 0.402(5) H -2 H
H374 0.7293 0.1377 -0.0734 0.061 Uiso calc PR 0.402(5) H -2 H
H375 0.8455 0.1125 -0.0938 0.074 Uiso calc PR 0.402(5) H -2 H
H376 0.8886 0.1876 -0.1104 0.055 Uiso calc PR 0.402(5) H -2 H
H362 0.9737 0.3005 -0.0714 0.071 Uiso calc PR 0.67(2) H -1 H
H363 1.0907 0.2493 -0.0880 0.078 Uiso calc PR 0.67(2) H -1 H
H364 1.1186 0.1957 -0.1515 0.055 Uiso calc PR 0.67(2) H -1 H
H365 1.0295 0.1933 -0.1983 0.063 Uiso calc PR 0.67(2) H -1 H
H366 0.9124 0.2444 -0.1817 0.048 Uiso calc PR 0.67(2) H -1 H
H382 0.9637 0.2958 -0.0562 0.071 Uiso calc PR 0.33(2) H -2 H
H383 1.0842 0.2477 -0.0639 0.078 Uiso calc PR 0.33(2) H -2 H
H384 1.1271 0.2025 -0.1299 0.055 Uiso calc PR 0.33(2) H -2 H
H385 1.0494 0.2055 -0.1882 0.063 Uiso calc PR 0.33(2) H -2 H
H386 0.9289 0.2536 -0.1805 0.048 Uiso calc PR 0.33(2) H -2 H
H32A 0.6753 0.4068 -0.0619 0.074 Uiso calc PR 0.50 I -1 H
H33 0.5715 0.4093 -0.0297 0.073 Uiso calc PR 0.50 I -1 H
H35 0.5200 0.5827 -0.0114 0.067 Uiso calc PR 0.50 I -1 H
H36 0.6255 0.5760 -0.0435 0.072 Uiso calc PR 0.50 I -1 H
H32B 0.3047 0.5854 0.0096 0.074 Uiso calc PR 0.50 I -1 H
H33A 0.4062 0.5852 -0.0243 0.073 Uiso calc PR 0.50 I -1 H
H35A 0.5028 0.4162 0.0398 0.067 Uiso calc PR 0.50 I -1 H
H36A 0.3976 0.4224 0.0707 0.072 Uiso calc PR 0.50 I -1 H
H41 0.7491 0.4962 0.4358 0.059 Uiso calc RD 1 . . H
H412 0.7893 0.5399 0.5017 0.055 Uiso calc R 1 . . H
H413 0.7441 0.6145 0.5503 0.062 Uiso calc R 1 . . H
H414 0.7079 0.7154 0.5210 0.059 Uiso calc R 1 . . H
H415 0.7169 0.7417 0.4431 0.058 Uiso calc R 1 . . H
H416 0.7620 0.6671 0.3945 0.046 Uiso calc R 1 . . H
H422 0.9280 0.4321 0.3730 0.047 Uiso calc R 1 . . H
H423 1.0502 0.3900 0.3787 0.053 Uiso calc R 1 . . H
H424 1.1102 0.4324 0.4209 0.047 Uiso calc R 1 . . H
H425 1.0480 0.5170 0.4573 0.045 Uiso calc R 1 . . H
H426 0.9258 0.5591 0.4515 0.041 Uiso calc R 1 . . H
H432 0.6859 0.5761 0.3514 0.054 Uiso calc R 1 . . H
H433 0.6496 0.6174 0.2758 0.066 Uiso calc R 1 . . H
H434 0.7306 0.6283 0.2238 0.052 Uiso calc R 1 . . H
H435 0.8479 0.5978 0.2474 0.054 Uiso calc R 1 . . H
H436 0.8842 0.5564 0.3229 0.042 Uiso calc R 1 . . H
H42 0.8241 0.3966 0.4302 0.064 Uiso calc RD 1 . . H
H442 0.8607 0.3933 0.3171 0.035 Uiso calc R 1 . . H
H443 0.7899 0.4622 0.2582 0.041 Uiso calc R 1 . . H
H444 0.6704 0.4823 0.2532 0.055 Uiso calc R 1 . . H
H445 0.6218 0.4333 0.3070 0.049 Uiso calc R 1 . . H
H446 0.6926 0.3643 0.3660 0.042 Uiso calc R 1 . . H
H452 0.7938 0.2856 0.4852 0.043 Uiso calc R 1 . . H
H453 0.7492 0.2152 0.5147 0.052 Uiso calc R 1 . . H
H454 0.7301 0.1521 0.4668 0.058 Uiso calc R 1 . . H
H455 0.7557 0.1595 0.3894 0.079 Uiso calc R 1 . . H
H456 0.8004 0.2299 0.3600 0.068 Uiso calc R 1 . . H
H462 0.9780 0.3040 0.4317 0.071 Uiso calc R 1 . . H
H463 1.0933 0.2521 0.4118 0.099 Uiso calc R 1 . . H
H464 1.1157 0.1989 0.3482 0.081 Uiso calc R 1 . . H
H465 1.0228 0.1975 0.3044 0.078 Uiso calc R 1 . . H
H466 0.9076 0.2494 0.3243 0.053 Uiso calc R 1 . . H
H42A 0.6956 0.4116 0.4764 0.057 Uiso calc PR 0.50 J -1 H
H43 0.5952 0.4055 0.5074 0.053 Uiso calc PR 0.50 J -1 H
H45 0.5050 0.5839 0.4725 0.058 Uiso calc PR 0.50 J -1 H
H46 0.6076 0.5866 0.4420 0.061 Uiso calc PR 0.50 J -1 H
H42B 0.3280 0.5773 0.5584 0.057 Uiso calc PR 0.50 J -1 H
H43A 0.4300 0.5808 0.5286 0.053 Uiso calc PR 0.50 J -1 H
H45A 0.4886 0.4080 0.5026 0.058 Uiso calc PR 0.50 J -1 H
H46A 0.3837 0.4125 0.5329 0.061 Uiso calc PR 0.50 J -1 H
H51 0.9974 0.2404 0.1833 0.061 Uiso calc RD 1 . . H
H512 1.0438 0.2863 0.2557 0.042 Uiso calc R 1 . . H
H513 0.9981 0.3614 0.3038 0.049 Uiso calc R 1 . . H
H514 0.9553 0.4622 0.2732 0.051 Uiso calc R 1 . . H
H515 0.9584 0.4879 0.1946 0.046 Uiso calc R 1 . . H
H516 1.0042 0.4128 0.1465 0.039 Uiso calc R 1 . . H
H522 1.1764 0.1833 0.1200 0.050 Uiso calc R 1 . . H
H523 1.2987 0.1420 0.1250 0.060 Uiso calc R 1 . . H
H524 1.3584 0.1820 0.1697 0.058 Uiso calc R 1 . . H
H525 1.2959 0.2632 0.2094 0.053 Uiso calc R 1 . . H
H526 1.1737 0.3045 0.2044 0.041 Uiso calc R 1 . . H
H532 0.9315 0.3193 0.1061 0.049 Uiso calc R 1 . . H
H533 0.8910 0.3603 0.0310 0.054 Uiso calc R 1 . . H
H534 0.9675 0.3762 -0.0224 0.069 Uiso calc R 1 . . H
H535 1.0846 0.3510 -0.0009 0.062 Uiso calc R 1 . . H
H536 1.1252 0.3100 0.0742 0.049 Uiso calc R 1 . . H
H52 1.0636 0.1417 0.1792 0.129 Uiso calc RD 1 . . H
H542 0.9411 0.1101 0.1143 0.087 Uiso calc PR 0.50 K -1 H
H543 0.8649 0.1824 0.0593 0.083 Uiso calc PR 0.50 K -1 H
H544 0.9073 0.2383 0.0069 0.079 Uiso calc PR 0.50 K -1 H
H545 1.0260 0.2218 0.0095 0.088 Uiso calc PR 0.50 K -1 H
H546 1.1022 0.1495 0.0645 0.069 Uiso calc PR 0.50 K -1 H
H572 0.9432 0.1486 0.1169 0.087 Uiso calc PR 0.50 K -2 H
H573 0.8836 0.2146 0.0531 0.083 Uiso calc PR 0.50 K -2 H
H574 0.9456 0.2310 -0.0099 0.079 Uiso calc PR 0.50 K -2 H
H575 1.0673 0.1815 -0.0091 0.088 Uiso calc PR 0.50 K -2 H
H576 1.1269 0.1155 0.0548 0.069 Uiso calc PR 0.50 K -2 H
H552 1.0411 0.0445 0.2350 0.045 Uiso calc PR 0.50 K -1 H
H553 0.9977 -0.0247 0.2689 0.062 Uiso calc PR 0.50 K -1 H
H554 0.9887 -0.0977 0.2271 0.070 Uiso calc PR 0.50 K -1 H
H555 1.0230 -0.1015 0.1513 0.053 Uiso calc PR 0.50 K -1 H
H556 1.0664 -0.0322 0.1174 0.051 Uiso calc PR 0.50 K -1 H
H582 1.1280 -0.0434 0.1869 0.051 Uiso calc PR 0.50 K -2 H
H583 1.0875 -0.1208 0.1973 0.065 Uiso calc PR 0.50 K -2 H
H584 0.9860 -0.1118 0.1577 0.050 Uiso calc PR 0.50 K -2 H
H585 0.9249 -0.0254 0.1078 0.068 Uiso calc PR 0.50 K -2 H
H586 0.9654 0.0520 0.0974 0.064 Uiso calc PR 0.50 K -2 H
H562 1.2207 0.0622 0.1803 0.047 Uiso calc R 1 K . H
H563 1.3390 0.0114 0.1667 0.052 Uiso calc R 1 . . H
H564 1.3716 -0.0476 0.1064 0.056 Uiso calc R 1 K . H
H565 1.2858 -0.0557 0.0597 0.069 Uiso calc R 1 . . H
H566 1.1674 -0.0049 0.0733 0.070 Uiso calc R 1 K . H
H61 0.5016 0.2585 0.3214 0.051 Uiso calc RD 1 . . H
H612 0.4570 0.2138 0.2481 0.041 Uiso calc R 1 . . H
H613 0.5039 0.1395 0.1994 0.049 Uiso calc R 1 . . H
H614 0.5433 0.0383 0.2288 0.042 Uiso calc R 1 . . H
H615 0.5358 0.0116 0.3068 0.040 Uiso calc R 1 . . H
H616 0.4888 0.0860 0.3555 0.037 Uiso calc R 1 . . H
H622 0.3232 0.3206 0.3796 0.049 Uiso calc R 1 . . H
H623 0.2009 0.3635 0.3754 0.062 Uiso calc R 1 . . H
H624 0.1389 0.3223 0.3337 0.057 Uiso calc R 1 . . H
H625 0.1992 0.2383 0.2963 0.056 Uiso calc R 1 . . H
H626 0.3214 0.1953 0.3005 0.048 Uiso calc R 1 . . H
H632 0.5634 0.1830 0.3997 0.047 Uiso calc R 1 . . H
H633 0.6010 0.1403 0.4748 0.050 Uiso calc R 1 . . H
H634 0.5234 0.1202 0.5253 0.056 Uiso calc R 1 . . H
H635 0.4081 0.1429 0.5006 0.053 Uiso calc R 1 . . H
H636 0.3705 0.1856 0.4254 0.049 Uiso calc R 1 . . H
H62 0.4374 0.3567 0.3164 0.064 Uiso calc RD 1 . . H
H642 0.5674 0.3730 0.3757 0.069 Uiso calc R 1 . . H
H643 0.6415 0.3028 0.4327 0.071 Uiso calc R 1 . . H
H644 0.5945 0.2616 0.4931 0.065 Uiso calc R 1 . . H
H645 0.4734 0.2907 0.4964 0.081 Uiso calc R 1 . . H
H646 0.3993 0.3609 0.4394 0.066 Uiso calc R 1 . . H
H652 0.4622 0.4696 0.2660 0.038 Uiso calc R 1 . . H
H653 0.5108 0.5393 0.2420 0.052 Uiso calc R 1 . . H
H654 0.5342 0.5947 0.2949 0.061 Uiso calc R 1 . . H
H655 0.5091 0.5804 0.3718 0.058 Uiso calc R 1 . . H
H656 0.4606 0.5107 0.3958 0.054 Uiso calc R 1 . . H
H662 0.2791 0.4506 0.3194 0.046 Uiso calc R 1 . . H
H663 0.1644 0.5012 0.3409 0.050 Uiso calc R 1 . . H
H664 0.1438 0.5464 0.4085 0.053 Uiso calc R 1 . . H
H665 0.2378 0.5411 0.4546 0.049 Uiso calc R 1 . . H
H666 0.3525 0.4905 0.4330 0.045 Uiso calc R 1 . . H
H52A 0.9311 0.1599 0.2056 0.059 Uiso calc R 1 . . H
H53 0.8265 0.1596 0.2330 0.050 Uiso calc R 1 . . H
H55 0.7685 0.3347 0.2506 0.047 Uiso calc R 1 . . H
H56 0.8753 0.3293 0.2220 0.055 Uiso calc R 1 . . H
H62A 0.5567 0.3378 0.2745 0.059 Uiso calc R 1 . . H
H63 0.6604 0.3374 0.2465 0.050 Uiso calc R 1 . . H
H65 0.7488 0.1606 0.2867 0.047 Uiso calc R 1 . . H
H66 0.6418 0.1666 0.3133 0.055 Uiso calc R 1 . . H
H71 1.0066 0.2328 0.6883 0.055 Uiso calc RD 1 . . H
H712 1.0519 0.2808 0.7543 0.052 Uiso calc R 1 . . H
H713 1.0072 0.3551 0.8033 0.051 Uiso calc R 1 . . H
H714 0.9585 0.4561 0.7732 0.055 Uiso calc R 1 . . H
H715 0.9546 0.4828 0.6942 0.046 Uiso calc R 1 . . H
H716 0.9993 0.4086 0.6452 0.044 Uiso calc R 1 . . H
H722 1.1811 0.1785 0.6207 0.055 Uiso calc R 1 . . H
H723 1.3033 0.1389 0.6260 0.071 Uiso calc R 1 . . H
H724 1.3614 0.1816 0.6694 0.057 Uiso calc R 1 . . H
H725 1.2972 0.2641 0.7075 0.050 Uiso calc R 1 . . H
H726 1.1750 0.3038 0.7022 0.045 Uiso calc R 1 . . H
H732 0.9327 0.3166 0.6086 0.046 Uiso calc R 1 . . H
H733 0.8875 0.3615 0.5351 0.061 Uiso calc R 1 . . H
H734 0.9613 0.3772 0.4795 0.068 Uiso calc R 1 . . H
H735 1.0804 0.3479 0.4974 0.061 Uiso calc R 1 . . H
H736 1.1257 0.3030 0.5709 0.046 Uiso calc R 1 . . H
H72 1.0744 0.1347 0.6755 0.118 Uiso calc RD 1 . . H
H742 0.9484 0.1045 0.6042 0.085 Uiso calc PR 0.50 L -1 H
H743 0.8793 0.1758 0.5458 0.076 Uiso calc PR 0.50 L -1 H
H744 0.9289 0.2289 0.4962 0.087 Uiso calc PR 0.50 L -1 H
H745 1.0476 0.2105 0.5050 0.089 Uiso calc PR 0.50 L -1 H
H746 1.1166 0.1392 0.5634 0.083 Uiso calc PR 0.50 L -1 H
H772 0.9520 0.1494 0.6114 0.085 Uiso calc PR 0.50 L -2 H
H773 0.8993 0.2163 0.5464 0.076 Uiso calc PR 0.50 L -2 H
H774 0.9667 0.2253 0.4843 0.087 Uiso calc PR 0.50 L -2 H
H775 1.0869 0.1674 0.4872 0.089 Uiso calc PR 0.50 L -2 H
H776 1.1396 0.1005 0.5522 0.083 Uiso calc PR 0.50 L -2 H
H752 1.0376 0.0388 0.7298 0.040 Uiso calc PR 0.50 L -1 H
H753 0.9920 -0.0299 0.7617 0.051 Uiso calc PR 0.50 L -1 H
H754 0.9847 -0.1025 0.7186 0.062 Uiso calc PR 0.50 L -1 H
H755 1.0231 -0.1064 0.6438 0.093 Uiso calc PR 0.50 L -1 H
H756 1.0688 -0.0377 0.6119 0.090 Uiso calc PR 0.50 L -1 H
H782 0.9561 0.0617 0.6155 0.063 Uiso calc PR 0.50 L -2 H
H783 0.9072 -0.0104 0.6216 0.086 Uiso calc PR 0.50 L -2 H
H784 0.9767 -0.1103 0.6474 0.062 Uiso calc PR 0.50 L -2 H
H785 1.0950 -0.1382 0.6671 0.093 Uiso calc PR 0.50 L -2 H
H786 1.1438 -0.0661 0.6610 0.090 Uiso calc PR 0.50 L -2 H
H762 1.2227 0.0577 0.6784 0.041 Uiso calc R 1 L . H
H763 1.3418 0.0067 0.6668 0.060 Uiso calc R 1 . . H
H764 1.3771 -0.0570 0.6096 0.061 Uiso calc R 1 L . H
H765 1.2934 -0.0697 0.5639 0.061 Uiso calc R 1 . . H
H766 1.1744 -0.0187 0.5755 0.059 Uiso calc R 1 L . H
H81 0.5039 0.2622 0.8167 0.052 Uiso calc RD 1 . . H
H812 0.4585 0.2201 0.7486 0.051 Uiso calc R 1 . . H
H813 0.5012 0.1465 0.6989 0.051 Uiso calc R 1 . . H
H814 0.5393 0.0452 0.7274 0.056 Uiso calc R 1 . . H
H815 0.5349 0.0174 0.8055 0.045 Uiso calc R 1 . . H
H816 0.4922 0.0909 0.8553 0.040 Uiso calc R 1 . . H
H822 0.3250 0.3246 0.8810 0.053 Uiso calc R 1 . . H
H823 0.2027 0.3650 0.8773 0.071 Uiso calc R 1 . . H
H824 0.1426 0.3222 0.8355 0.060 Uiso calc R 1 . . H
H825 0.2048 0.2392 0.7975 0.060 Uiso calc R 1 . . H
H826 0.3270 0.1988 0.8013 0.052 Uiso calc R 1 . . H
H832 0.5690 0.1805 0.8992 0.050 Uiso calc R 1 . . H
H833 0.6072 0.1340 0.9735 0.066 Uiso calc R 1 . . H
H834 0.5279 0.1179 1.0245 0.060 Uiso calc R 1 . . H
H835 0.4105 0.1483 1.0013 0.055 Uiso calc R 1 . . H
H836 0.3723 0.1948 0.9271 0.044 Uiso calc R 1 . . H
H82 0.4399 0.3636 0.8260 0.078 Uiso calc RD 1 . . H
H842 0.5574 0.3879 0.9134 0.083 Uiso calc PR 0.50 M -1 H
H843 0.6111 0.3204 0.9779 0.089 Uiso calc PR 0.50 M -1 H
H844 0.5482 0.2743 1.0221 0.078 Uiso calc PR 0.50 M -1 H
H845 0.4316 0.2956 1.0018 0.091 Uiso calc PR 0.50 M -1 H
H846 0.3778 0.3631 0.9373 0.072 Uiso calc PR 0.50 M -1 H
H872 0.5621 0.3411 0.8718 0.083 Uiso calc PR 0.50 M -2 H
H873 0.6325 0.2667 0.9280 0.089 Uiso calc PR 0.50 M -2 H
H874 0.5862 0.2492 0.9981 0.078 Uiso calc PR 0.50 M -2 H
H875 0.4695 0.3061 1.0121 0.091 Uiso calc PR 0.50 M -2 H
H876 0.3991 0.3805 0.9559 0.072 Uiso calc PR 0.50 M -2 H
H852 0.5542 0.4370 0.8460 0.050 Uiso calc R 1 M . H
H853 0.6002 0.5109 0.8360 0.065 Uiso calc R 1 . . H
H854 0.5276 0.6113 0.8398 0.072 Uiso calc R 1 M . H
H855 0.4089 0.6378 0.8536 0.077 Uiso calc R 1 . . H
H856 0.3629 0.5639 0.8636 0.054 Uiso calc R 1 M . H
H862 0.2909 0.4492 0.8145 0.048 Uiso calc R 1 M . H
H863 0.1710 0.4999 0.8232 0.061 Uiso calc R 1 . . H
H864 0.1312 0.5488 0.8881 0.058 Uiso calc R 1 M . H
H865 0.2113 0.5469 0.9443 0.062 Uiso calc R 1 . . H
H866 0.3313 0.4962 0.9356 0.061 Uiso calc R 1 M . H
H72A 0.9313 0.1508 0.6984 0.040 Uiso calc R 1 . . H
H73 0.8278 0.1527 0.7285 0.036 Uiso calc R 1 . . H
H75 0.7759 0.3271 0.7438 0.040 Uiso calc R 1 . . H
H76 0.8829 0.3185 0.7151 0.046 Uiso calc R 1 . . H
H82A 0.5587 0.3320 0.7635 0.040 Uiso calc R 1 . . H
H83 0.6616 0.3292 0.7326 0.036 Uiso calc R 1 . . H
H85 0.7581 0.1599 0.7932 0.040 Uiso calc R 1 . . H
H86 0.6520 0.1686 0.8239 0.046 Uiso calc R 1 . . H

loop_
_atom_site_aniso_label
_atom_site_aniso_U_11
_atom_site_aniso_U_22
_atom_site_aniso_U_33
_atom_site_aniso_U_12
_atom_site_aniso_U_13
_atom_site_aniso_U_23
Si11 0.0310(12) 0.0335(12) 0.0438(13) -0.0118(10) 0.0013(10) -0.0139(10)
O11 0.036(3) 0.038(3) 0.070(4) -0.021(3) 0.016(3) -0.025(3)
Si12 0.0345(11) 0.0287(11) 0.0164(10) -0.0129(9) -0.0101(8) 0.0005(8)
O12 0.069(4) 0.039(3) 0.028(3) -0.011(3) -0.020(3) -0.014(2)
Si21 0.0284(11) 0.0295(11) 0.0335(12) -0.0105(9) -0.0010(9) -0.0075(9)
O21 0.030(3) 0.044(3) 0.049(3) -0.019(3) 0.014(3) -0.019(3)
Si22 0.0309(11) 0.0270(11) 0.0139(9) -0.0116(9) -0.0074(8) 0.0027(8)
O22 0.038(3) 0.035(3) 0.014(2) -0.007(2) -0.009(2) -0.006(2)
Si31 0.0321(12) 0.0297(12) 0.0313(12) -0.0111(10) -0.0013(9) -0.0065(9)
O31 0.038(3) 0.035(3) 0.047(3) -0.014(3) 0.004(3) -0.009(3)
Si32 0.0490(13) 0.0264(11) 0.0211(11) -0.0143(10) 0.0067(9) -0.0039(9)
O32 0.139(6) 0.030(3) 0.021(3) -0.017(4) -0.010(3) -0.007(2)
Si41 0.0314(12) 0.0300(12) 0.0387(13) -0.0109(10) 0.0061(9) -0.0115(10)
O41 0.033(3) 0.034(3) 0.056(4) -0.015(2) 0.014(3) -0.016(3)
Si42 0.0340(11) 0.0279(11) 0.0193(10) -0.0094(9) -0.0043(8) -0.0021(8)
O42 0.054(4) 0.030(3) 0.042(3) -0.013(3) -0.023(3) -0.009(2)
Si51 0.0287(11) 0.0351(12) 0.0233(11) -0.0140(10) 0.0040(9) 0.0035(9)
Si52 0.0419(15) 0.0330(14) 0.120(3) -0.0147(12) 0.0311(16) 0.0064(16)
O52 0.101(6) 0.042(4) 0.071(5) 0.011(4) 0.059(4) 0.021(3)
Si61 0.0289(11) 0.0274(11) 0.0195(10) -0.0128(9) 0.0025(8) 0.0055(8)
O61 0.037(3) 0.032(3) 0.030(3) -0.014(2) 0.005(2) 0.010(2)
Si62 0.0315(12) 0.0305(12) 0.0554(15) -0.0116(10) 0.0061(11) 0.0039(11)
O62 0.046(3) 0.037(3) 0.043(3) -0.017(3) 0.019(3) 0.005(3)
Si71 0.0286(11) 0.0339(12) 0.0272(11) -0.0134(10) 0.0064(9) 0.0018(9)
O71 0.032(3) 0.027(3) 0.045(3) -0.010(2) 0.009(2) 0.009(2)
Si72 0.0329(14) 0.0326(14) 0.105(2) -0.0122(11) 0.0188(14) 0.0033(14)
O72 0.092(5) 0.032(3) 0.084(5) 0.000(4) 0.057(4) 0.009(3)
Si81 0.0299(11) 0.0312(11) 0.0242(11) -0.0146(9) 0.0074(9) 0.0010(9)
O81 0.036(3) 0.024(3) 0.041(3) -0.011(2) 0.008(2) 0.006(2)
Si82 0.0281(12) 0.0324(13) 0.0743(18) -0.0119(10) 0.0073(12) 0.0033(12)
O82 0.054(4) 0.042(3) 0.069(4) -0.031(3) 0.026(3) -0.001(3)

loop_
_atom_type_symbol
_atom_type_description
_atom_type_scat_dispersion_real
_atom_type_scat_dispersion_imag
_atom_type_scat_source
C C 0.0033 0.0016 'International Tables Vol C Tables 4.2.6.8 and 6.1.1.4'
H H 0.0000 0.0000 'International Tables Vol C Tables 4.2.6.8 and 6.1.1.4'
N N 0.0061 0.0033 'International Tables Vol C Tables 4.2.6.8 and 6.1.1.4'
O O 0.0106 0.0060 'International Tables Vol C Tables 4.2.6.8 and 6.1.1.4'
Si Si 0.0817 0.0704 'International Tables Vol C Tables 4.2.6.8 and 6.1.1.4'

loop_
_geom_angle_atom_site_label_1
_geom_angle_atom_site_label_2
_geom_angle_atom_site_label_3
_geom_angle
_geom_angle_publ_flag
O11 Si11 C131 108.9(5) no
O11 Si11 C121 107.9(3) no
C131 Si11 C121 111.5(5) no
O11 Si11 C111 108.1(3) no
C131 Si11 C111 110.1(6) no
C121 Si11 C111 110.2(2) no
O11 Si11 C171 114.5(5) no
C121 Si11 C171 105.5(5) no
C111 Si11 C171 110.6(6) no
Si11 O11 H11 109.5 no
C122 C121 C126 120.0 no
C122 C121 Si11 119.8(3) no
C126 C121 Si11 120.2(3) no
C123 C122 C121 120.0 no
C123 C122 H122 120.0 no
C121 C122 H122 120.0 no
C124 C123 C122 120.0 no
C124 C123 H123 120.0 no
C122 C123 H123 120.0 no
C125 C124 C123 120.0 no
C125 C124 H124 120.0 no
C123 C124 H124 120.0 no
C124 C125 C126 120.0 no
C124 C125 H125 120.0 no
C126 C125 H125 120.0 no
C125 C126 C121 120.0 no
C125 C126 H126 120.0 no
C121 C126 H126 120.0 no
C112 C111 C116 120.0 no
C112 C111 Si11 118.4(3) no
C116 C111 Si11 121.6(3) no
C111 C112 C113 120.0 no
C111 C112 H112 120.0 no
C113 C112 H112 120.0 no
C112 C113 C114 120.0 no
C112 C113 H113 120.0 no
C114 C113 H113 120.0 no
C113 C114 C115 120.0 no
C113 C114 H114 120.0 no
C115 C114 H114 120.0 no
C116 C115 C114 120.0 no
C116 C115 H115 120.0 no
C114 C115 H115 120.0 no
C115 C116 C111 120.0 no
C115 C116 H116 120.0 no
C111 C116 H116 120.0 no
C132 C131 C136 120.0 no
C132 C131 Si11 120.0(7) no
C136 C131 Si11 119.6(7) no
C131 C132 C133 120.0 no
C131 C132 H132 120.0 no
C133 C132 H132 120.0 no
C134 C133 C132 120.0 no
C134 C133 H133 120.0 no
C132 C133 H133 120.0 no
C135 C134 C133 120.0 no
C135 C134 H134 120.0 no
C133 C134 H134 120.0 no
C136 C135 C134 120.0 no
C136 C135 H135 120.0 no
C134 C135 H135 120.0 no
C135 C136 C131 120.0 no
C135 C136 H136 120.0 no
C131 C136 H136 120.0 no
C172 C171 C176 120.0 no
C172 C171 Si11 119.3(7) no
C176 C171 Si11 120.5(7) no
C171 C172 C173 120.0 no
C171 C172 H172 120.0 no
C173 C172 H172 120.0 no
C172 C173 C174 120.0 no
C172 C173 H173 120.0 no
C174 C173 H173 120.0 no
C173 C174 C175 120.0 no
C173 C174 H174 120.0 no
C175 C174 H174 120.0 no
C174 C175 C176 120.0 no
C174 C175 H175 120.0 no
C176 C175 H175 120.0 no
C175 C176 C171 120.0 no
C175 C176 H176 120.0 no
C171 C176 H176 120.0 no
O12 Si12 C181 102.6(4) no
O12 Si12 C161 110.1(3) no
C181 Si12 C161 111.5(4) no
O12 Si12 C141 110.5(3) no
C181 Si12 C141 111.6(3) no
C161 Si12 C141 110.3(2) no
Si12 O12 H12 109.5 no
C142 C141 C146 120.0 no
C142 C141 Si12 118.8(3) no
C146 C141 Si12 121.2(3) no
C141 C142 C143 120.0 no
C141 C142 H142 120.0 no
C143 C142 H142 120.0 no
C144 C143 C142 120.0 no
C144 C143 H143 120.0 no
C142 C143 H143 120.0 no
C143 C144 C145 120.0 no
C143 C144 H144 120.0 no
C145 C144 H144 120.0 no
C146 C145 C144 120.0 no
C146 C145 H145 120.0 no
C144 C145 H145 120.0 no
C145 C146 C141 120.0 no
C145 C146 H146 120.0 no
C141 C146 H146 120.0 no
C152 C151 C156 120.0 no
C153 C152 C151 120.0 no
C153 C152 H152 120.0 no
C151 C152 H152 120.0 no
C154 C153 C152 120.0 no
C154 C153 H153 120.0 no
C152 C153 H153 120.0 no
C153 C154 C155 120.0 no
C153 C154 H154 120.0 no
C155 C154 H154 120.0 no
C156 C155 C154 120.0 no
C156 C155 H155 120.0 no
C154 C155 H155 120.0 no
C155 C156 C151 120.0 no
C155 C156 H156 120.0 no
C151 C156 H156 120.0 no
C162 C161 C166 120.0 no
C162 C161 Si12 120.1(3) no
C166 C161 Si12 119.8(3) no
C161 C162 C163 120.0 no
C161 C162 H162 120.0 no
C163 C162 H162 120.0 no
C162 C163 C164 120.0 no
C162 C163 H163 120.0 no
C164 C163 H163 120.0 no
C165 C164 C163 120.0 no
C165 C164 H164 120.0 no
C163 C164 H164 120.0 no
C164 C165 C166 120.0 no
C164 C165 H165 120.0 no
C166 C165 H165 120.0 no
C165 C166 C161 120.0 no
C165 C166 H166 120.0 no
C161 C166 H166 120.0 no
C182 C181 C186 120.0 no
C182 C181 Si12 118.8(5) no
C186 C181 Si12 121.1(5) no
C181 C182 C183 120.0 no
C181 C182 H182 120.0 no
C183 C182 H182 120.0 no
C182 C183 C184 120.0 no
C182 C183 H183 120.0 no
C184 C183 H183 120.0 no
C185 C184 C183 120.0 no
C185 C184 H184 120.0 no
C183 C184 H184 120.0 no
C184 C185 C186 120.0 no
C184 C185 H185 120.0 no
C186 C185 H185 120.0 no
C185 C186 C181 120.0 no
C185 C186 H186 120.0 no
C181 C186 H186 120.0 no
C12 N11 C16 112.5(15) no
N11 C12 C13 127.5(18) no
N11 C12 H12A 116.2 no
C13 C12 H12A 116.2 no
C14 C13 C12 117.9(17) no
C14 C13 H13 121.1 no
C12 C13 H13 121.1 no
C15 C14 C13 117.1(15) no
C15 C14 C14A 121.5(11) no
C13 C14 C14A 121.4(11) no
C14 C15 C16 119.3(15) no
C14 C15 H15 120.3 no
C16 C15 H15 120.3 no
N11 C16 C15 125.7(15) no
N11 C16 H16 117.1 no
C15 C16 H16 117.1 no
C16A N11A C12A 121.3(17) no
N11A C12A C13A 122.0(18) no
N11A C12A H12B 119.0 no
C13A C12A H12B 119.0 no
C12A C13A C14A 117.5(17) no
C12A C13A H13A 121.2 no
C14A C13A H13A 121.2 no
C15A C14A C13A 118.7(15) no
C15A C14A C14 122.3(11) no
C13A C14A C14 119.0(12) no
C14A C15A C16A 120.9(15) no
C14A C15A H15A 119.6 no
C16A C15A H15A 119.6 no
N11A C16A C15A 119.5(16) no
N11A C16A H16A 120.2 no
C15A C16A H16A 120.2 no
O21 Si21 C271 110.2(7) no
O21 Si21 C221 107.2(2) no
C271 Si21 C221 112.1(6) no
O21 Si21 C211 108.2(2) no
C271 Si21 C211 109.5(8) no
C221 Si21 C211 109.6(2) no
O21 Si21 C231 115.8(4) no
C221 Si21 C231 107.0(4) no
C211 Si21 C231 109.0(4) no
Si21 O21 H21 109.5 no
C212 C211 C216 120.0 no
C212 C211 Si21 118.7(3) no
C216 C211 Si21 121.3(3) no
C211 C212 C213 120.0 no
C211 C212 H212 120.0 no
C213 C212 H212 120.0 no
C212 C213 C214 120.0 no
C212 C213 H213 120.0 no
C214 C213 H213 120.0 no
C215 C214 C213 120.0 no
C215 C214 H214 120.0 no
C213 C214 H214 120.0 no
C216 C215 C214 120.0 no
C216 C215 H215 120.0 no
C214 C215 H215 120.0 no
C215 C216 C211 120.0 no
C215 C216 H216 120.0 no
C211 C216 H216 120.0 no
C222 C221 C226 120.0 no
C222 C221 Si21 120.2(2) no
C226 C221 Si21 119.8(2) no
C221 C222 C223 120.0 no
C221 C222 H222 120.0 no
C223 C222 H222 120.0 no
C222 C223 C224 120.0 no
C222 C223 H223 120.0 no
C224 C223 H223 120.0 no
C225 C224 C223 120.0 no
C225 C224 H224 120.0 no
C223 C224 H224 120.0 no
C224 C225 C226 120.0 no
C224 C225 H225 120.0 no
C226 C225 H225 120.0 no
C225 C226 C221 120.0 no
C225 C226 H226 120.0 no
C221 C226 H226 120.0 no
C232 C231 C236 120.0 no
C232 C231 Si21 119.6(5) no
C236 C231 Si21 120.4(5) no
C231 C232 C233 120.0 no
C231 C232 H232 120.0 no
C233 C232 H232 120.0 no
C234 C233 C232 120.0 no
C234 C233 H233 120.0 no
C232 C233 H233 120.0 no
C233 C234 C235 120.0 no
C233 C234 H234 120.0 no
C235 C234 H234 120.0 no
C234 C235 C236 120.0 no
C234 C235 H235 120.0 no
C236 C235 H235 120.0 no
C235 C236 C231 120.0 no
C235 C236 H236 120.0 no
C231 C236 H236 120.0 no
C272 C271 C276 120.0 no
C272 C271 Si21 118.8(10) no
C276 C271 Si21 120.8(10) no
C273 C272 C271 120.0 no
C273 C272 H272 120.0 no
C271 C272 H272 120.0 no
C272 C273 C274 120.0 no
C272 C273 H273 120.0 no
C274 C273 H273 120.0 no
C275 C274 C273 120.0 no
C275 C274 H274 120.0 no
C273 C274 H274 120.0 no
C274 C275 C276 120.0 no
C274 C275 H275 120.0 no
C276 C275 H275 120.0 no
C275 C276 C271 120.0 no
C275 C276 H276 120.0 no
C271 C276 H276 120.0 no
O22 Si22 C261 110.3(2) no
O22 Si22 C241 108.8(2) no
C261 Si22 C241 111.8(2) no
O22 Si22 C251 105.5(4) no
C261 Si22 C251 107.4(4) no
C241 Si22 C251 112.8(4) no
O22 Si22 C281 108.6(4) no
C261 Si22 C281 108.5(4) no
C241 Si22 C281 108.7(4) no
Si22 O22 H22 109.5 no
C242 C241 C246 120.0 no
C242 C241 Si22 118.8(3) no
C246 C241 Si22 121.1(3) no
C243 C242 C241 120.0 no
C243 C242 H242 120.0 no
C241 C242 H242 120.0 no
C242 C243 C244 120.0 no
C242 C243 H243 120.0 no
C244 C243 H243 120.0 no
C245 C244 C243 120.0 no
C245 C244 H244 120.0 no
C243 C244 H244 120.0 no
C246 C245 C244 120.0 no
C246 C245 H245 120.0 no
C244 C245 H245 120.0 no
C245 C246 C241 120.0 no
C245 C246 H246 120.0 no
C241 C246 H246 120.0 no
C252 C251 C256 120.0 no
C252 C251 Si22 120.5(6) no
C256 C251 Si22 119.4(6) no
C253 C252 C251 120.0 no
C253 C252 H252 120.0 no
C251 C252 H252 120.0 no
C254 C253 C252 120.0 no
C254 C253 H253 120.0 no
C252 C253 H253 120.0 no
C253 C254 C255 120.0 no
C253 C254 H254 120.0 no
C255 C254 H254 120.0 no
C254 C255 C256 120.0 no
C254 C255 H255 120.0 no
C256 C255 H255 120.0 no
C255 C256 C251 120.0 no
C255 C256 H256 120.0 no
C251 C256 H256 120.0 no
C282 C281 C286 120.0 no
C282 C281 Si22 121.2(6) no
C286 C281 Si22 118.4(6) no
C283 C282 C281 120.0 no
C283 C282 H282 120.0 no
C281 C282 H282 120.0 no
C282 C283 C284 120.0 no
C282 C283 H283 120.0 no
C284 C283 H283 120.0 no
C283 C284 C285 120.0 no
C283 C284 H284 120.0 no
C285 C284 H284 120.0 no
C286 C285 C284 120.0 no
C286 C285 H285 120.0 no
C284 C285 H285 120.0 no
C285 C286 C281 120.0 no
C285 C286 H286 120.0 no
C281 C286 H286 120.0 no
C262 C261 C266 120.0 no
C262 C261 Si22 118.88(19) no
C266 C261 Si22 121.02(19) no
C261 C262 C263 120.0 no
C261 C262 H262 120.0 no
C263 C262 H262 120.0 no
C262 C263 C264 120.0 no
C262 C263 H263 120.0 no
C264 C263 H263 120.0 no
C265 C264 C263 120.0 no
C265 C264 H264 120.0 no
C263 C264 H264 120.0 no
C266 C265 C264 120.0 no
C266 C265 H265 120.0 no
C264 C265 H265 120.0 no
C265 C266 C261 120.0 no
C265 C266 H266 120.0 no
C261 C266 H266 120.0 no
C22 N21 C26 120.1(15) no
N21 C22 C23 121.6(18) no
N21 C22 H22A 119.2 no
C23 C22 H22A 119.2 no
C22 C23 C24 119.3(19) no
C22 C23 H23 120.3 no
C24 C23 H23 120.3 no
C25 C24 C23 118.1(17) no
C25 C24 C24A 120.4(12) no
C23 C24 C24A 121.4(12) no
C24 C25 C26 119.5(16) no
C24 C25 H25 120.2 no
C26 C25 H25 120.2 no
N21 C26 C25 121.3(16) no
N21 C26 H26 119.3 no
C25 C26 H26 119.3 no
C26A N21A C22A 115.9(17) no
N21A C22A C23A 127.4(19) no
N21A C22A H22B 116.3 no
C23A C22A H22B 116.3 no
C22A C23A C24A 115.0(18) no
C22A C23A H23A 122.5 no
C24A C23A H23A 122.5 no
C25A C24A C23A 118.7(16) no
C25A C24A C24 122.1(12) no
C23A C24A C24 119.2(13) no
C24A C25A C26A 120.5(17) no
C24A C25A H25A 119.8 no
C26A C25A H25A 119.8 no
N21A C26A C25A 122.5(17) no
N21A C26A H26A 118.8 no
C25A C26A H26A 118.8 no
O31 Si31 C331 111.9(3) no
O31 Si31 C311 108.5(2) no
C331 Si31 C311 109.6(2) no
O31 Si31 C321 107.0(2) no
C331 Si31 C321 110.0(2) no
C311 Si31 C321 109.8(2) no
Si31 O31 H31 109.5 no
C322 C321 C326 120.0 no
C322 C321 Si31 120.2(2) no
C326 C321 Si31 119.8(2) no
C323 C322 C321 120.0 no
C323 C322 H322 120.0 no
C321 C322 H322 120.0 no
C322 C323 C324 120.0 no
C322 C323 H323 120.0 no
C324 C323 H323 120.0 no
C325 C324 C323 120.0 no
C325 C324 H324 120.0 no
C323 C324 H324 120.0 no
C324 C325 C326 120.0 no
C324 C325 H325 120.0 no
C326 C325 H325 120.0 no
C325 C326 C321 120.0 no
C325 C326 H326 120.0 no
C321 C326 H326 120.0 no
C332 C331 C336 120.0 no
C332 C331 Si31 118.6(3) no
C336 C331 Si31 121.3(3) no
C331 C332 C333 120.0 no
C331 C332 H332 120.0 no
C333 C332 H332 120.0 no
C334 C333 C332 120.0 no
C334 C333 H333 120.0 no
C332 C333 H333 120.0 no
C333 C334 C335 120.0 no
C333 C334 H334 120.0 no
C335 C334 H334 120.0 no
C336 C335 C334 120.0 no
C336 C335 H335 120.0 no
C334 C335 H335 120.0 no
C335 C336 C331 120.0 no
C335 C336 H336 120.0 no
C331 C336 H336 120.0 no
C312 C311 C316 120.0 no
C312 C311 Si31 119.11(19) no
C316 C311 Si31 120.88(19) no
C313 C312 C311 120.0 no
C313 C312 H312 120.0 no
C311 C312 H312 120.0 no
C314 C313 C312 120.0 no
C314 C313 H313 120.0 no
C312 C313 H313 120.0 no
C313 C314 C315 120.0 no
C313 C314 H314 120.0 no
C315 C314 H314 120.0 no
C316 C315 C314 120.0 no
C316 C315 H315 120.0 no
C314 C315 H315 120.0 no
C315 C316 C311 120.0 no
C315 C316 H316 120.0 no
C311 C316 H316 120.0 no
O32 Si32 C351 103.4(4) no
O32 Si32 C381 103.8(5) no
C351 Si32 C381 109.0(8) no
O32 Si32 C361 110.8(4) no
C351 Si32 C361 108.4(5) no
O32 Si32 C371 113.7(5) no
C381 Si32 C371 110.9(8) no
C361 Si32 C371 108.7(5) no
O32 Si32 C341 110.9(3) no
C351 Si32 C341 115.9(3) no
C381 Si32 C341 112.7(7) no
C361 Si32 C341 107.4(4) no
C371 Si32 C341 105.0(4) no
Si32 O32 H32 109.5 no
C342 C341 C346 120.0 no
C342 C341 Si32 121.2(2) no
C346 C341 Si32 118.7(2) no
C343 C342 C341 120.0 no
C343 C342 H342 120.0 no
C341 C342 H342 120.0 no
C342 C343 C344 120.0 no
C342 C343 H343 120.0 no
C344 C343 H343 120.0 no
C345 C344 C343 120.0 no
C345 C344 H344 120.0 no
C343 C344 H344 120.0 no
C344 C345 C346 120.0 no
C344 C345 H345 120.0 no
C346 C345 H345 120.0 no
C345 C346 C341 120.0 no
C345 C346 H346 120.0 no
C341 C346 H346 120.0 no
C352 C351 C356 120.0 no
C352 C351 Si32 118.4(5) no
C356 C351 Si32 121.6(5) no
C351 C352 C353 120.0 no
C351 C352 H352 120.0 no
C353 C352 H352 120.0 no
C354 C353 C352 120.0 no
C354 C353 H353 120.0 no
C352 C353 H353 120.0 no
C355 C354 C353 120.0 no
C355 C354 H354 120.0 no
C353 C354 H354 120.0 no
C354 C355 C356 120.0 no
C354 C355 H355 120.0 no
C356 C355 H355 120.0 no
C355 C356 C351 120.0 no
C355 C356 H356 120.0 no
C351 C356 H356 120.0 no
C372 C371 C376 120.0 no
C372 C371 Si32 121.8(7) no
C376 C371 Si32 118.1(7) no
C373 C372 C371 120.0 no
C373 C372 H372 120.0 no
C371 C372 H372 120.0 no
C372 C373 C374 120.0 no
C372 C373 H373 120.0 no
C374 C373 H373 120.0 no
C373 C374 C375 120.0 no
C373 C374 H374 120.0 no
C375 C374 H374 120.0 no
C376 C375 C374 120.0 no
C376 C375 H375 120.0 no
C374 C375 H375 120.0 no
C375 C376 C371 120.0 no
C375 C376 H376 120.0 no
C371 C376 H376 120.0 no
C362 C361 C366 120.0 no
C362 C361 Si32 120.0(2) no
C366 C361 Si32 119.9(2) no
C363 C362 C361 120.0 no
C363 C362 H362 120.0 no
C361 C362 H362 120.0 no
C362 C363 C364 120.0 no
C362 C363 H363 120.0 no
C364 C363 H363 120.0 no
C363 C364 C365 120.0 no
C363 C364 H364 120.0 no
C365 C364 H364 120.0 no
C366 C365 C364 120.0 no
C366 C365 H365 120.0 no
C364 C365 H365 120.0 no
C365 C366 C361 120.0 no
C365 C366 H366 120.0 no
C361 C366 H366 120.0 no
C382 C381 C386 120.0 no
C382 C381 Si32 119.6(3) no
C386 C381 Si32 120.3(3) no
C383 C382 C381 120.0 no
C383 C382 H382 120.0 no
C381 C382 H382 120.0 no
C384 C383 C382 120.0 no
C384 C383 H383 120.0 no
C382 C383 H383 120.0 no
C383 C384 C385 120.0 no
C383 C384 H384 120.0 no
C385 C384 H384 120.0 no
C386 C385 C384 120.0 no
C386 C385 H385 120.0 no
C384 C385 H385 120.0 no
C385 C386 C381 120.0 no
C385 C386 H386 120.0 no
C381 C386 H386 120.0 no
C32 N31 C36 120.9(17) no
N31 C32 C33 119.6(17) no
N31 C32 H32A 120.2 no
C33 C32 H32A 120.2 no
C32 C33 C34 121.4(18) no
C32 C33 H33 119.3 no
C34 C33 H33 119.3 no
C35 C34 C33 117.3(19) no
C35 C34 C34A 120.2(13) no
C33 C34 C34A 122.5(12) no
C34 C35 C36 119(2) no
C34 C35 H35 120.5 no
C36 C35 H35 120.5 no
N31 C36 C35 122(2) no
N31 C36 H36 119.1 no
C35 C36 H36 119.1 no
C32A N31A C36A 116.3(19) no
N31A C32A C33A 126.7(18) no
N31A C32A H32B 116.7 no
C33A C32A H32B 116.7 no
C34A C33A C32A 116.2(17) no
C34A C33A H33A 121.9 no
C32A C33A H33A 121.9 no
C35A C34A C33A 117.8(19) no
C35A C34A C34 122.3(13) no
C33A C34A C34 119.9(12) no
C36A C35A C34A 121(2) no
C36A C35A H35A 119.5 no
C34A C35A H35A 119.5 no
N31A C36A C35A 122(2) no
N31A C36A H36A 119.1 no
C35A C36A H36A 119.1 no
O41 Si41 C421 107.5(2) no
O41 Si41 C411 108.1(3) no
C421 Si41 C411 110.4(2) no
O41 Si41 C431 111.4(3) no
C421 Si41 C431 108.9(2) no
C411 Si41 C431 110.5(2) no
Si41 O41 H41 109.5 no
C412 C411 C416 120.0 no
C412 C411 Si41 117.5(3) no
C416 C411 Si41 122.5(3) no
C413 C412 C411 120.0 no
C413 C412 H412 120.0 no
C411 C412 H412 120.0 no
C412 C413 C414 120.0 no
C412 C413 H413 120.0 no
C414 C413 H413 120.0 no
C415 C414 C413 120.0 no
C415 C414 H414 120.0 no
C413 C414 H414 120.0 no
C414 C415 C416 120.0 no
C414 C415 H415 120.0 no
C416 C415 H415 120.0 no
C415 C416 C411 120.0 no
C415 C416 H416 120.0 no
C411 C416 H416 120.0 no
C422 C421 C426 120.0 no
C422 C421 Si41 119.5(3) no
C426 C421 Si41 120.5(3) no
C421 C422 C423 120.0 no
C421 C422 H422 120.0 no
C423 C422 H422 120.0 no
C424 C423 C422 120.0 no
C424 C423 H423 120.0 no
C422 C423 H423 120.0 no
C425 C424 C423 120.0 no
C425 C424 H424 120.0 no
C423 C424 H424 120.0 no
C424 C425 C426 120.0 no
C424 C425 H425 120.0 no
C426 C425 H425 120.0 no
C425 C426 C421 120.0 no
C425 C426 H426 120.0 no
C421 C426 H426 120.0 no
C432 C431 C436 120.0 no
C432 C431 Si41 119.8(3) no
C436 C431 Si41 120.1(3) no
C433 C432 C431 120.0 no
C433 C432 H432 120.0 no
C431 C432 H432 120.0 no
C432 C433 C434 120.0 no
C432 C433 H433 120.0 no
C434 C433 H433 120.0 no
C435 C434 C433 120.0 no
C435 C434 H434 120.0 no
C433 C434 H434 120.0 no
C436 C435 C434 120.0 no
C436 C435 H435 120.0 no
C434 C435 H435 120.0 no
C435 C436 C431 120.0 no
C435 C436 H436 120.0 no
C431 C436 H436 120.0 no
O42 Si42 C451 107.7(3) no
O42 Si42 C441 110.7(2) no
C451 Si42 C441 110.3(2) no
O42 Si42 C461 107.8(3) no
C451 Si42 C461 110.4(2) no
C441 Si42 C461 109.9(2) no
Si42 O42 H42 109.5 no
C442 C441 C446 120.0 no
C442 C441 Si42 120.2(2) no
C446 C441 Si42 119.7(2) no
C441 C442 C443 120.0 no
C441 C442 H442 120.0 no
C443 C442 H442 120.0 no
C442 C443 C444 120.0 no
C442 C443 H443 120.0 no
C444 C443 H443 120.0 no
C443 C444 C445 120.0 no
C443 C444 H444 120.0 no
C445 C444 H444 120.0 no
C446 C445 C444 120.0 no
C446 C445 H445 120.0 no
C444 C445 H445 120.0 no
C445 C446 C441 120.0 no
C445 C446 H446 120.0 no
C441 C446 H446 120.0 no
C452 C451 C456 120.0 no
C452 C451 Si42 118.7(3) no
C456 C451 Si42 121.3(3) no
C451 C452 C453 120.0 no
C451 C452 H452 120.0 no
C453 C452 H452 120.0 no
C454 C453 C452 120.0 no
C454 C453 H453 120.0 no
C452 C453 H453 120.0 no
C455 C454 C453 120.0 no
C455 C454 H454 120.0 no
C453 C454 H454 120.0 no
C454 C455 C456 120.0 no
C454 C455 H455 120.0 no
C456 C455 H455 120.0 no
C455 C456 C451 120.0 no
C455 C456 H456 120.0 no
C451 C456 H456 120.0 no
C462 C461 C466 120.0 no
C462 C461 Si42 119.9(3) no
C466 C461 Si42 120.0(3) no
C463 C462 C461 120.0 no
C463 C462 H462 120.0 no
C461 C462 H462 120.0 no
C464 C463 C462 120.0 no
C464 C463 H463 120.0 no
C462 C463 H463 120.0 no
C463 C464 C465 120.0 no
C463 C464 H464 120.0 no
C465 C464 H464 120.0 no
C466 C465 C464 120.0 no
C466 C465 H465 120.0 no
C464 C465 H465 120.0 no
C465 C466 C461 120.0 no
C465 C466 H466 120.0 no
C461 C466 H466 120.0 no
C42 N41 C46 119.2(17) no
N41 C42 C43 126.7(16) no
N41 C42 H42A 116.6 no
C43 C42 H42A 116.6 no
C42 C43 C44 115.9(16) no
C42 C43 H43 122.1 no
C44 C43 H43 122.1 no
C45 C44 C43 115.9(18) no
C45 C44 C44A 124.7(13) no
C43 C44 C44A 119.4(11) no
C44 C45 C46 126.2(19) no
C44 C45 H45 116.9 no
C46 C45 H45 116.9 no
N41 C46 C45 116.1(18) no
N41 C46 H46 122.0 no
C45 C46 H46 122.0 no
C42A N41A C46A 114.3(19) no
N41A C42A C43A 123.7(17) no
N41A C42A H42B 118.1 no
C43A C42A H42B 118.1 no
C42A C43A C44A 119.2(16) no
C42A C43A H43A 120.4 no
C44A C43A H43A 120.4 no
C45A C44A C43A 119.5(18) no
C45A C44A C44 119.8(12) no
C43A C44A C44 120.6(12) no
C44A C45A C46A 115.0(18) no
C44A C45A H45A 122.5 no
C46A C45A H45A 122.5 no
N41A C46A C45A 128(2) no
N41A C46A H46A 115.9 no
C45A C46A H46A 115.9 no
O51 Si51 C531 112.4(2) no
O51 Si51 C521 106.4(2) no
C531 Si51 C521 109.7(2) no
O51 Si51 C511 107.7(2) no
C531 Si51 C511 109.9(2) no
C521 Si51 C511 110.8(2) no
Si51 O51 H51 109.5 no
C512 C511 C516 120.0 no
C512 C511 Si51 118.94(18) no
C516 C511 Si51 121.06(18) no
C513 C512 C511 120.0 no
C513 C512 H512 120.0 no
C511 C512 H512 120.0 no
C512 C513 C514 120.0 no
C512 C513 H513 120.0 no
C514 C513 H513 120.0 no
C513 C514 C515 120.0 no
C513 C514 H514 120.0 no
C515 C514 H514 120.0 no
C516 C515 C514 120.0 no
C516 C515 H515 120.0 no
C514 C515 H515 120.0 no
C515 C516 C511 120.0 no
C515 C516 H516 120.0 no
C511 C516 H516 120.0 no
C522 C521 C526 120.0 no
C522 C521 Si51 120.1(3) no
C526 C521 Si51 119.9(3) no
C523 C522 C521 120.0 no
C523 C522 H522 120.0 no
C521 C522 H522 120.0 no
C524 C523 C522 120.0 no
C524 C523 H523 120.0 no
C522 C523 H523 120.0 no
C523 C524 C525 120.0 no
C523 C524 H524 120.0 no
C525 C524 H524 120.0 no
C526 C525 C524 120.0 no
C526 C525 H525 120.0 no
C524 C525 H525 120.0 no
C525 C526 C521 120.0 no
C525 C526 H526 120.0 no
C521 C526 H526 120.0 no
C532 C531 C536 120.0 no
C532 C531 Si51 120.2(3) no
C536 C531 Si51 119.7(3) no
C531 C532 C533 120.0 no
C531 C532 H532 120.0 no
C533 C532 H532 120.0 no
C534 C533 C532 120.0 no
C534 C533 H533 120.0 no
C532 C533 H533 120.0 no
C533 C534 C535 120.0 no
C533 C534 H534 120.0 no
C535 C534 H534 120.0 no
C536 C535 C534 120.0 no
C536 C535 H535 120.0 no
C534 C535 H535 120.0 no
C535 C536 C531 120.0 no
C535 C536 H536 120.0 no
C531 C536 H536 120.0 no
O52 Si52 C541 110.3(5) no
O52 Si52 C561 111.1(4) no
C541 Si52 C561 114.3(3) no
O52 Si52 C551 93.5(3) no
C541 Si52 C551 116.1(4) no
C561 Si52 C551 109.7(4) no
O52 Si52 C581 120.6(4) no
C541 Si52 C581 94.3(5) no
C561 Si52 C581 105.4(4) no
O52 Si52 C571 110.3(5) no
C561 Si52 C571 107.0(5) no
C551 Si52 C571 124.5(5) no
C581 Si52 C571 101.3(5) no
Si52 O52 H52 109.5 no
C542 C541 C546 120.0 no
C542 C541 Si52 119.7(2) no
C546 C541 Si52 120.0(2) no
C541 C542 C543 120.0 no
C541 C542 H542 120.0 no
C543 C542 H542 120.0 no
C542 C543 C544 120.0 no
C542 C543 H543 120.0 no
C544 C543 H543 120.0 no
C545 C544 C543 120.0 no
C545 C544 H544 120.0 no
C543 C544 H544 120.0 no
C544 C545 C546 120.0 no
C544 C545 H545 120.0 no
C546 C545 H545 120.0 no
C545 C546 C541 120.0 no
C545 C546 H546 120.0 no
C541 C546 H546 120.0 no
C572 C571 C576 120.0 no
C572 C571 Si52 119.6(7) no
C576 C571 Si52 120.4(7) no
C571 C572 C573 120.0 no
C571 C572 H572 120.0 no
C573 C572 H572 120.0 no
C574 C573 C572 120.0 no
C574 C573 H573 120.0 no
C572 C573 H573 120.0 no
C573 C574 C575 120.0 no
C573 C574 H574 120.0 no
C575 C574 H574 120.0 no
C576 C575 C574 120.0 no
C576 C575 H575 120.0 no
C574 C575 H575 120.0 no
C575 C576 C571 120.0 no
C575 C576 H576 120.0 no
C571 C576 H576 120.0 no
C552 C551 C556 120.0 no
C552 C551 Si52 121.3(2) no
C556 C551 Si52 118.6(2) no
C553 C552 C551 120.0 no
C553 C552 H552 120.0 no
C551 C552 H552 120.0 no
C554 C553 C552 120.0 no
C554 C553 H553 120.0 no
C552 C553 H553 120.0 no
C553 C554 C555 120.0 no
C553 C554 H554 120.0 no
C555 C554 H554 120.0 no
C554 C555 C556 120.0 no
C554 C555 H555 120.0 no
C556 C555 H555 120.0 no
C555 C556 C551 120.0 no
C555 C556 H556 120.0 no
C551 C556 H556 120.0 no
C582 C581 C586 120.0 no
C582 C581 Si52 112.1(5) no
C586 C581 Si52 127.6(5) no
C581 C582 C583 120.0 no
C581 C582 H582 120.0 no
C583 C582 H582 120.0 no
C584 C583 C582 120.0 no
C584 C583 H583 120.0 no
C582 C583 H583 120.0 no
C583 C584 C585 120.0 no
C583 C584 H584 120.0 no
C585 C584 H584 120.0 no
C586 C585 C584 120.0 no
C586 C585 H585 120.0 no
C584 C585 H585 120.0 no
C585 C586 C581 120.0 no
C585 C586 H586 120.0 no
C581 C586 H586 120.0 no
C562 C561 C566 120.0 no
C562 C561 Si52 118.4(3) no
C566 C561 Si52 121.4(3) no
C563 C562 C561 120.0 no
C563 C562 H562 120.0 no
C561 C562 H562 120.0 no
C562 C563 C564 120.0 no
C562 C563 H563 120.0 no
C564 C563 H563 120.0 no
C563 C564 C565 120.0 no
C563 C564 H564 120.0 no
C565 C564 H564 120.0 no
C566 C565 C564 120.0 no
C566 C565 H565 120.0 no
C564 C565 H565 120.0 no
C565 C566 C561 120.0 no
C565 C566 H566 120.0 no
C561 C566 H566 120.0 no
O61 Si61 C631 112.5(2) no
O61 Si61 C621 106.0(2) no
C631 Si61 C621 109.1(2) no
O61 Si61 C611 108.5(2) no
C631 Si61 C611 109.4(2) no
C621 Si61 C611 111.3(2) no
Si61 O61 H61 109.5 no
C612 C611 C616 120.0 no
C612 C611 Si61 117.8(2) no
C616 C611 Si61 122.2(2) no
C613 C612 C611 120.0 no
C613 C612 H612 120.0 no
C611 C612 H612 120.0 no
C614 C613 C612 120.0 no
C614 C613 H613 120.0 no
C612 C613 H613 120.0 no
C615 C614 C613 120.0 no
C615 C614 H614 120.0 no
C613 C614 H614 120.0 no
C616 C615 C614 120.0 no
C616 C615 H615 120.0 no
C614 C615 H615 120.0 no
C615 C616 C611 120.0 no
C615 C616 H616 120.0 no
C611 C616 H616 120.0 no
C622 C621 C626 120.0 no
C622 C621 Si61 119.8(3) no
C626 C621 Si61 120.2(3) no
C623 C622 C621 120.0 no
C623 C622 H622 120.0 no
C621 C622 H622 120.0 no
C624 C623 C622 120.0 no
C624 C623 H623 120.0 no
C622 C623 H623 120.0 no
C625 C624 C623 120.0 no
C625 C624 H624 120.0 no
C623 C624 H624 120.0 no
C624 C625 C626 120.0 no
C624 C625 H625 120.0 no
C626 C625 H625 120.0 no
C625 C626 C621 120.0 no
C625 C626 H626 120.0 no
C621 C626 H626 120.0 no
C632 C631 C636 120.0 no
C632 C631 Si61 121.0(3) no
C636 C631 Si61 119.0(3) no
C633 C632 C631 120.0 no
C633 C632 H632 120.0 no
C631 C632 H632 120.0 no
C632 C633 C634 120.0 no
C632 C633 H633 120.0 no
C634 C633 H633 120.0 no
C635 C634 C633 120.0 no
C635 C634 H634 120.0 no
C633 C634 H634 120.0 no
C634 C635 C636 120.0 no
C634 C635 H635 120.0 no
C636 C635 H635 120.0 no
C635 C636 C631 120.0 no
C635 C636 H636 120.0 no
C631 C636 H636 120.0 no
O62 Si62 C641 112.3(3) no
O62 Si62 C651 105.8(2) no
C641 Si62 C651 108.6(2) no
O62 Si62 C661 109.5(3) no
C641 Si62 C661 109.8(2) no
C651 Si62 C661 110.8(2) no
Si62 O62 H62 109.5 no
C642 C641 C646 120.0 no
C642 C641 Si62 118.9(3) no
C646 C641 Si62 121.0(3) no
C641 C642 C643 120.0 no
C641 C642 H642 120.0 no
C643 C642 H642 120.0 no
C644 C643 C642 120.0 no
C644 C643 H643 120.0 no
C642 C643 H643 120.0 no
C643 C644 C645 120.0 no
C643 C644 H644 120.0 no
C645 C644 H644 120.0 no
C646 C645 C644 120.0 no
C646 C645 H645 120.0 no
C644 C645 H645 120.0 no
C645 C646 C641 120.0 no
C645 C646 H646 120.0 no
C641 C646 H646 120.0 no
C652 C651 C656 120.0 no
C652 C651 Si62 120.94(19) no
C656 C651 Si62 119.06(19) no
C651 C652 C653 120.0 no
C651 C652 H652 120.0 no
C653 C652 H652 120.0 no
C652 C653 C654 120.0 no
C652 C653 H653 120.0 no
C654 C653 H653 120.0 no
C655 C654 C653 120.0 no
C655 C654 H654 120.0 no
C653 C654 H654 120.0 no
C656 C655 C654 120.0 no
C656 C655 H655 120.0 no
C654 C655 H655 120.0 no
C655 C656 C651 120.0 no
C655 C656 H656 120.0 no
C651 C656 H656 120.0 no
C662 C661 C666 120.0 no
C662 C661 Si62 118.0(3) no
C666 C661 Si62 121.9(3) no
C661 C662 C663 120.0 no
C661 C662 H662 120.0 no
C663 C662 H662 120.0 no
C664 C663 C662 120.0 no
C664 C663 H663 120.0 no
C662 C663 H663 120.0 no
C665 C664 C663 120.0 no
C665 C664 H664 120.0 no
C663 C664 H664 120.0 no
C664 C665 C666 120.0 no
C664 C665 H665 120.0 no
C666 C665 H665 120.0 no
C665 C666 C661 120.0 no
C665 C666 H666 120.0 no
C661 C666 H666 120.0 no
C56 N51 C52 118.5(6) no
N51 C52 C53 122.3(7) no
N51 C52 H52A 118.9 no
C53 C52 H52A 118.9 no
C52 C53 C54 119.7(7) no
C52 C53 H53 120.2 no
C54 C53 H53 120.2 no
C53 C54 C55 117.6(6) no
C53 C54 C64 122.0(5) no
C55 C54 C64 120.4(5) no
C56 C55 C54 118.6(7) no
C56 C55 H55 120.7 no
C54 C55 H55 120.7 no
N51 C56 C55 123.3(7) no
N51 C56 H56 118.4 no
C55 C56 H56 118.4 no
C62 N61 C66 116.2(6) no
N61 C62 C63 123.5(7) no
N61 C62 H62A 118.2 no
C63 C62 H62A 118.2 no
C64 C63 C62 120.8(7) no
C64 C63 H63 119.6 no
C62 C63 H63 119.6 no
C63 C64 C65 115.8(6) no
C63 C64 C54 122.8(5) no
C65 C64 C54 121.4(5) no
C66 C65 C64 119.4(7) no
C66 C65 H65 120.3 no
C64 C65 H65 120.3 no
N61 C66 C65 124.3(7) no
N61 C66 H66 117.9 no
C65 C66 H66 117.9 no
O71 Si71 C731 111.6(3) no
O71 Si71 C721 106.2(2) no
C731 Si71 C721 110.5(2) no
O71 Si71 C711 109.2(2) no
C731 Si71 C711 108.9(2) no
C721 Si71 C711 110.5(2) no
Si71 O71 H71 109.5 no
C712 C711 C716 120.0 no
C712 C711 Si71 117.8(3) no
C716 C711 Si71 122.2(3) no
C713 C712 C711 120.0 no
C713 C712 H712 120.0 no
C711 C712 H712 120.0 no
C714 C713 C712 120.0 no
C714 C713 H713 120.0 no
C712 C713 H713 120.0 no
C715 C714 C713 120.0 no
C715 C714 H714 120.0 no
C713 C714 H714 120.0 no
C714 C715 C716 120.0 no
C714 C715 H715 120.0 no
C716 C715 H715 120.0 no
C715 C716 C711 120.0 no
C715 C716 H716 120.0 no
C711 C716 H716 120.0 no
C722 C721 C726 120.0 no
C722 C721 Si71 119.6(3) no
C726 C721 Si71 120.4(3) no
C721 C722 C723 120.0 no
C721 C722 H722 120.0 no
C723 C722 H722 120.0 no
C722 C723 C724 120.0 no
C722 C723 H723 120.0 no
C724 C723 H723 120.0 no
C723 C724 C725 120.0 no
C723 C724 H724 120.0 no
C725 C724 H724 120.0 no
C726 C725 C724 120.0 no
C726 C725 H725 120.0 no
C724 C725 H725 120.0 no
C725 C726 C721 120.0 no
C725 C726 H726 120.0 no
C721 C726 H726 120.0 no
C732 C731 C736 120.0 no
C732 C731 Si71 119.3(3) no
C736 C731 Si71 120.5(3) no
C733 C732 C731 120.0 no
C733 C732 H732 120.0 no
C731 C732 H732 120.0 no
C734 C733 C732 120.0 no
C734 C733 H733 120.0 no
C732 C733 H733 120.0 no
C733 C734 C735 120.0 no
C733 C734 H734 120.0 no
C735 C734 H734 120.0 no
C736 C735 C734 120.0 no
C736 C735 H735 120.0 no
C734 C735 H735 120.0 no
C735 C736 C731 120.0 no
C735 C736 H736 120.0 no
C731 C736 H736 120.0 no
O72 Si72 C741 111.9(5) no
O72 Si72 C761 110.0(3) no
C741 Si72 C761 112.3(3) no
O72 Si72 C751 95.8(3) no
C741 Si72 C751 116.2(4) no
C761 Si72 C751 109.5(4) no
O72 Si72 C781 122.0(4) no
C741 Si72 C781 95.7(4) no
C761 Si72 C781 104.0(3) no
O72 Si72 C771 110.4(5) no
C761 Si72 C771 105.6(5) no
C751 Si72 C771 124.8(5) no
C781 Si72 C771 103.3(5) no
Si72 O72 H72 109.5 no
C742 C741 C746 120.0 no
C742 C741 Si72 119.5(2) no
C746 C741 Si72 120.2(2) no
C741 C742 C743 120.0 no
C741 C742 H742 120.0 no
C743 C742 H742 120.0 no
C744 C743 C742 120.0 no
C744 C743 H743 120.0 no
C742 C743 H743 120.0 no
C743 C744 C745 120.0 no
C743 C744 H744 120.0 no
C745 C744 H744 120.0 no
C744 C745 C746 120.0 no
C744 C745 H745 120.0 no
C746 C745 H745 120.0 no
C745 C746 C741 120.0 no
C745 C746 H746 120.0 no
C741 C746 H746 120.0 no
C772 C771 C776 120.0 no
C772 C771 Si72 119.0(8) no
C776 C771 Si72 120.9(8) no
C773 C772 C771 120.0 no
C773 C772 H772 120.0 no
C771 C772 H772 120.0 no
C774 C773 C772 120.0 no
C774 C773 H773 120.0 no
C772 C773 H773 120.0 no
C773 C774 C775 120.0 no
C773 C774 H774 120.0 no
C775 C774 H774 120.0 no
C776 C775 C774 120.0 no
C776 C775 H775 120.0 no
C774 C775 H775 120.0 no
C775 C776 C771 120.0 no
C775 C776 H776 120.0 no
C771 C776 H776 120.0 no
C752 C751 C756 120.0 no
C752 C751 Si72 120.9(2) no
C756 C751 Si72 119.1(2) no
C751 C752 C753 120.0 no
C751 C752 H752 120.0 no
C753 C752 H752 120.0 no
C752 C753 C754 120.0 no
C752 C753 H753 120.0 no
C754 C753 H753 120.0 no
C755 C754 C753 120.0 no
C755 C754 H754 120.0 no
C753 C754 H754 120.0 no
C756 C755 C754 120.0 no
C756 C755 H755 120.0 no
C754 C755 H755 120.0 no
C755 C756 C751 120.0 no
C755 C756 H756 120.0 no
C751 C756 H756 120.0 no
C782 C781 C786 120.0 no
C782 C781 Si72 120.3(2) no
C786 C781 Si72 119.2(2) no
C781 C782 C783 120.0 no
C781 C782 H782 120.0 no
C783 C782 H782 120.0 no
C784 C783 C782 120.0 no
C784 C783 H783 120.0 no
C782 C783 H783 120.0 no
C783 C784 C785 120.0 no
C783 C784 H784 120.0 no
C785 C784 H784 120.0 no
C786 C785 C784 120.0 no
C786 C785 H785 120.0 no
C784 C785 H785 120.0 no
C785 C786 C781 120.0 no
C785 C786 H786 120.0 no
C781 C786 H786 120.0 no
C762 C761 C766 120.0 no
C762 C761 Si72 118.4(3) no
C766 C761 Si72 121.6(3) no
C761 C762 C763 120.0 no
C761 C762 H762 120.0 no
C763 C762 H762 120.0 no
C764 C763 C762 120.0 no
C764 C763 H763 120.0 no
C762 C763 H763 120.0 no
C763 C764 C765 120.0 no
C763 C764 H764 120.0 no
C765 C764 H764 120.0 no
C766 C765 C764 120.0 no
C766 C765 H765 120.0 no
C764 C765 H765 120.0 no
C765 C766 C761 120.0 no
C765 C766 H766 120.0 no
C761 C766 H766 120.0 no
O81 Si81 C811 108.8(2) no
O81 Si81 C821 108.0(2) no
C811 Si81 C821 110.4(2) no
O81 Si81 C831 111.7(2) no
C811 Si81 C831 109.2(2) no
C821 Si81 C831 108.7(2) no
Si81 O81 H81 109.5 no
C812 C811 C816 120.0 no
C812 C811 Si81 117.8(3) no
C816 C811 Si81 122.2(3) no
C811 C812 C813 120.0 no
C811 C812 H812 120.0 no
C813 C812 H812 120.0 no
C812 C813 C814 120.0 no
C812 C813 H813 120.0 no
C814 C813 H813 120.0 no
C815 C814 C813 120.0 no
C815 C814 H814 120.0 no
C813 C814 H814 120.0 no
C814 C815 C816 120.0 no
C814 C815 H815 120.0 no
C816 C815 H815 120.0 no
C815 C816 C811 120.0 no
C815 C816 H816 120.0 no
C811 C816 H816 120.0 no
C822 C821 C826 120.0 no
C822 C821 Si81 120.4(3) no
C826 C821 Si81 119.6(3) no
C823 C822 C821 120.0 no
C823 C822 H822 120.0 no
C821 C822 H822 120.0 no
C822 C823 C824 120.0 no
C822 C823 H823 120.0 no
C824 C823 H823 120.0 no
C823 C824 C825 120.0 no
C823 C824 H824 120.0 no
C825 C824 H824 120.0 no
C824 C825 C826 120.0 no
C824 C825 H825 120.0 no
C826 C825 H825 120.0 no
C825 C826 C821 120.0 no
C825 C826 H826 120.0 no
C821 C826 H826 120.0 no
C832 C831 C836 120.0 no
C832 C831 Si81 120.7(3) no
C836 C831 Si81 119.2(3) no
C833 C832 C831 120.0 no
C833 C832 H832 120.0 no
C831 C832 H832 120.0 no
C832 C833 C834 120.0 no
C832 C833 H833 120.0 no
C834 C833 H833 120.0 no
C835 C834 C833 120.0 no
C835 C834 H834 120.0 no
C833 C834 H834 120.0 no
C836 C835 C834 120.0 no
C836 C835 H835 120.0 no
C834 C835 H835 120.0 no
C835 C836 C831 120.0 no
C835 C836 H836 120.0 no
C831 C836 H836 120.0 no
O82 Si82 C871 101.4(4) no
O82 Si82 C851 107.3(3) no
C871 Si82 C851 113.1(4) no
O82 Si82 C861 109.1(3) no
C871 Si82 C861 117.0(3) no
C851 Si82 C861 108.3(2) no
O82 Si82 C841 115.9(5) no
C851 Si82 C841 108.6(4) no
C861 Si82 C841 107.4(4) no
Si82 O82 H82 109.5 no
C842 C841 C846 120.0 no
C842 C841 Si82 120.9(7) no
C846 C841 Si82 118.9(7) no
C843 C842 C841 120.0 no
C843 C842 H842 120.0 no
C841 C842 H842 120.0 no
C844 C843 C842 120.0 no
C844 C843 H843 120.0 no
C842 C843 H843 120.0 no
C843 C844 C845 120.0 no
C843 C844 H844 120.0 no
C845 C844 H844 120.0 no
C844 C845 C846 120.0 no
C844 C845 H845 120.0 no
C846 C845 H845 120.0 no
C845 C846 C841 120.0 no
C845 C846 H846 120.0 no
C841 C846 H846 120.0 no
C872 C871 C876 120.0 no
C872 C871 Si82 119.7(2) no
C876 C871 Si82 120.1(2) no
C873 C872 C871 120.0 no
C873 C872 H872 120.0 no
C871 C872 H872 120.0 no
C872 C873 C874 120.0 no
C872 C873 H873 120.0 no
C874 C873 H873 120.0 no
C873 C874 C875 120.0 no
C873 C874 H874 120.0 no
C875 C874 H874 120.0 no
C876 C875 C874 120.0 no
C876 C875 H875 120.0 no
C874 C875 H875 120.0 no
C875 C876 C871 120.0 no
C875 C876 H876 120.0 no
C871 C876 H876 120.0 no
C852 C851 C856 120.0 no
C852 C851 Si82 118.6(3) no
C856 C851 Si82 121.4(3) no
C853 C852 C851 120.0 no
C853 C852 H852 120.0 no
C851 C852 H852 120.0 no
C852 C853 C854 120.0 no
C852 C853 H853 120.0 no
C854 C853 H853 120.0 no
C853 C854 C855 120.0 no
C853 C854 H854 120.0 no
C855 C854 H854 120.0 no
C856 C855 C854 120.0 no
C856 C855 H855 120.0 no
C854 C855 H855 120.0 no
C855 C856 C851 120.0 no
C855 C856 H856 120.0 no
C851 C856 H856 120.0 no
C862 C861 C866 120.0 no
C862 C861 Si82 119.9(3) no
C866 C861 Si82 119.9(3) no
C861 C862 C863 120.0 no
C861 C862 H862 120.0 no
C863 C862 H862 120.0 no
C864 C863 C862 120.0 no
C864 C863 H863 120.0 no
C862 C863 H863 120.0 no
C863 C864 C865 120.0 no
C863 C864 H864 120.0 no
C865 C864 H864 120.0 no
C866 C865 C864 120.0 no
C866 C865 H865 120.0 no
C864 C865 H865 120.0 no
C865 C866 C861 120.0 no
C865 C866 H866 120.0 no
C861 C866 H866 120.0 no
C76 N71 C72 116.8(6) no
N71 C72 C73 123.7(6) no
N71 C72 H72A 118.1 no
C73 C72 H72A 118.1 no
C72 C73 C74 119.4(6) no
C72 C73 H73 120.3 no
C74 C73 H73 120.3 no
C75 C74 C73 117.0(5) no
C75 C74 C84 121.0(5) no
C73 C74 C84 122.0(5) no
C74 C75 C76 119.2(6) no
C74 C75 H75 120.4 no
C76 C75 H75 120.4 no
N71 C76 C75 123.9(7) no
N71 C76 H76 118.1 no
C75 C76 H76 118.1 no
C82 N81 C86 116.9(6) no
N81 C82 C83 122.9(6) no
N81 C82 H82A 118.5 no
C83 C82 H82A 118.5 no
C82 C83 C84 120.3(6) no
C82 C83 H83 119.9 no
C84 C83 H83 119.9 no
C83 C84 C85 117.9(5) no
C83 C84 C74 122.1(5) no
C85 C84 C74 120.0(5) no
C86 C85 C84 117.9(6) no
C86 C85 H85 121.1 no
C84 C85 H85 121.1 no
N81 C86 C85 124.0(7) no
N81 C86 H86 118.0 no
C85 C86 H86 118.0 no

loop_
_geom_bond_atom_site_label_1
_geom_bond_atom_site_label_2
_geom_bond_distance
_geom_bond_publ_flag
Si11 O11 1.645(5) no
Si11 C131 1.894(8) no
Si11 C121 1.895(4) no
Si11 C111 1.895(4) no
Si11 C171 1.895(7) no
O11 H11 0.84 no
C121 C122 1.39 no
C121 C126 1.39 no
C122 C123 1.39 no
C122 H122 0.95 no
C123 C124 1.39 no
C123 H123 0.95 no
C124 C125 1.39 no
C124 H124 0.95 no
C125 C126 1.39 no
C125 H125 0.95 no
C126 H126 0.95 no
C111 C112 1.39 no
C111 C116 1.39 no
C112 C113 1.39 no
C112 H112 0.95 no
C113 C114 1.39 no
C113 H113 0.95 no
C114 C115 1.39 no
C114 H114 0.95 no
C115 C116 1.39 no
C115 H115 0.95 no
C116 H116 0.95 no
C131 C132 1.39 no
C131 C136 1.39 no
C132 C133 1.39 no
C132 H132 0.95 no
C133 C134 1.39 no
C133 H133 0.95 no
C134 C135 1.39 no
C134 H134 0.95 no
C135 C136 1.39 no
C135 H135 0.95 no
C136 H136 0.95 no
C171 C172 1.39 no
C171 C176 1.39 no
C172 C173 1.39 no
C172 H172 0.95 no
C173 C174 1.39 no
C173 H173 0.95 no
C174 C175 1.39 no
C174 H174 0.95 no
C175 C176 1.39 no
C175 H175 0.95 no
C176 H176 0.95 no
Si12 O12 1.644(5) no
Si12 C151 1.893(9) no
Si12 C181 1.894(9) no
Si12 C161 1.894(4) no
Si12 C141 1.895(4) no
O12 H12 0.84 no
C141 C142 1.39 no
C141 C146 1.39 no
C142 C143 1.39 no
C142 H142 0.95 no
C143 C144 1.39 no
C143 H143 0.95 no
C144 C145 1.39 no
C144 H144 0.95 no
C145 C146 1.39 no
C145 H145 0.95 no
C146 H146 0.95 no
C151 C152 1.39 no
C151 C156 1.39 no
C152 C153 1.39 no
C152 H152 0.95 no
C153 C154 1.39 no
C153 H153 0.95 no
C154 C155 1.39 no
C154 H154 0.95 no
C155 C156 1.39 no
C155 H155 0.95 no
C156 H156 0.95 no
C161 C162 1.39 no
C161 C166 1.39 no
C162 C163 1.39 no
C162 H162 0.95 no
C163 C164 1.39 no
C163 H163 0.95 no
C164 C165 1.39 no
C164 H164 0.95 no
C165 C166 1.39 no
C165 H165 0.95 no
C166 H166 0.95 no
C181 C182 1.39 no
C181 C186 1.39 no
C182 C183 1.39 no
C182 H182 0.95 no
C183 C184 1.39 no
C183 H183 0.95 no
C184 C185 1.39 no
C184 H184 0.95 no
C185 C186 1.39 no
C185 H185 0.95 no
C186 H186 0.95 no
N11 C12 1.335(9) no
N11 C16 1.348(9) no
C12 C13 1.396(9) no
C12 H12A 0.95 no
C13 C14 1.392(9) no
C13 H13 0.95 no
C14 C15 1.385(9) no
C14 C14A 1.497(9) no
C15 C16 1.396(9) no
C15 H15 0.95 no
C16 H16 0.95 no
N11A C16A 1.323(9) no
N11A C12A 1.335(9) no
C12A C13A 1.394(9) no
C12A H12B 0.95 no
C13A C14A 1.395(9) no
C13A H13A 0.95 no
C14A C15A 1.378(9) no
C15A C16A 1.388(9) no
C15A H15A 0.95 no
C16A H16A 0.95 no
Si21 O21 1.643(5) no
Si21 C271 1.894(12) no
Si21 C221 1.895(4) no
Si21 C211 1.895(4) no
Si21 C231 1.896(4) no
O21 H21 0.84 no
C211 C212 1.39 no
C211 C216 1.39 no
C212 C213 1.39 no
C212 H212 0.95 no
C213 C214 1.39 no
C213 H213 0.95 no
C214 C215 1.39 no
C214 H214 0.95 no
C215 C216 1.39 no
C215 H215 0.95 no
C216 H216 0.95 no
C221 C222 1.39 no
C221 C226 1.39 no
C222 C223 1.39 no
C222 H222 0.95 no
C223 C224 1.39 no
C223 H223 0.95 no
C224 C225 1.39 no
C224 H224 0.95 no
C225 C226 1.39 no
C225 H225 0.95 no
C226 H226 0.95 no
C231 C232 1.39 no
C231 C236 1.39 no
C232 C233 1.39 no
C232 H232 0.95 no
C233 C234 1.39 no
C233 H233 0.95 no
C234 C235 1.39 no
C234 H234 0.95 no
C235 C236 1.39 no
C235 H235 0.95 no
C236 H236 0.95 no
C271 C272 1.39 no
C271 C276 1.39 no
C272 C273 1.39 no
C272 H272 0.95 no
C273 C274 1.39 no
C273 H273 0.95 no
C274 C275 1.39 no
C274 H274 0.95 no
C275 C276 1.39 no
C275 H275 0.95 no
C276 H276 0.95 no
Si22 O22 1.666(5) no
Si22 C261 1.894(4) no
Si22 C241 1.894(4) no
Si22 C251 1.895(11) no
Si22 C281 1.893(11) no
O22 H22 0.84 no
C241 C242 1.39 no
C241 C246 1.39 no
C242 C243 1.39 no
C242 H242 0.95 no
C243 C244 1.39 no
C243 H243 0.95 no
C244 C245 1.39 no
C244 H244 0.95 no
C245 C246 1.39 no
C245 H245 0.95 no
C246 H246 0.95 no
C251 C252 1.39 no
C251 C256 1.39 no
C252 C253 1.39 no
C252 H252 0.95 no
C253 C254 1.39 no
C253 H253 0.95 no
C254 C255 1.39 no
C254 H254 0.95 no
C255 C256 1.39 no
C255 H255 0.95 no
C256 H256 0.95 no
C281 C282 1.39 no
C281 C286 1.39 no
C282 C283 1.39 no
C282 H282 0.95 no
C283 C284 1.39 no
C283 H283 0.95 no
C284 C285 1.39 no
C284 H284 0.95 no
C285 C286 1.39 no
C285 H285 0.95 no
C286 H286 0.95 no
C261 C262 1.39 no
C261 C266 1.39 no
C262 C263 1.39 no
C262 H262 0.95 no
C263 C264 1.39 no
C263 H263 0.95 no
C264 C265 1.39 no
C264 H264 0.95 no
C265 C266 1.39 no
C265 H265 0.95 no
C266 H266 0.95 no
N21 C22 1.334(9) no
N21 C26 1.343(9) no
C22 C23 1.395(9) no
C22 H22A 0.95 no
C23 C24 1.398(9) no
C23 H23 0.95 no
C24 C25 1.391(9) no
C24 C24A 1.499(9) no
C25 C26 1.396(9) no
C25 H25 0.95 no
C26 H26 0.95 no
N21A C26A 1.326(9) no
N21A C22A 1.339(9) no
C22A C23A 1.397(9) no
C22A H22B 0.95 no
C23A C24A 1.401(9) no
C23A H23A 0.95 no
C24A C25A 1.388(9) no
C25A C26A 1.395(9) no
C25A H25A 0.95 no
C26A H26A 0.95 no
Si31 O31 1.638(5) no
Si31 C331 1.894(3) no
Si31 C311 1.894(4) no
Si31 C321 1.895(4) no
O31 H31 0.84 no
C321 C322 1.39 no
C321 C326 1.39 no
C322 C323 1.39 no
C322 H322 0.95 no
C323 C324 1.39 no
C323 H323 0.95 no
C324 C325 1.39 no
C324 H324 0.95 no
C325 C326 1.39 no
C325 H325 0.95 no
C326 H326 0.95 no
C331 C332 1.39 no
C331 C336 1.39 no
C332 C333 1.39 no
C332 H332 0.95 no
C333 C334 1.39 no
C333 H333 0.95 no
C334 C335 1.39 no
C334 H334 0.95 no
C335 C336 1.39 no
C335 H335 0.95 no
C336 H336 0.95 no
C311 C312 1.39 no
C311 C316 1.39 no
C312 C313 1.39 no
C312 H312 0.95 no
C313 C314 1.39 no
C313 H313 0.95 no
C314 C315 1.39 no
C314 H314 0.95 no
C315 C316 1.39 no
C315 H315 0.95 no
C316 H316 0.95 no
Si32 O32 1.645(5) no
Si32 C351 1.895(8) no
Si32 C381 1.894(14) no
Si32 C361 1.895(8) no
Si32 C371 1.897(12) no
Si32 C341 1.896(4) no
O32 H32 0.84 no
C341 C342 1.39 no
C341 C346 1.39 no
C342 C343 1.39 no
C342 H342 0.95 no
C343 C344 1.39 no
C343 H343 0.95 no
C344 C345 1.39 no
C344 H344 0.95 no
C345 C346 1.39 no
C345 H345 0.95 no
C346 H346 0.95 no
C351 C352 1.39 no
C351 C356 1.39 no
C352 C353 1.39 no
C352 H352 0.95 no
C353 C354 1.39 no
C353 H353 0.95 no
C354 C355 1.39 no
C354 H354 0.95 no
C355 C356 1.39 no
C355 H355 0.95 no
C356 H356 0.95 no
C371 C372 1.39 no
C371 C376 1.39 no
C372 C373 1.39 no
C372 H372 0.95 no
C373 C374 1.39 no
C373 H373 0.95 no
C374 C375 1.39 no
C374 H374 0.95 no
C375 C376 1.39 no
C375 H375 0.95 no
C376 H376 0.95 no
C361 C362 1.39 no
C361 C366 1.39 no
C362 C363 1.39 no
C362 H362 0.95 no
C363 C364 1.39 no
C363 H363 0.95 no
C364 C365 1.39 no
C364 H364 0.95 no
C365 C366 1.39 no
C365 H365 0.95 no
C366 H366 0.95 no
C381 C382 1.39 no
C381 C386 1.39 no
C382 C383 1.39 no
C382 H382 0.95 no
C383 C384 1.39 no
C383 H383 0.95 no
C384 C385 1.39 no
C384 H384 0.95 no
C385 C386 1.39 no
C385 H385 0.95 no
C386 H386 0.95 no
N31 C32 1.326(9) no
N31 C36 1.335(9) no
C32 C33 1.390(9) no
C32 H32A 0.95 no
C33 C34 1.392(9) no
C33 H33 0.95 no
C34 C35 1.386(9) no
C34 C34A 1.498(9) no
C35 C36 1.393(9) no
C35 H35 0.95 no
C36 H36 0.95 no
N31A C32A 1.334(9) no
N31A C36A 1.336(9) no
C32A C33A 1.398(9) no
C32A H32B 0.95 no
C33A C34A 1.394(9) no
C33A H33A 0.95 no
C34A C35A 1.393(9) no
C35A C36A 1.392(9) no
C35A H35A 0.95 no
C36A H36A 0.95 no
Si41 O41 1.649(5) no
Si41 C421 1.895(4) no
Si41 C411 1.895(4) no
Si41 C431 1.895(3) no
O41 H41 0.84 no
C411 C412 1.39 no
C411 C416 1.39 no
C412 C413 1.39 no
C412 H412 0.95 no
C413 C414 1.39 no
C413 H413 0.95 no
C414 C415 1.39 no
C414 H414 0.95 no
C415 C416 1.39 no
C415 H415 0.95 no
C416 H416 0.95 no
C421 C422 1.39 no
C421 C426 1.39 no
C422 C423 1.39 no
C422 H422 0.95 no
C423 C424 1.39 no
C423 H423 0.95 no
C424 C425 1.39 no
C424 H424 0.95 no
C425 C426 1.39 no
C425 H425 0.95 no
C426 H426 0.95 no
C431 C432 1.39 no
C431 C436 1.39 no
C432 C433 1.39 no
C432 H432 0.95 no
C433 C434 1.39 no
C433 H433 0.95 no
C434 C435 1.39 no
C434 H434 0.95 no
C435 C436 1.39 no
C435 H435 0.95 no
C436 H436 0.95 no
Si42 O42 1.654(5) no
Si42 C451 1.894(5) no
Si42 C441 1.894(4) no
Si42 C461 1.895(4) no
O42 H42 0.84 no
C441 C442 1.39 no
C441 C446 1.39 no
C442 C443 1.39 no
C442 H442 0.95 no
C443 C444 1.39 no
C443 H443 0.95 no
C444 C445 1.39 no
C444 H444 0.95 no
C445 C446 1.39 no
C445 H445 0.95 no
C446 H446 0.95 no
C451 C452 1.39 no
C451 C456 1.39 no
C452 C453 1.39 no
C452 H452 0.95 no
C453 C454 1.39 no
C453 H453 0.95 no
C454 C455 1.39 no
C454 H454 0.95 no
C455 C456 1.39 no
C455 H455 0.95 no
C456 H456 0.95 no
C461 C462 1.39 no
C461 C466 1.39 no
C462 C463 1.39 no
C462 H462 0.95 no
C463 C464 1.39 no
C463 H463 0.95 no
C464 C465 1.39 no
C464 H464 0.95 no
C465 C466 1.39 no
C465 H465 0.95 no
C466 H466 0.95 no
N41 C42 1.337(9) no
N41 C46 1.341(9) no
C42 C43 1.393(9) no
C42 H42A 0.95 no
C43 C44 1.394(9) no
C43 H43 0.95 no
C44 C45 1.388(9) no
C44 C44A 1.499(9) no
C45 C46 1.398(9) no
C45 H45 0.95 no
C46 H46 0.95 no
N41A C42A 1.333(9) no
N41A C46A 1.339(9) no
C42A C43A 1.390(9) no
C42A H42B 0.95 no
C43A C44A 1.390(9) no
C43A H43A 0.95 no
C44A C45A 1.383(9) no
C45A C46A 1.393(9) no
C45A H45A 0.95 no
C46A H46A 0.95 no
Si51 O51 1.646(5) no
Si51 C531 1.894(3) no
Si51 C521 1.895(4) no
Si51 C511 1.895(3) no
O51 H51 0.84 no
C511 C512 1.39 no
C511 C516 1.39 no
C512 C513 1.39 no
C512 H512 0.95 no
C513 C514 1.39 no
C513 H513 0.95 no
C514 C515 1.39 no
C514 H514 0.95 no
C515 C516 1.39 no
C515 H515 0.95 no
C516 H516 0.95 no
C521 C522 1.39 no
C521 C526 1.39 no
C522 C523 1.39 no
C522 H522 0.95 no
C523 C524 1.39 no
C523 H523 0.95 no
C524 C525 1.39 no
C524 H524 0.95 no
C525 C526 1.39 no
C525 H525 0.95 no
C526 H526 0.95 no
C531 C532 1.39 no
C531 C536 1.39 no
C532 C533 1.39 no
C532 H532 0.95 no
C533 C534 1.39 no
C533 H533 0.95 no
C534 C535 1.39 no
C534 H534 0.95 no
C535 C536 1.39 no
C535 H535 0.95 no
C536 H536 0.95 no
Si52 O52 1.585(8) no
Si52 C541 1.894(7) no
Si52 C561 1.894(4) no
Si52 C551 1.894(9) no
Si52 C581 1.896(9) no
Si52 C571 1.897(10) no
O52 H52 0.84 no
C541 C542 1.39 no
C541 C546 1.39 no
C542 C543 1.39 no
C542 H542 0.95 no
C543 C544 1.39 no
C543 H543 0.95 no
C544 C545 1.39 no
C544 H544 0.95 no
C545 C546 1.39 no
C545 H545 0.95 no
C546 H546 0.95 no
C571 C572 1.39 no
C571 C576 1.39 no
C572 C573 1.39 no
C572 H572 0.95 no
C573 C574 1.39 no
C573 H573 0.95 no
C574 C575 1.39 no
C574 H574 0.95 no
C575 C576 1.39 no
C575 H575 0.95 no
C576 H576 0.95 no
C551 C552 1.39 no
C551 C556 1.39 no
C552 C553 1.39 no
C552 H552 0.95 no
C553 C554 1.39 no
C553 H553 0.95 no
C554 C555 1.39 no
C554 H554 0.95 no
C555 C556 1.39 no
C555 H555 0.95 no
C556 H556 0.95 no
C581 C582 1.39 no
C581 C586 1.39 no
C582 C583 1.39 no
C582 H582 0.95 no
C583 C584 1.39 no
C583 H583 0.95 no
C584 C585 1.39 no
C584 H584 0.95 no
C585 C586 1.39 no
C585 H585 0.95 no
C586 H586 0.95 no
C561 C562 1.39 no
C561 C566 1.39 no
C562 C563 1.39 no
C562 H562 0.95 no
C563 C564 1.39 no
C563 H563 0.95 no
C564 C565 1.39 no
C564 H564 0.95 no
C565 C566 1.39 no
C565 H565 0.95 no
C566 H566 0.95 no
Si61 O61 1.642(5) no
Si61 C631 1.894(3) no
Si61 C621 1.894(4) no
Si61 C611 1.894(4) no
O61 H61 0.84 no
C611 C612 1.39 no
C611 C616 1.39 no
C612 C613 1.39 no
C612 H612 0.95 no
C613 C614 1.39 no
C613 H613 0.95 no
C614 C615 1.39 no
C614 H614 0.95 no
C615 C616 1.39 no
C615 H615 0.95 no
C616 H616 0.95 no
C621 C622 1.39 no
C621 C626 1.39 no
C622 C623 1.39 no
C622 H622 0.95 no
C623 C624 1.39 no
C623 H623 0.95 no
C624 C625 1.39 no
C624 H624 0.95 no
C625 C626 1.39 no
C625 H625 0.95 no
C626 H626 0.95 no
C631 C632 1.39 no
C631 C636 1.39 no
C632 C633 1.39 no
C632 H632 0.95 no
C633 C634 1.39 no
C633 H633 0.95 no
C634 C635 1.39 no
C634 H634 0.95 no
C635 C636 1.39 no
C635 H635 0.95 no
C636 H636 0.95 no
Si62 O62 1.606(6) no
Si62 C641 1.895(5) no
Si62 C651 1.895(6) no
Si62 C661 1.896(4) no
O62 H62 0.84 no
C641 C642 1.39 no
C641 C646 1.39 no
C642 C643 1.39 no
C642 H642 0.95 no
C643 C644 1.39 no
C643 H643 0.95 no
C644 C645 1.39 no
C644 H644 0.95 no
C645 C646 1.39 no
C645 H645 0.95 no
C646 H646 0.95 no
C651 C652 1.39 no
C651 C656 1.39 no
C652 C653 1.39 no
C652 H652 0.95 no
C653 C654 1.39 no
C653 H653 0.95 no
C654 C655 1.39 no
C654 H654 0.95 no
C655 C656 1.39 no
C655 H655 0.95 no
C656 H656 0.95 no
C661 C662 1.39 no
C661 C666 1.39 no
C662 C663 1.39 no
C662 H662 0.95 no
C663 C664 1.39 no
C663 H663 0.95 no
C664 C665 1.39 no
C664 H664 0.95 no
C665 C666 1.39 no
C665 H665 0.95 no
C666 H666 0.95 no
N51 C56 1.316(7) no
N51 C52 1.344(7) no
C52 C53 1.381(7) no
C52 H52A 0.95 no
C53 C54 1.391(7) no
C53 H53 0.95 no
C54 C55 1.398(7) no
C54 C64 1.489(7) no
C55 C56 1.393(7) no
C55 H55 0.95 no
C56 H56 0.95 no
N61 C62 1.320(7) no
N61 C66 1.322(7) no
C62 C63 1.381(7) no
C62 H62A 0.95 no
C63 C64 1.371(7) no
C63 H63 0.95 no
C64 C65 1.390(7) no
C65 C66 1.385(7) no
C65 H65 0.95 no
C66 H66 0.95 no
Si71 O71 1.638(5) no
Si71 C731 1.894(3) no
Si71 C721 1.895(4) no
Si71 C711 1.895(4) no
O71 H71 0.84 no
C711 C712 1.39 no
C711 C716 1.39 no
C712 C713 1.39 no
C712 H712 0.95 no
C713 C714 1.39 no
C713 H713 0.95 no
C714 C715 1.39 no
C714 H714 0.95 no
C715 C716 1.39 no
C715 H715 0.95 no
C716 H716 0.95 no
C721 C722 1.39 no
C721 C726 1.39 no
C722 C723 1.39 no
C722 H722 0.95 no
C723 C724 1.39 no
C723 H723 0.95 no
C724 C725 1.39 no
C724 H724 0.95 no
C725 C726 1.39 no
C725 H725 0.95 no
C726 H726 0.95 no
C731 C732 1.39 no
C731 C736 1.39 no
C732 C733 1.39 no
C732 H732 0.95 no
C733 C734 1.39 no
C733 H733 0.95 no
C734 C735 1.39 no
C734 H734 0.95 no
C735 C736 1.39 no
C735 H735 0.95 no
C736 H736 0.95 no
Si72 O72 1.582(7) no
Si72 C741 1.893(10) no
Si72 C761 1.894(4) no
Si72 C751 1.896(9) no
Si72 C781 1.896(6) no
Si72 C771 1.896(10) no
O72 H72 0.84 no
C741 C742 1.39 no
C741 C746 1.39 no
C742 C743 1.39 no
C742 H742 0.95 no
C743 C744 1.39 no
C743 H743 0.95 no
C744 C745 1.39 no
C744 H744 0.95 no
C745 C746 1.39 no
C745 H745 0.95 no
C746 H746 0.95 no
C771 C772 1.39 no
C771 C776 1.39 no
C772 C773 1.39 no
C772 H772 0.95 no
C773 C774 1.39 no
C773 H773 0.95 no
C774 C775 1.39 no
C774 H774 0.95 no
C775 C776 1.39 no
C775 H775 0.95 no
C776 H776 0.95 no
C751 C752 1.39 no
C751 C756 1.39 no
C752 C753 1.39 no
C752 H752 0.95 no
C753 C754 1.39 no
C753 H753 0.95 no
C754 C755 1.39 no
C754 H754 0.95 no
C755 C756 1.39 no
C755 H755 0.95 no
C756 H756 0.95 no
C781 C782 1.39 no
C781 C786 1.39 no
C782 C783 1.39 no
C782 H782 0.95 no
C783 C784 1.39 no
C783 H783 0.95 no
C784 C785 1.39 no
C784 H784 0.95 no
C785 C786 1.39 no
C785 H785 0.95 no
C786 H786 0.95 no
C761 C762 1.39 no
C761 C766 1.39 no
C762 C763 1.39 no
C762 H762 0.95 no
C763 C764 1.39 no
C763 H763 0.95 no
C764 C765 1.39 no
C764 H764 0.95 no
C765 C766 1.39 no
C765 H765 0.95 no
C766 H766 0.95 no
Si81 O81 1.646(5) no
Si81 C811 1.894(3) no
Si81 C821 1.894(4) no
Si81 C831 1.895(3) no
O81 H81 0.84 no
C811 C812 1.39 no
C811 C816 1.39 no
C812 C813 1.39 no
C812 H812 0.95 no
C813 C814 1.39 no
C813 H813 0.95 no
C814 C815 1.39 no
C814 H814 0.95 no
C815 C816 1.39 no
C815 H815 0.95 no
C816 H816 0.95 no
C821 C822 1.39 no
C821 C826 1.39 no
C822 C823 1.39 no
C822 H822 0.95 no
C823 C824 1.39 no
C823 H823 0.95 no
C824 C825 1.39 no
C824 H824 0.95 no
C825 C826 1.39 no
C825 H825 0.95 no
C826 H826 0.95 no
C831 C832 1.39 no
C831 C836 1.39 no
C832 C833 1.39 no
C832 H832 0.95 no
C833 C834 1.39 no
C833 H833 0.95 no
C834 C835 1.39 no
C834 H834 0.95 no
C835 C836 1.39 no
C835 H835 0.95 no
C836 H836 0.95 no
Si82 O82 1.600(6) no
Si82 C871 1.895(8) no
Si82 C851 1.894(5) no
Si82 C861 1.895(4) no
Si82 C841 1.896(10) no
O82 H82 0.84 no
C841 C842 1.39 no
C841 C846 1.39 no
C842 C843 1.39 no
C842 H842 0.95 no
C843 C844 1.39 no
C843 H843 0.95 no
C844 C845 1.39 no
C844 H844 0.95 no
C845 C846 1.39 no
C845 H845 0.95 no
C846 H846 0.95 no
C871 C872 1.39 no
C871 C876 1.39 no
C872 C873 1.39 no
C872 H872 0.95 no
C873 C874 1.39 no
C873 H873 0.95 no
C874 C875 1.39 no
C874 H874 0.95 no
C875 C876 1.39 no
C875 H875 0.95 no
C876 H876 0.95 no
C851 C852 1.39 no
C851 C856 1.39 no
C852 C853 1.39 no
C852 H852 0.95 no
C853 C854 1.39 no
C853 H853 0.95 no
C854 C855 1.39 no
C854 H854 0.95 no
C855 C856 1.39 no
C855 H855 0.95 no
C856 H856 0.95 no
C861 C862 1.39 no
C861 C866 1.39 no
C862 C863 1.39 no
C862 H862 0.95 no
C863 C864 1.39 no
C863 H863 0.95 no
C864 C865 1.39 no
C864 H864 0.95 no
C865 C866 1.39 no
C865 H865 0.95 no
C866 H866 0.95 no
N71 C76 1.327(6) no
N71 C72 1.329(6) no
C72 C73 1.380(7) no
C72 H72A 0.95 no
C73 C74 1.391(6) no
C73 H73 0.95 no
C74 C75 1.385(6) no
C74 C84 1.499(6) no
C75 C76 1.386(7) no
C75 H75 0.95 no
C76 H76 0.95 no
N81 C82 1.320(6) no
N81 C86 1.342(6) no
C82 C83 1.372(7) no
C82 H82A 0.95 no
C83 C84 1.372(6) no
C83 H83 0.95 no
C84 C85 1.384(6) no
C85 C86 1.383(7) no
C85 H85 0.95 no
C86 H86 0.95 no

loop_
_geom_hbond_atom_site_label_D
_geom_hbond_atom_site_label_H
_geom_hbond_atom_site_label_A
_geom_hbond_site_symmetry_A
_geom_hbond_distance_DH
_geom_hbond_distance_HA
_geom_hbond_distance_DA
_geom_hbond_angle_DHA
_geom_hbond_publ_flag
O11 H11 N11 . 0.84 1.94 2.731(13) 157 y
O11 H11 N11A 2_555 0.84 1.91 2.68(2) 153 y
O12 H12 O11 . 0.84 1.91 2.696(7) 155 y
O21 H21 N21 . 0.84 1.91 2.699(14) 157 y
O21 H21 N21A 2_556 0.84 1.89 2.72(12) 170 y
O22 H22 O21 . 0.84 1.93 2.759(7) 168 y
O31 H31 N31 . 0.84 1.88 2.67(2) 156 y
O31 H31 N31A 2_665 0.84 1.97 2.73(2) 150 y
O32 H32 O31 . 0.84 1.90 2.697(7) 159 y
O41 H41 N41 . 0.84 1.92 2.70(2) 155 y
O41 H41 N41A 2_666 0.84 1.94 2.73(2) 158 y
O42 H42 O41 . 0.84 1.88 2.700(7) 165 y
O51 H51 N51 . 0.84 1.93 2.720(7) 157 y
O52 H52 O51 . 0.84 1.92 2.731(8) 162 y
O61 H61 N61 . 0.84 1.91 2.711(7) 158 y
O62 H62 O61 . 0.84 1.90 2.708(7) 161 y
O71 H71 N71 . 0.84 1.91 2.695(7) 156 y
O72 H72 O71 . 0.84 1.92 2.731(7) 162 y
O81 H81 N81 . 0.84 1.91 2.725(7) 162 y
O82 H82 O81 . 0.84 1.96 2.783(7) 167 y

loop_
_geom_torsion_atom_site_label_1
_geom_torsion_atom_site_label_2
_geom_torsion_atom_site_label_3
_geom_torsion_atom_site_label_4
_geom_torsion
_geom_torsion_publ_flag
O11 Si11 C121 C122 59.2(4) no
C131 Si11 C121 C122 -60.3(6) no
C111 Si11 C121 C122 177.0(3) no
C171 Si11 C121 C122 -63.5(6) no
O11 Si11 C121 C126 -119.2(3) no
C131 Si11 C121 C126 121.3(6) no
C111 Si11 C121 C126 -1.4(4) no
C171 Si11 C121 C126 118.0(6) no
C126 C121 C122 C123 0.0 no
Si11 C121 C122 C123 -178.4(4) no
C121 C122 C123 C124 0.0 no
C122 C123 C124 C125 0.0 no
C123 C124 C125 C126 0.0 no
C124 C125 C126 C121 0.0 no
C122 C121 C126 C125 0.0 no
Si11 C121 C126 C125 178.4(4) no
O11 Si11 C111 C112 36.3(4) no
C131 Si11 C111 C112 155.2(5) no
C121 Si11 C111 C112 -81.3(3) no
C171 Si11 C111 C112 162.4(5) no
O11 Si11 C111 C116 -143.8(3) no
C131 Si11 C111 C116 -24.9(5) no
C121 Si11 C111 C116 98.6(3) no
C171 Si11 C111 C116 -17.7(5) no
C116 C111 C112 C113 0.0 no
Si11 C111 C112 C113 179.9(4) no
C111 C112 C113 C114 0.0 no
C112 C113 C114 C115 0.0 no
C113 C114 C115 C116 0.0 no
C114 C115 C116 C111 0.0 no
C112 C111 C116 C115 0.0 no
Si11 C111 C116 C115 -179.9(4) no
O11 Si11 C131 C132 42.6(9) no
C121 Si11 C131 C132 161.5(6) no
C111 Si11 C131 C132 -75.8(8) no
C171 Si11 C131 C132 -171(9) no
O11 Si11 C131 C136 -144.7(7) no
C121 Si11 C131 C136 -25.8(9) no
C111 Si11 C131 C136 97.0(8) no
C171 Si11 C131 C136 2(8) no
C136 C131 C132 C133 0.0 no
Si11 C131 C132 C133 172.7(12) no
C131 C132 C133 C134 0.0 no
C132 C133 C134 C135 0.0 no
C133 C134 C135 C136 0.0 no
C134 C135 C136 C131 0.0 no
C132 C131 C136 C135 0.0 no
Si11 C131 C136 C135 -172.7(12) no
O11 Si11 C171 C172 52.3(9) no
C131 Si11 C171 C172 17(8) no
C121 Si11 C171 C172 170.8(7) no
C111 Si11 C171 C172 -70.1(8) no
O11 Si11 C171 C176 -133.1(7) no
C131 Si11 C171 C176 -168(9) no
C121 Si11 C171 C176 -14.6(9) no
C111 Si11 C171 C176 104.5(8) no
C176 C171 C172 C173 0.0 no
Si11 C171 C172 C173 174.6(11) no
C171 C172 C173 C174 0.0 no
C172 C173 C174 C175 0.0 no
C173 C174 C175 C176 0.0 no
C174 C175 C176 C171 0.0 no
C172 C171 C176 C175 0.0 no
Si11 C171 C176 C175 -174.6(12) no
O12 Si12 C141 C142 -64.7(4) no
C181 Si12 C141 C142 48.8(4) no
C161 Si12 C141 C142 173.3(3) no
O12 Si12 C141 C146 114.9(4) no
C181 Si12 C141 C146 -131.6(4) no
C161 Si12 C141 C146 -7.1(4) no
C146 C141 C142 C143 0.0 no
Si12 C141 C142 C143 179.5(4) no
C141 C142 C143 C144 0.0 no
C142 C143 C144 C145 0.0 no
C143 C144 C145 C146 0.0 no
C144 C145 C146 C141 0.0 no
C142 C141 C146 C145 0.0 no
Si12 C141 C146 C145 -179.5(4) no
C156 C151 C152 C153 0.0 no
C151 C152 C153 C154 0.0 no
C152 C153 C154 C155 0.0 no
C153 C154 C155 C156 0.0 no
C154 C155 C156 C151 0.0 no
C152 C151 C156 C155 0.0 no
O12 Si12 C161 C162 2.1(4) no
C181 Si12 C161 C162 -111.1(4) no
C141 Si12 C161 C162 124.3(3) no
O12 Si12 C161 C166 179.1(3) no
C181 Si12 C161 C166 65.9(5) no
C141 Si12 C161 C166 -58.6(4) no
C166 C161 C162 C163 0.0 no
Si12 C161 C162 C163 177.1(4) no
C161 C162 C163 C164 0.0 no
C162 C163 C164 C165 0.0 no
C163 C164 C165 C166 0.0 no
C164 C165 C166 C161 0.0 no
C162 C161 C166 C165 0.0 no
Si12 C161 C166 C165 -177.1(4) no
O12 Si12 C181 C182 -10.0(6) no
C161 Si12 C181 C182 107.8(5) no
C141 Si12 C181 C182 -128.4(5) no
O12 Si12 C181 C186 169.2(5) no
C161 Si12 C181 C186 -73.0(6) no
C141 Si12 C181 C186 50.8(6) no
C186 C181 C182 C183 0.0 no
Si12 C181 C182 C183 179.3(7) no
C181 C182 C183 C184 0.0 no
C182 C183 C184 C185 0.0 no
C183 C184 C185 C186 0.0 no
C184 C185 C186 C181 0.0 no
C182 C181 C186 C185 0.0 no
Si12 C181 C186 C185 -179.3(7) no
C16 N11 C12 C13 0.0(3) no
N11 C12 C13 C14 -0.2(3) no
C12 C13 C14 C15 0.1(6) no
C12 C13 C14 C14A -180.0(4) no
C13 C14 C15 C16 0.1(8) no
C14A C14 C15 C16 -179.8(5) no
C12 N11 C16 C15 0.2(7) no
C14 C15 C16 N11 -0.2(10) no
C16A N11A C12A C13A -0.1(3) no
N11A C12A C13A C14A 0.1(3) no
C12A C13A C14A C15A -0.3(6) no
C12A C13A C14A C14 -179.9(3) no
C15 C14 C14A C15A -150.6(10) no
C13 C14 C14A C15A 29.6(11) no
C15 C14 C14A C13A 29.1(10) no
C13 C14 C14A C13A -150.8(10) no
C13A C14A C15A C16A 0.5(8) no
C14 C14A C15A C16A -179.9(5) no
C12A N11A C16A C15A 0.3(7) no
C14A C15A C16A N11A -0.5(9) no
O21 Si21 C211 C212 38.2(3) no
C271 Si21 C211 C212 158.3(7) no
C221 Si21 C211 C212 -78.4(3) no
C231 Si21 C211 C212 164.9(4) no
O21 Si21 C211 C216 -143.1(3) no
C271 Si21 C211 C216 -23.0(7) no
C221 Si21 C211 C216 100.3(3) no
C231 Si21 C211 C216 -16.4(5) no
C216 C211 C212 C213 0.0 no
Si21 C211 C212 C213 178.7(3) no
C211 C212 C213 C214 0.0 no
C212 C213 C214 C215 0.0 no
C213 C214 C215 C216 0.0 no
C214 C215 C216 C211 0.0 no
C212 C211 C216 C215 0.0 no
Si21 C211 C216 C215 -178.7(4) no
O21 Si21 C221 C222 59.7(3) no
C271 Si21 C221 C222 -61.3(9) no
C211 Si21 C221 C222 176.9(3) no
C231 Si21 C221 C222 -65.0(5) no
O21 Si21 C221 C226 -121.0(3) no
C271 Si21 C221 C226 118.1(8) no
C211 Si21 C221 C226 -3.7(3) no
C231 Si21 C221 C226 114.3(5) no
C226 C221 C222 C223 0.0 no
Si21 C221 C222 C223 179.4(3) no
C221 C222 C223 C224 0.0 no
C222 C223 C224 C225 0.0 no
C223 C224 C225 C226 0.0 no
C224 C225 C226 C221 0.0 no
C222 C221 C226 C225 0.0 no
Si21 C221 C226 C225 -179.4(3) no
O21 Si21 C231 C232 55.2(8) no
C271 Si21 C231 C232 28(10) no
C221 Si21 C231 C232 174.5(5) no
C211 Si21 C231 C232 -67.1(7) no
O21 Si21 C231 C236 -127.4(6) no
C271 Si21 C231 C236 -154(11) no
C221 Si21 C231 C236 -8.1(7) no
C211 Si21 C231 C236 110.3(6) no
C236 C231 C232 C233 0.0 no
Si21 C231 C232 C233 177.4(9) no
C231 C232 C233 C234 0.0 no
C232 C233 C234 C235 0.0 no
C233 C234 C235 C236 0.0 no
C234 C235 C236 C231 0.0 no
C232 C231 C236 C235 0.0 no
Si21 C231 C236 C235 -177.4(9) no
O21 Si21 C271 C272 50.0(12) no
C221 Si21 C271 C272 169.3(9) no
C211 Si21 C271 C272 -68.9(12) no
C231 Si21 C271 C272 -156(11) no
O21 Si21 C271 C276 -137.4(11) no
C221 Si21 C271 C276 -18.2(14) no
C211 Si21 C271 C276 103.7(11) no
C231 Si21 C271 C276 17(9) no
C276 C271 C272 C273 0.0 no
Si21 C271 C272 C273 172.6(16) no
C271 C272 C273 C274 0.0 no
C272 C273 C274 C275 0.0 no
C273 C274 C275 C276 0.0 no
C274 C275 C276 C271 0.0 no
C272 C271 C276 C275 0.0 no
Si21 C271 C276 C275 -172.5(17) no
O22 Si22 C241 C242 -49.5(3) no
C261 Si22 C241 C242 -171.6(2) no
C251 Si22 C241 C242 67.2(5) no
C281 Si22 C241 C242 68.6(5) no
O22 Si22 C241 C246 129.7(3) no
C261 Si22 C241 C246 7.7(3) no
C251 Si22 C241 C246 -113.5(5) no
C281 Si22 C241 C246 -112.2(5) no
C246 C241 C242 C243 0.0 no
Si22 C241 C242 C243 179.3(3) no
C241 C242 C243 C244 0.0 no
C242 C243 C244 C245 0.0 no
C243 C244 C245 C246 0.0 no
C244 C245 C246 C241 0.0 no
C242 C241 C246 C245 0.0 no
Si22 C241 C246 C245 -179.3(3) no
O22 Si22 C251 C252 -89.5(7) no
C261 Si22 C251 C252 28.2(7) no
C241 Si22 C251 C252 151.8(6) no
C281 Si22 C251 C252 134(9) no
O22 Si22 C251 C256 92.2(6) no
C261 Si22 C251 C256 -150.1(5) no
C241 Si22 C251 C256 -26.5(7) no
C281 Si22 C251 C256 -44(9) no
C256 C251 C252 C253 0.0 no
Si22 C251 C252 C253 -178.3(9) no
C251 C252 C253 C254 0.0 no
C252 C253 C254 C255 0.0 no
C253 C254 C255 C256 0.0 no
C254 C255 C256 C251 0.0 no
C252 C251 C256 C255 0.0 no
Si22 C251 C256 C255 178.3(9) no
O22 Si22 C281 C282 -120.1(6) no
C261 Si22 C281 C282 -0.2(7) no
C241 Si22 C281 C282 121.6(6) no
C251 Si22 C281 C282 -76(9) no
O22 Si22 C281 C286 66.3(6) no
C261 Si22 C281 C286 -173.7(5) no
C241 Si22 C281 C286 -51.9(6) no
C251 Si22 C281 C286 111(9) no
C286 C281 C282 C283 0.0 no
Si22 C281 C282 C283 -173.4(8) no
C281 C282 C283 C284 0.0 no
C282 C283 C284 C285 0.0 no
C283 C284 C285 C286 0.0 no
C284 C285 C286 C281 0.0 no
C282 C281 C286 C285 0.0 no
Si22 C281 C286 C285 173.6(8) no
O22 Si22 C261 C262 -2.1(4) no
C241 Si22 C261 C262 119.1(3) no
C251 Si22 C261 C262 -116.6(5) no
C281 Si22 C261 C262 -120.9(5) no
O22 Si22 C261 C266 174.3(3) no
C241 Si22 C261 C266 -64.5(3) no
C251 Si22 C261 C266 59.8(5) no
C281 Si22 C261 C266 55.4(5) no
C266 C261 C262 C263 0.0 no
Si22 C261 C262 C263 176.4(4) no
C261 C262 C263 C264 0.0 no
C262 C263 C264 C265 0.0 no
C263 C264 C265 C266 0.0 no
C264 C265 C266 C261 0.0 no
C262 C261 C266 C265 0.0 no
Si22 C261 C266 C265 -176.3(4) no
C26 N21 C22 C23 0.0(3) no
N21 C22 C23 C24 0.0(3) no
C22 C23 C24 C25 0.1(6) no
C22 C23 C24 C24A 180.0(3) no
C23 C24 C25 C26 -0.1(8) no
C24A C24 C25 C26 -179.9(5) no
C22 N21 C26 C25 0.1(7) no
C24 C25 C26 N21 0.0(9) no
C26A N21A C22A C23A -0.1(3) no
N21A C22A C23A C24A 0.1(3) no
C22A C23A C24A C25A 0.1(6) no
C22A C23A C24A C24 180.0(3) no
C25 C24 C24A C25A -150.5(10) no
C23 C24 C24A C25A 29.7(10) no
C25 C24 C24A C23A 29.6(10) no
C23 C24 C24A C23A -150.3(9) no
C23A C24A C25A C26A -0.2(9) no
C24 C24A C25A C26A 179.9(5) no
C22A N21A C26A C25A 0.0(7) no
C24A C25A C26A N21A 0.1(9) no
O31 Si31 C321 C322 58.4(3) no
C331 Si31 C321 C322 -63.4(3) no
C311 Si31 C321 C322 175.9(2) no
O31 Si31 C321 C326 -122.1(3) no
C331 Si31 C321 C326 116.1(3) no
C311 Si31 C321 C326 -4.6(3) no
C326 C321 C322 C323 0.0 no
Si31 C321 C322 C323 179.5(4) no
C321 C322 C323 C324 0.0 no
C322 C323 C324 C325 0.0 no
C323 C324 C325 C326 0.0 no
C324 C325 C326 C321 0.0 no
C322 C321 C326 C325 0.0 no
Si31 C321 C326 C325 -179.5(4) no
O31 Si31 C331 C332 47.6(4) no
C311 Si31 C331 C332 -72.8(3) no
C321 Si31 C331 C332 166.4(3) no
O31 Si31 C331 C336 -135.9(3) no
C311 Si31 C331 C336 103.7(3) no
C321 Si31 C331 C336 -17.1(4) no
C336 C331 C332 C333 0.0 no
Si31 C331 C332 C333 176.5(4) no
C331 C332 C333 C334 0.0 no
C332 C333 C334 C335 0.0 no
C333 C334 C335 C336 0.0 no
C334 C335 C336 C331 0.0 no
C332 C331 C336 C335 0.0 no
Si31 C331 C336 C335 -176.4(4) no
O31 Si31 C311 C312 37.8(3) no
C331 Si31 C311 C312 160.3(3) no
C321 Si31 C311 C312 -78.8(3) no
O31 Si31 C311 C316 -143.4(3) no
C331 Si31 C311 C316 -20.9(3) no
C321 Si31 C311 C316 100.0(3) no
C316 C311 C312 C313 0.0 no
Si31 C311 C312 C313 178.8(4) no
C311 C312 C313 C314 0.0 no
C312 C313 C314 C315 0.0 no
C313 C314 C315 C316 0.0 no
C314 C315 C316 C311 0.0 no
C312 C311 C316 C315 0.0 no
Si31 C311 C316 C315 -178.8(4) no
O32 Si32 C341 C342 -92.9(4) no
C351 Si32 C341 C342 24.6(4) no
C381 Si32 C341 C342 151.2(7) no
C361 Si32 C341 C342 145.9(4) no
C371 Si32 C341 C342 30.3(5) no
O32 Si32 C341 C346 83.8(4) no
C351 Si32 C341 C346 -158.7(3) no
C381 Si32 C341 C346 -32.1(7) no
C361 Si32 C341 C346 -37.4(4) no
C371 Si32 C341 C346 -153.0(4) no
C346 C341 C342 C343 0.0 no
Si32 C341 C342 C343 176.7(3) no
C341 C342 C343 C344 0.0 no
C342 C343 C344 C345 0.0 no
C343 C344 C345 C346 0.0 no
C344 C345 C346 C341 0.0 no
C342 C341 C346 C345 0.0 no
Si32 C341 C346 C345 -176.8(3) no
O32 Si32 C351 C352 1.3(5) no
C381 Si32 C351 C352 111.2(6) no
C361 Si32 C351 C352 118.9(5) no
C371 Si32 C351 C352 -148(3) no
C341 Si32 C351 C352 -120.3(4) no
O32 Si32 C351 C356 -178.9(5) no
C381 Si32 C351 C356 -68.9(6) no
C361 Si32 C351 C356 -61.3(5) no
C371 Si32 C351 C356 32(2) no
C341 Si32 C351 C356 59.5(5) no
C356 C351 C352 C353 0.0 no
Si32 C351 C352 C353 179.8(6) no
C351 C352 C353 C354 0.0 no
C352 C353 C354 C355 0.0 no
C353 C354 C355 C356 0.0 no
C354 C355 C356 C351 0.0 no
C352 C351 C356 C355 0.0 no
Si32 C351 C356 C355 -179.8(6) no
O32 Si32 C371 C372 55.4(8) no
C351 Si32 C371 C372 89(2) no
C381 Si32 C371 C372 171.9(8) no
C361 Si32 C371 C372 179.3(6) no
C341 Si32 C371 C372 -66.0(7) no
O32 Si32 C371 C376 -120.7(6) no
C351 Si32 C371 C376 -87(2) no
C381 Si32 C371 C376 -4.1(9) no
C361 Si32 C371 C376 3.2(8) no
C341 Si32 C371 C376 118.0(6) no
C376 C371 C372 C373 0.0 no
Si32 C371 C372 C373 -176.0(9) no
C371 C372 C373 C374 0.0 no
C372 C373 C374 C375 0.0 no
C373 C374 C375 C376 0.0 no
C374 C375 C376 C371 0.0 no
C372 C371 C376 C375 0.0 no
Si32 C371 C376 C375 176.1(9) no
O32 Si32 C361 C362 7.0(7) no
C351 Si32 C361 C362 -105.8(6) no
C381 Si32 C361 C362 -9(8) no
C371 Si32 C361 C362 -118.6(7) no
C341 Si32 C361 C362 128.2(5) no
O32 Si32 C361 C366 -175.8(5) no
C351 Si32 C361 C366 71.4(7) no
C381 Si32 C361 C366 168(9) no
C371 Si32 C361 C366 58.6(8) no
C341 Si32 C361 C366 -54.5(7) no
C366 C361 C362 C363 0.0 no
Si32 C361 C362 C363 177.2(8) no
C361 C362 C363 C364 0.0 no
C362 C363 C364 C365 0.0 no
C363 C364 C365 C366 0.0 no
C364 C365 C366 C361 0.0 no
C362 C361 C366 C365 0.0 no
Si32 C361 C366 C365 -177.3(8) no
O32 Si32 C381 C382 15.1(13) no
C351 Si32 C381 C382 -94.6(12) no
C361 Si32 C381 C382 18E1(10) no
C371 Si32 C381 C382 -107.3(12) no
C341 Si32 C381 C382 135.2(10) no
O32 Si32 C381 C386 -167.1(12) no
C351 Si32 C381 C386 83.2(14) no
C361 Si32 C381 C386 -3(8) no
C371 Si32 C381 C386 70.4(15) no
C341 Si32 C381 C386 -47.1(14) no
C386 C381 C382 C383 0.0 no
Si32 C381 C382 C383 177.8(17) no
C381 C382 C383 C384 0.0 no
C382 C383 C384 C385 0.0 no
C383 C384 C385 C386 0.0 no
C384 C385 C386 C381 0.0 no
C382 C381 C386 C385 0.0 no
Si32 C381 C386 C385 -177.7(17) no
C36 N31 C32 C33 0.2(3) no
N31 C32 C33 C34 0.1(3) no
C32 C33 C34 C35 -0.1(6) no
C32 C33 C34 C34A -179.8(3) no
C33 C34 C35 C36 -0.2(8) no
C34A C34 C35 C36 179.6(5) no
C32 N31 C36 C35 -0.5(7) no
C34 C35 C36 N31 0.5(9) no
C36A N31A C32A C33A -0.1(3) no
N31A C32A C33A C34A 0.1(3) no
C32A C33A C34A C35A -0.4(6) no
C32A C33A C34A C34 179.8(4) no
C35 C34 C34A C35A -141.8(9) no
C33 C34 C34A C35A 37.9(10) no
C35 C34 C34A C33A 38.0(10) no
C33 C34 C34A C33A -142.3(9) no
C33A C34A C35A C36A 0.7(9) no
C34 C34A C35A C36A -179.5(6) no
C32A N31A C36A C35A 0.4(7) no
C34A C35A C36A N31A -0.7(10) no
O41 Si41 C411 C412 36.3(3) no
C421 Si41 C411 C412 -80.9(3) no
C431 Si41 C411 C412 158.5(3) no
O41 Si41 C411 C416 -143.3(3) no
C421 Si41 C411 C416 99.4(3) no
C431 Si41 C411 C416 -21.1(4) no
C416 C411 C412 C413 0.0 no
Si41 C411 C412 C413 -179.7(4) no
C411 C412 C413 C414 0.0 no
C412 C413 C414 C415 0.0 no
C413 C414 C415 C416 0.0 no
C414 C415 C416 C411 0.0 no
C412 C411 C416 C415 0.0 no
Si41 C411 C416 C415 179.6(4) no
O41 Si41 C421 C422 57.0(3) no
C411 Si41 C421 C422 174.6(3) no
C431 Si41 C421 C422 -63.9(3) no
O41 Si41 C421 C426 -123.5(3) no
C411 Si41 C421 C426 -5.9(4) no
C431 Si41 C421 C426 115.6(3) no
C426 C421 C422 C423 0.0 no
Si41 C421 C422 C423 179.5(4) no
C421 C422 C423 C424 0.0 no
C422 C423 C424 C425 0.0 no
C423 C424 C425 C426 0.0 no
C424 C425 C426 C421 0.0 no
C422 C421 C426 C425 0.0 no
Si41 C421 C426 C425 -179.5(4) no
O41 Si41 C431 C432 51.2(3) no
C421 Si41 C431 C432 169.6(3) no
C411 Si41 C431 C432 -69.0(3) no
O41 Si41 C431 C436 -132.7(3) no
C421 Si41 C431 C436 -14.3(3) no
C411 Si41 C431 C436 107.1(3) no
C436 C431 C432 C433 0.0 no
Si41 C431 C432 C433 176.1(4) no
C431 C432 C433 C434 0.0 no
C432 C433 C434 C435 0.0 no
C433 C434 C435 C436 0.0 no
C434 C435 C436 C431 0.0 no
C432 C431 C436 C435 0.0 no
Si41 C431 C436 C435 -176.1(4) no
O42 Si42 C441 C442 85.0(3) no
C451 Si42 C441 C442 -155.9(3) no
C461 Si42 C441 C442 -34.0(3) no
O42 Si42 C441 C446 -90.2(3) no
C451 Si42 C441 C446 28.9(3) no
C461 Si42 C441 C446 150.8(3) no
C446 C441 C442 C443 0.0 no
Si42 C441 C442 C443 -175.2(3) no
C441 C442 C443 C444 0.0 no
C442 C443 C444 C445 0.0 no
C443 C444 C445 C446 0.0 no
C444 C445 C446 C441 0.0 no
C442 C441 C446 C445 0.0 no
Si42 C441 C446 C445 175.2(3) no
O42 Si42 C451 C452 -4.3(4) no
C441 Si42 C451 C452 -125.2(3) no
C461 Si42 C451 C452 113.2(3) no
O42 Si42 C451 C456 176.7(3) no
C441 Si42 C451 C456 55.9(3) no
C461 Si42 C451 C456 -65.8(3) no
C456 C451 C452 C453 0.0 no
Si42 C451 C452 C453 -179.0(3) no
C451 C452 C453 C454 0.0 no
C452 C453 C454 C455 0.0 no
C453 C454 C455 C456 0.0 no
C454 C455 C456 C451 0.0 no
C452 C451 C456 C455 0.0 no
Si42 C451 C456 C455 179.0(4) no
O42 Si42 C461 C462 8.4(4) no
C451 Si42 C461 C462 -109.0(3) no
C441 Si42 C461 C462 129.1(3) no
O42 Si42 C461 C466 -174.1(3) no
C451 Si42 C461 C466 68.5(3) no
C441 Si42 C461 C466 -53.4(4) no
C466 C461 C462 C463 0.0 no
Si42 C461 C462 C463 177.5(4) no
C461 C462 C463 C464 0.0 no
C462 C463 C464 C465 0.0 no
C463 C464 C465 C466 0.0 no
C464 C465 C466 C461 0.0 no
C462 C461 C466 C465 0.0 no
Si42 C461 C466 C465 -177.5(4) no
C46 N41 C42 C43 0.1(3) no
N41 C42 C43 C44 0.1(3) no
C42 C43 C44 C45 -0.2(6) no
C42 C43 C44 C44A 180.0(3) no
C43 C44 C45 C46 0.2(9) no
C44A C44 C45 C46 -180.0(6) no
C42 N41 C46 C45 -0.1(6) no
C44 C45 C46 N41 0.0(9) no
C46A N41A C42A C43A -0.3(3) no
N41A C42A C43A C44A -0.2(3) no
C42A C43A C44A C45A 0.5(6) no
C42A C43A C44A C44 179.8(3) no
C45 C44 C44A C45A 152.8(9) no
C43 C44 C44A C45A -27.4(9) no
C45 C44 C44A C43A -26.5(10) no
C43 C44 C44A C43A 153.3(8) no
C43A C44A C45A C46A -0.2(8) no
C44 C44A C45A C46A -179.5(5) no
C42A N41A C46A C45A 0.6(7) no
C44A C45A C46A N41A -0.4(9) no
O51 Si51 C511 C512 37.0(3) no
C531 Si51 C511 C512 159.7(2) no
C521 Si51 C511 C512 -79.0(3) no
O51 Si51 C511 C516 -142.1(3) no
C531 Si51 C511 C516 -19.4(3) no
C521 Si51 C511 C516 101.9(3) no
C516 C511 C512 C513 0.0 no
Si51 C511 C512 C513 -179.1(3) no
C511 C512 C513 C514 0.0 no
C512 C513 C514 C515 0.0 no
C513 C514 C515 C516 0.0 no
C514 C515 C516 C511 0.0 no
C512 C511 C516 C515 0.0 no
Si51 C511 C516 C515 179.1(3) no
O51 Si51 C521 C522 59.9(3) no
C531 Si51 C521 C522 -61.9(3) no
C511 Si51 C521 C522 176.7(2) no
O51 Si51 C521 C526 -119.3(3) no
C531 Si51 C521 C526 118.9(3) no
C511 Si51 C521 C526 -2.5(3) no
C526 C521 C522 C523 0.0 no
Si51 C521 C522 C523 -179.1(4) no
C521 C522 C523 C524 0.0 no
C522 C523 C524 C525 0.0 no
C523 C524 C525 C526 0.0 no
C524 C525 C526 C521 0.0 no
C522 C521 C526 C525 0.0 no
Si51 C521 C526 C525 179.1(4) no
O51 Si51 C531 C532 48.5(4) no
C521 Si51 C531 C532 166.7(3) no
C511 Si51 C531 C532 -71.4(3) no
O51 Si51 C531 C536 -133.9(3) no
C521 Si51 C531 C536 -15.8(3) no
C511 Si51 C531 C536 106.2(3) no
C536 C531 C532 C533 0.0 no
Si51 C531 C532 C533 177.5(4) no
C531 C532 C533 C534 0.0 no
C532 C533 C534 C535 0.0 no
C533 C534 C535 C536 0.0 no
C534 C535 C536 C531 0.0 no
C532 C531 C536 C535 0.0 no
Si51 C531 C536 C535 -177.5(4) no
O52 Si52 C541 C542 -81.4(8) no
C561 Si52 C541 C542 152.5(6) no
C551 Si52 C541 C542 23.3(9) no
C581 Si52 C541 C542 43.5(8) no
C571 Si52 C541 C542 -173(5) no
O52 Si52 C541 C546 91.8(8) no
C561 Si52 C541 C546 -34.3(9) no
C551 Si52 C541 C546 -163.5(6) no
C581 Si52 C541 C546 -143.3(8) no
C571 Si52 C541 C546 0(5) no
C546 C541 C542 C543 0.0 no
Si52 C541 C542 C543 173.2(10) no
C541 C542 C543 C544 0.0 no
C542 C543 C544 C545 0.0 no
C543 C544 C545 C546 0.0 no
C544 C545 C546 C541 0.0 no
C542 C541 C546 C545 0.0 no
Si52 C541 C546 C545 -173.2(10) no
O52 Si52 C571 C572 -65.7(8) no
C541 Si52 C571 C572 26(5) no
C561 Si52 C571 C572 173.2(6) no
C551 Si52 C571 C572 43.7(9) no
C581 Si52 C571 C572 63.1(8) no
O52 Si52 C571 C576 116.0(7) no
C541 Si52 C571 C576 -153(6) no
C561 Si52 C571 C576 -5.0(8) no
C551 Si52 C571 C576 -134.5(6) no
C581 Si52 C571 C576 -115.1(7) no
C576 C571 C572 C573 0.0 no
Si52 C571 C572 C573 -178.2(10) no
C571 C572 C573 C574 0.0 no
C572 C573 C574 C575 0.0 no
C573 C574 C575 C576 0.0 no
C574 C575 C576 C571 0.0 no
C572 C571 C576 C575 0.0 no
Si52 C571 C576 C575 178.2(10) no
O52 Si52 C551 C552 2.3(6) no
C541 Si52 C551 C552 -112.3(7) no
C561 Si52 C551 C552 116.2(5) no
C581 Si52 C551 C552 -157.3(12) no
C571 Si52 C551 C552 -115.3(7) no
O52 Si52 C551 C556 178.6(5) no
C541 Si52 C551 C556 64.0(7) no
C561 Si52 C551 C556 -67.5(6) no
C581 Si52 C551 C556 19.0(8) no
C571 Si52 C551 C556 61.0(8) no
C556 C551 C552 C553 0.0 no
Si52 C551 C552 C553 176.3(8) no
C551 C552 C553 C554 0.0 no
C552 C553 C554 C555 0.0 no
C553 C554 C555 C556 0.0 no
C554 C555 C556 C551 0.0 no
C552 C551 C556 C555 0.0 no
Si52 C551 C556 C555 -176.4(7) no
O52 Si52 C581 C582 -69.1(7) no
C541 Si52 C581 C582 174.4(6) no
C561 Si52 C581 C582 57.7(6) no
C551 Si52 C581 C582 -45.2(8) no
C571 Si52 C581 C582 169.0(6) no
O52 Si52 C581 C586 104.7(7) no
C541 Si52 C581 C586 -11.9(7) no
C561 Si52 C581 C586 -128.6(6) no
C551 Si52 C581 C586 128.5(12) no
C571 Si52 C581 C586 -17.3(8) no
C586 C581 C582 C583 0.0 no
Si52 C581 C582 C583 174.3(7) no
C581 C582 C583 C584 0.0 no
C582 C583 C584 C585 0.0 no
C583 C584 C585 C586 0.0 no
C584 C585 C586 C581 0.0 no
C582 C581 C586 C585 0.0 no
Si52 C581 C586 C585 -173.3(8) no
O52 Si52 C561 C562 0.9(4) no
C541 Si52 C561 C562 126.6(5) no
C551 Si52 C561 C562 -101.1(3) no
C581 Si52 C561 C562 -131.4(4) no
C571 Si52 C561 C562 121.4(5) no
O52 Si52 C561 C566 176.5(3) no
C541 Si52 C561 C566 -57.9(5) no
C551 Si52 C561 C566 74.5(4) no
C581 Si52 C561 C566 44.2(5) no
C571 Si52 C561 C566 -63.0(5) no
C566 C561 C562 C563 0.0 no
Si52 C561 C562 C563 175.6(4) no
C561 C562 C563 C564 0.0 no
C562 C563 C564 C565 0.0 no
C563 C564 C565 C566 0.0 no
C564 C565 C566 C561 0.0 no
C562 C561 C566 C565 0.0 no
Si52 C561 C566 C565 -175.5(4) no
O61 Si61 C611 C612 -35.2(3) no
C631 Si61 C611 C612 -158.2(2) no
C621 Si61 C611 C612 81.1(3) no
O61 Si61 C611 C616 142.8(3) no
C631 Si61 C611 C616 19.7(3) no
C621 Si61 C611 C616 -100.9(3) no
C616 C611 C612 C613 0.0 no
Si61 C611 C612 C613 178.0(3) no
C611 C612 C613 C614 0.0 no
C612 C613 C614 C615 0.0 no
C613 C614 C615 C616 0.0 no
C614 C615 C616 C611 0.0 no
C612 C611 C616 C615 0.0 no
Si61 C611 C616 C615 -177.9(3) no
O61 Si61 C621 C622 -56.6(3) no
C631 Si61 C621 C622 64.7(3) no
C611 Si61 C621 C622 -174.5(3) no
O61 Si61 C621 C626 123.4(3) no
C631 Si61 C621 C626 -115.2(3) no
C611 Si61 C621 C626 5.6(3) no
C626 C621 C622 C623 0.0 no
Si61 C621 C622 C623 -179.9(4) no
C621 C622 C623 C624 0.0 no
C622 C623 C624 C625 0.0 no
C623 C624 C625 C626 0.0 no
C624 C625 C626 C621 0.0 no
C622 C621 C626 C625 0.0 no
Si61 C621 C626 C625 179.9(4) no
O61 Si61 C631 C632 -45.5(4) no
C621 Si61 C631 C632 -162.9(3) no
C611 Si61 C631 C632 75.1(3) no
O61 Si61 C631 C636 137.6(3) no
C621 Si61 C631 C636 20.2(3) no
C611 Si61 C631 C636 -101.8(3) no
C636 C631 C632 C633 0.0 no
Si61 C631 C632 C633 -176.9(4) no
C631 C632 C633 C634 0.0 no
C632 C633 C634 C635 0.0 no
C633 C634 C635 C636 0.0 no
C634 C635 C636 C631 0.0 no
C632 C631 C636 C635 0.0 no
Si61 C631 C636 C635 176.9(3) no
O62 Si62 C641 C642 79.7(4) no
C651 Si62 C641 C642 -36.9(4) no
C661 Si62 C641 C642 -158.2(3) no
O62 Si62 C641 C646 -96.7(4) no
C651 Si62 C641 C646 146.6(3) no
C661 Si62 C641 C646 25.4(4) no
C646 C641 C642 C643 0.0 no
Si62 C641 C642 C643 -176.5(4) no
C641 C642 C643 C644 0.0 no
C642 C643 C644 C645 0.0 no
C643 C644 C645 C646 0.0 no
C644 C645 C646 C641 0.0 no
C642 C641 C646 C645 0.0 no
Si62 C641 C646 C645 176.4(4) no
O62 Si62 C651 C652 4.2(4) no
C641 Si62 C651 C652 125.0(3) no
C661 Si62 C651 C652 -114.4(3) no
O62 Si62 C651 C656 -175.3(3) no
C641 Si62 C651 C656 -54.6(3) no
C661 Si62 C651 C656 66.0(3) no
C656 C651 C652 C653 0.0 no
Si62 C651 C652 C653 -179.5(4) no
C651 C652 C653 C654 0.0 no
C652 C653 C654 C655 0.0 no
C653 C654 C655 C656 0.0 no
C654 C655 C656 C651 0.0 no
C652 C651 C656 C655 0.0 no
Si62 C651 C656 C655 179.5(4) no
O62 Si62 C661 C662 -9.6(3) no
C641 Si62 C661 C662 -133.3(3) no
C651 Si62 C661 C662 106.8(3) no
O62 Si62 C661 C666 172.9(3) no
C641 Si62 C661 C666 49.2(3) no
C651 Si62 C661 C666 -70.7(3) no
C666 C661 C662 C663 0.0 no
Si62 C661 C662 C663 -177.5(3) no
C661 C662 C663 C664 0.0 no
C662 C663 C664 C665 0.0 no
C663 C664 C665 C666 0.0 no
C664 C665 C666 C661 0.0 no
C662 C661 C666 C665 0.0 no
Si62 C661 C666 C665 177.4(4) no
C56 N51 C52 C53 -0.1(8) no
N51 C52 C53 C54 -0.4(9) no
C52 C53 C54 C55 0.6(5) no
C52 C53 C54 C64 179.7(3) no
C53 C54 C55 C56 -0.4(6) no
C64 C54 C55 C56 -179.5(4) no
C52 N51 C56 C55 0.4(6) no
C54 C55 C56 N51 -0.1(7) no
C66 N61 C62 C63 0.1(8) no
N61 C62 C63 C64 -0.1(9) no
C62 C63 C64 C65 0.0(5) no
C62 C63 C64 C54 180.0(3) no
C53 C54 C64 C63 -153.7(4) no
C55 C54 C64 C63 25.4(6) no
C53 C54 C64 C65 26.3(6) no
C55 C54 C64 C65 -154.6(5) no
C63 C64 C65 C66 0.2(6) no
C54 C64 C65 C66 -179.8(4) no
C62 N61 C66 C65 0.1(6) no
C64 C65 C66 N61 -0.2(7) no
O71 Si71 C711 C712 40.4(3) no
C731 Si71 C711 C712 162.5(3) no
C721 Si71 C711 C712 -76.0(3) no
O71 Si71 C711 C716 -140.1(3) no
C731 Si71 C711 C716 -18.0(3) no
C721 Si71 C711 C716 103.5(3) no
C716 C711 C712 C713 0.0 no
Si71 C711 C712 C713 179.5(3) no
C711 C712 C713 C714 0.0 no
C712 C713 C714 C715 0.0 no
C713 C714 C715 C716 0.0 no
C714 C715 C716 C711 0.0 no
C712 C711 C716 C715 0.0 no
Si71 C711 C716 C715 -179.5(4) no
O71 Si71 C721 C722 57.3(3) no
C731 Si71 C721 C722 -64.0(3) no
C711 Si71 C721 C722 175.5(3) no
O71 Si71 C721 C726 -121.1(3) no
C731 Si71 C721 C726 117.6(3) no
C711 Si71 C721 C726 -2.9(4) no
C726 C721 C722 C723 0.0 no
Si71 C721 C722 C723 -178.4(4) no
C721 C722 C723 C724 0.0 no
C722 C723 C724 C725 0.0 no
C723 C724 C725 C726 0.0 no
C724 C725 C726 C721 0.0 no
C722 C721 C726 C725 0.0 no
Si71 C721 C726 C725 178.4(4) no
O71 Si71 C731 C732 53.9(3) no
C721 Si71 C731 C732 171.9(3) no
C711 Si71 C731 C732 -66.6(3) no
O71 Si71 C731 C736 -131.2(3) no
C721 Si71 C731 C736 -13.3(3) no
C711 Si71 C731 C736 108.2(3) no
C736 C731 C732 C733 0.0 no
Si71 C731 C732 C733 174.8(4) no
C731 C732 C733 C734 0.0 no
C732 C733 C734 C735 0.0 no
C733 C734 C735 C736 0.0 no
C734 C735 C736 C731 0.0 no
C732 C731 C736 C735 0.0 no
Si71 C731 C736 C735 -174.8(4) no
O72 Si72 C741 C742 -84.6(8) no
C761 Si72 C741 C742 151.1(6) no
C751 Si72 C741 C742 24.0(9) no
C781 Si72 C741 C742 43.3(8) no
C771 Si72 C741 C742 -167(5) no
O72 Si72 C741 C746 88.6(8) no
C761 Si72 C741 C746 -35.7(8) no
C751 Si72 C741 C746 -162.8(6) no
C781 Si72 C741 C746 -143.5(7) no
C771 Si72 C741 C746 6(4) no
C746 C741 C742 C743 0.0 no
Si72 C741 C742 C743 173.2(10) no
C741 C742 C743 C744 0.0 no
C742 C743 C744 C745 0.0 no
C743 C744 C745 C746 0.0 no
C744 C745 C746 C741 0.0 no
C742 C741 C746 C745 0.0 no
Si72 C741 C746 C745 -173.2(10) no
O72 Si72 C771 C772 -63.5(8) no
C741 Si72 C771 C772 37(4) no
C761 Si72 C771 C772 177.6(6) no
C751 Si72 C771 C772 49.5(9) no
C781 Si72 C771 C772 68.6(8) no
O72 Si72 C771 C776 117.7(7) no
C741 Si72 C771 C776 -141(5) no
C761 Si72 C771 C776 -1.3(8) no
C751 Si72 C771 C776 -129.3(7) no
C781 Si72 C771 C776 -110.3(7) no
C776 C771 C772 C773 0.0 no
Si72 C771 C772 C773 -178.9(10) no
C771 C772 C773 C774 0.0 no
C772 C773 C774 C775 0.0 no
C773 C774 C775 C776 0.0 no
C774 C775 C776 C771 0.0 no
C772 C771 C776 C775 0.0 no
Si72 C771 C776 C775 178.8(10) no
O72 Si72 C751 C752 2.2(7) no
C741 Si72 C751 C752 -115.6(7) no
C761 Si72 C751 C752 115.9(6) no
C781 Si72 C751 C752 -161.1(12) no
C771 Si72 C751 C752 -117.7(8) no
O72 Si72 C751 C756 -179.9(6) no
C741 Si72 C751 C756 62.3(7) no
C761 Si72 C751 C756 -66.2(6) no
C781 Si72 C751 C756 16.8(7) no
C771 Si72 C751 C756 60.2(8) no
C756 C751 C752 C753 0.0 no
Si72 C751 C752 C753 177.9(8) no
C751 C752 C753 C754 0.0 no
C752 C753 C754 C755 0.0 no
C753 C754 C755 C756 0.0 no
C754 C755 C756 C751 0.0 no
C752 C751 C756 C755 0.0 no
Si72 C751 C756 C755 -177.9(8) no
O72 Si72 C781 C782 82.2(7) no
C741 Si72 C781 C782 -38.1(7) no
C761 Si72 C781 C782 -152.8(6) no
C751 Si72 C781 C782 101.9(11) no
C771 Si72 C781 C782 -42.7(8) no
O72 Si72 C781 C786 -89.7(7) no
C741 Si72 C781 C786 150.1(7) no
C761 Si72 C781 C786 35.3(7) no
C751 Si72 C781 C786 -70.0(9) no
C771 Si72 C781 C786 145.5(7) no
C786 C781 C782 C783 0.0 no
Si72 C781 C782 C783 -171.8(8) no
C781 C782 C783 C784 0.0 no
C782 C783 C784 C785 0.0 no
C783 C784 C785 C786 0.0 no
C784 C785 C786 C781 0.0 no
C782 C781 C786 C785 0.0 no
Si72 C781 C786 C785 171.9(8) no
O72 Si72 C761 C762 -3.0(4) no
C741 Si72 C761 C762 122.3(5) no
C751 Si72 C761 C762 -107.1(3) no
C781 Si72 C761 C762 -135.3(4) no
C771 Si72 C761 C762 116.2(5) no
O72 Si72 C761 C766 174.3(3) no
C741 Si72 C761 C766 -60.4(5) no
C751 Si72 C761 C766 70.2(4) no
C781 Si72 C761 C766 41.9(4) no
C771 Si72 C761 C766 -66.5(5) no
C766 C761 C762 C763 0.0 no
Si72 C761 C762 C763 177.3(4) no
C761 C762 C763 C764 0.0 no
C762 C763 C764 C765 0.0 no
C763 C764 C765 C766 0.0 no
C764 C765 C766 C761 0.0 no
C762 C761 C766 C765 0.0 no
Si72 C761 C766 C765 -177.2(4) no
O81 Si81 C811 C812 -37.9(3) no
C821 Si81 C811 C812 80.4(3) no
C831 Si81 C811 C812 -160.1(2) no
O81 Si81 C811 C816 141.9(3) no
C821 Si81 C811 C816 -99.8(3) no
C831 Si81 C811 C816 19.7(3) no
C816 C811 C812 C813 0.0 no
Si81 C811 C812 C813 179.8(3) no
C811 C812 C813 C814 0.0 no
C812 C813 C814 C815 0.0 no
C813 C814 C815 C816 0.0 no
C814 C815 C816 C811 0.0 no
C812 C811 C816 C815 0.0 no
Si81 C811 C816 C815 -179.8(4) no
O81 Si81 C821 C822 -56.2(4) no
C811 Si81 C821 C822 -174.9(3) no
C831 Si81 C821 C822 65.3(3) no
O81 Si81 C821 C826 124.6(3) no
C811 Si81 C821 C826 5.8(4) no
C831 Si81 C821 C826 -114.0(3) no
C826 C821 C822 C823 0.0 no
Si81 C821 C822 C823 -179.2(4) no
C821 C822 C823 C824 0.0 no
C822 C823 C824 C825 0.0 no
C823 C824 C825 C826 0.0 no
C824 C825 C826 C821 0.0 no
C822 C821 C826 C825 0.0 no
Si81 C821 C826 C825 179.3(4) no
O81 Si81 C831 C832 -49.6(3) no
C811 Si81 C831 C832 70.8(3) no
C821 Si81 C831 C832 -168.6(3) no
O81 Si81 C831 C836 135.1(3) no
C811 Si81 C831 C836 -104.5(3) no
C821 Si81 C831 C836 16.1(3) no
C836 C831 C832 C833 0.0 no
Si81 C831 C832 C833 -175.2(4) no
C831 C832 C833 C834 0.0 no
C832 C833 C834 C835 0.0 no
C833 C834 C835 C836 0.0 no
C834 C835 C836 C831 0.0 no
C832 C831 C836 C835 0.0 no
Si81 C831 C836 C835 175.3(3) no
O82 Si82 C841 C842 84.7(7) no
C871 Si82 C841 C842 74(2) no
C851 Si82 C841 C842 -36.2(8) no
C861 Si82 C841 C842 -153.1(6) no
O82 Si82 C841 C846 -91.0(7) no
C871 Si82 C841 C846 -101(2) no
C851 Si82 C841 C846 148.1(6) no
C861 Si82 C841 C846 31.2(7) no
C846 C841 C842 C843 0.0 no
Si82 C841 C842 C843 -175.7(9) no
C841 C842 C843 C844 0.0 no
C842 C843 C844 C845 0.0 no
C843 C844 C845 C846 0.0 no
C844 C845 C846 C841 0.0 no
C842 C841 C846 C845 0.0 no
Si82 C841 C846 C845 175.7(9) no
O82 Si82 C871 C872 52.1(7) no
C851 Si82 C871 C872 -62.5(7) no
C861 Si82 C871 C872 170.6(5) no
C841 Si82 C871 C872 -137(3) no
O82 Si82 C871 C876 -133.1(6) no
C851 Si82 C871 C876 112.3(6) no
C861 Si82 C871 C876 -14.6(8) no
C841 Si82 C871 C876 37(2) no
C876 C871 C872 C873 0.0 no
Si82 C871 C872 C873 174.9(9) no
C871 C872 C873 C874 0.0 no
C872 C873 C874 C875 0.0 no
C873 C874 C875 C876 0.0 no
C874 C875 C876 C871 0.0 no
C872 C871 C876 C875 0.0 no
Si82 C871 C876 C875 -174.8(9) no
O82 Si82 C851 C852 -61.4(4) no
C871 Si82 C851 C852 49.6(4) no
C861 Si82 C851 C852 -179.0(3) no
C841 Si82 C851 C852 64.6(5) no
O82 Si82 C851 C856 120.0(4) no
C871 Si82 C851 C856 -129.0(4) no
C861 Si82 C851 C856 2.3(4) no
C841 Si82 C851 C856 -114.1(5) no
C856 C851 C852 C853 0.0 no
Si82 C851 C852 C853 -178.7(4) no
C851 C852 C853 C854 0.0 no
C852 C853 C854 C855 0.0 no
C853 C854 C855 C856 0.0 no
C854 C855 C856 C851 0.0 no
C852 C851 C856 C855 0.0 no
Si82 C851 C856 C855 178.6(4) no
O82 Si82 C861 C862 -6.9(4) no
C871 Si82 C861 C862 -121.2(5) no
C851 Si82 C861 C862 109.7(3) no
C841 Si82 C861 C862 -133.2(5) no
O82 Si82 C861 C866 177.9(3) no
C871 Si82 C861 C866 63.6(5) no
C851 Si82 C861 C866 -65.6(3) no
C841 Si82 C861 C866 51.5(5) no
C866 C861 C862 C863 0.0 no
Si82 C861 C862 C863 -175.2(4) no
C861 C862 C863 C864 0.0 no
C862 C863 C864 C865 0.0 no
C863 C864 C865 C866 0.0 no
C864 C865 C866 C861 0.0 no
C862 C861 C866 C865 0.0 no
Si82 C861 C866 C865 175.2(4) no
C76 N71 C72 C73 0.3(8) no
N71 C72 C73 C74 0.9(8) no
C72 C73 C74 C75 -1.2(4) no
C72 C73 C74 C84 -179.6(3) no
C73 C74 C75 C76 0.2(6) no
C84 C74 C75 C76 178.7(4) no
C72 N71 C76 C75 -1.4(6) no
C74 C75 C76 N71 1.1(7) no
C86 N81 C82 C83 0.3(8) no
N81 C82 C83 C84 0.8(9) no
C82 C83 C84 C85 -1.1(5) no
C82 C83 C84 C74 -179.9(3) no
C75 C74 C84 C83 36.0(6) no
C73 C74 C84 C83 -145.6(4) no
C75 C74 C84 C85 -142.8(5) no
C73 C74 C84 C85 35.6(6) no
C83 C84 C85 C86 0.3(6) no
C74 C84 C85 C86 179.1(4) no
C82 N81 C86 C85 -1.1(6) no
C84 C85 C86 N81 0.9(7) no
